data_1559417
loop_
_publ_author_name
'Geng, Xu'
'Wen, Bin'
'Fan, Changzeng'

_publ_section_title
;
 Crystal structure of Al2.95Cr0.59, a phase closely related to the
 \h-phase in the binary Al--Cr system
;
_journal_coeditor_code WM4139
_journal_issue 10
_journal_name_full IUCrData
_journal_paper_doi 10.1107/S2414314620014121
_journal_volume 5
_journal_year 2020
_chemical_formula_sum 'Al2.95 Cr0.59'
_chemical_formula_weight 110.18
_space_group_crystal_system monoclinic
_space_group_IT_number 15
_space_group_name_Hall '-C 2yc'
_space_group_name_H-M_alt 'C 1 2/c 1'
_audit_creation_method SHELXL-2017/1
_cell_angle_alpha 90
_cell_angle_beta 91.0610(10)
_cell_angle_gamma 90
_cell_formula_units_Z 174
_cell_length_a 17.7519(11)
_cell_length_b 30.4850(11)
_cell_length_c 17.7526(8)
_cell_measurement_reflns_used 9683
_cell_measurement_temperature 296(2)
_cell_measurement_theta_max 25.50
_cell_measurement_theta_min 2.29
_cell_volume 9605.5(8)
_computing_cell_refinement
;
SAINT (Bruker, 2015)
;
_computing_data_collection
;
APEX3 (Bruker, 2015)
;
_computing_data_reduction
;
SAINT (Bruker, 2015)
;
_computing_molecular_graphics
;
DIAMOND (Brandenburg & Putz, 2017)
;
_computing_publication_material
;
publCIF (Westrip, 2010)
;
_computing_structure_refinement
;
<i>SHELXL2017/1</i> (Sheldrick, 2015b)
;
_computing_structure_solution
;
<i>SHELXT2014/5</i> (Sheldrick, 2015a)
;
_diffrn_ambient_temperature 296(2)
_diffrn_measured_fraction_theta_full 0.999
_diffrn_measured_fraction_theta_max 0.995
_diffrn_measurement_device_type 'Bruker D8 Venture Photon 100 CMOS'
_diffrn_measurement_method 'phi and omega scans'
_diffrn_radiation_type MoK\a
_diffrn_radiation_wavelength 0.71073
_diffrn_reflns_av_R_equivalents 0.0351
_diffrn_reflns_av_unetI/netI 0.0505
_diffrn_reflns_limit_h_max 21
_diffrn_reflns_limit_h_min -21
_diffrn_reflns_limit_k_max 36
_diffrn_reflns_limit_k_min -36
_diffrn_reflns_limit_l_max 0
_diffrn_reflns_limit_l_min -21
_diffrn_reflns_number 17649
_diffrn_reflns_theta_full 25.242
_diffrn_reflns_theta_max 25.534
_diffrn_reflns_theta_min 2.295
_exptl_absorpt_coefficient_mu 3.965
_exptl_absorpt_correction_T_max 0.745211
_exptl_absorpt_correction_T_min 0.633216
_exptl_absorpt_correction_type multi-scan
_exptl_absorpt_process_details
;
(<i>SADABS</i>; Bruker, 2015)
;
_exptl_crystal_colour light
_exptl_crystal_density_diffrn 3.314
_exptl_crystal_description graininess
_exptl_crystal_F_000 9130
_exptl_crystal_size_max 0.095
_exptl_crystal_size_mid 0.075
_exptl_crystal_size_min 0.040
_refine_diff_density_max 0.952
_refine_diff_density_min -0.571
_refine_ls_extinction_coef 0.000029(2)
_refine_ls_extinction_expression Fc^*^=kFc[1+0.001xFc^2^\l^3^/sin(2\q)]^-1/4^
_refine_ls_extinction_method
;
SHELXL-2017/1 (Sheldrick 2017)
;
_refine_ls_goodness_of_fit_ref 1.031
_refine_ls_hydrogen_treatment undef
_refine_ls_matrix_type full
_refine_ls_number_parameters 704
_refine_ls_number_reflns 8944
_refine_ls_number_restraints 0
_refine_ls_restrained_S_all 1.031
_refine_ls_R_factor_all 0.0851
_refine_ls_R_factor_gt 0.0444
_refine_ls_shift/su_max 0.001
_refine_ls_shift/su_mean 0.000
_refine_ls_structure_factor_coef Fsqd
_refine_ls_weighting_details 'w=1/[\s^2^(Fo^2^)+(0.0253P)^2^] where P=(Fo^2^+2Fc^2^)/3'
_refine_ls_weighting_scheme calc
_refine_ls_wR_factor_gt 0.0712
_refine_ls_wR_factor_ref 0.0809
_reflns_number_gt 6039
_reflns_number_total 8944
_reflns_threshold_expression 'I > 2\s(I)'
_cod_data_source_file wm4139sup1.cif
_cod_data_source_block I
_cod_original_sg_symbol_H-M 'C 2/c'
_cod_database_code 1559417
_shelx_space_group_comment
;
The symmetry employed for this shelxl refinement is uniquely defined
by the following loop, which should always be used as a source of
symmetry information in preference to the above space-group names.
They are only intended as comments.
;

loop_
_space_group_symop_operation_xyz
'x, y, z'
'-x, y, -z+1/2'
'x+1/2, y+1/2, z'
'-x+1/2, y+1/2, -z+1/2'
'-x, -y, -z'
'x, -y, z-1/2'
'-x+1/2, -y+1/2, -z'
'x+1/2, -y+1/2, z-1/2'

loop_
_atom_site_type_symbol
_atom_site_label
_atom_site_fract_x
_atom_site_fract_y
_atom_site_fract_z
_atom_site_U_iso_or_equiv
_atom_site_adp_type
_atom_site_calc_flag
_atom_site_occupancy
_atom_site_disorder_assembly
_atom_site_disorder_group
Cr Cr1 0.250000 0.250000 0.500000 0.0041(3) Uani d 1 A .
Cr Cr2 0.44734(4) 0.24848(2) 0.30280(4) 0.00366(19) Uani d 1 . .
Cr Cr3 0.000000 0.39588(3) 0.250000 0.0038(3) Uani d 1 A .
Cr Cr4 0.000000 0.10561(3) 0.250000 0.0035(3) Uani d 1 A .
Cr Cr5 0.24978(4) -0.03633(2) 0.49964(4) 0.00377(19) Uani d 1 . .
Cr Cr6 0.16243(4) 0.48613(2) 0.41394(4) 0.00351(18) Uani d 1 . .
Cr Cr7 -0.16469(4) -0.01328(2) 0.58691(4) 0.00311(18) Uani d 1 . .
Cr Cr8 0.40155(4) 0.04038(3) 0.34708(4) 0.00335(19) Uani d 1 . .
Cr Cr9 0.09583(4) 0.03550(2) 0.65295(4) 0.00351(19) Uani d 1 . .
Cr Cr10 0.15775(4) 0.17684(2) 0.10249(4) 0.00398(18) Uani d 1 . .
Cr Cr11 0.14733(4) 0.32385(2) 0.09261(4) 0.00369(18) Uani d 1 . .
Cr Cr12 0.18525(4) 0.29801(2) 0.23235(4) 0.00487(19) Uani d 1 . .
Cr Cr13 0.14806(4) 0.10915(2) 0.60130(4) 0.00353(18) Uani d 1 . .
Cr Cr14 -0.01777(4) 0.20238(2) 0.43544(4) 0.00468(19) Uani d 1 . .
Al Al1 0.000000 0.45786(7) 0.750000 0.0077(5) Uani d 1 . .
Al Al2 0.30099(8) 0.03789(5) 0.44894(7) 0.0038(3) Uani d 1 . .
Al Al3 -0.19430(8) 0.10296(5) 0.44181(8) 0.0064(3) Uani d 1 . .
Al Al4 0.05724(8) 0.25039(4) 0.30708(8) 0.0092(5) Uani d 0.899(5) A 1
Cr Cr15 0.05724(8) 0.25039(4) 0.30708(8) 0.0092(5) Uani d 0.101(5) A 2
Al Al5 0.19798(8) 0.03557(5) 0.55224(7) 0.0043(5) Uani d 0.984(4) B 1
Cr Cr16 0.19798(8) 0.03557(5) 0.55224(7) 0.0043(5) Uani d 0.016(4) B 2
Al Al6 -0.19137(8) 0.39765(5) 0.44365(8) 0.0061(3) Uani d 1 . .
Al Al7 0.08860(8) 0.06822(5) 0.34072(8) 0.0068(3) Uani d 1 . .
Al Al8 0.24834(8) 0.05992(5) 0.30739(8) 0.0096(4) Uani d 1 . .
Al Al9 0.15861(8) 0.11356(5) 0.21280(8) 0.0098(4) Uani d 1 . .
Al Al10 -0.25107(8) 0.18478(5) 0.49931(8) 0.0069(4) Uani d 1 . .
Al Al11 0.10237(8) 0.25033(5) 0.14778(8) 0.0056(5) Uani d 0.977(5) A 1
Cr Cr17 0.10237(8) 0.25033(5) 0.14778(8) 0.0056(5) Uani d 0.023(5) A 2
Al Al12 0.000000 0.04101(7) 0.750000 0.0053(5) Uani d 1 B .
Al Al13 -0.04869(7) 0.32273(5) 0.30330(7) 0.0061(5) Uani d 0.946(4) A 1
Cr Cr18 -0.04869(7) 0.32273(5) 0.30330(7) 0.0061(5) Uani d 0.054(4) A 2
Al Al14 0.05907(8) 0.05710(5) 0.50340(8) 0.0066(3) Uani d 1 . .
Al Al15 -0.05333(7) 0.17819(4) 0.29867(7) 0.0056(4) Uani d 0.945(4) A 1
Cr Cr19 -0.05333(7) 0.17819(4) 0.29867(7) 0.0056(4) Uani d 0.055(4) A 2
Al Al16 0.24698(8) 0.05713(5) 0.69112(8) 0.0067(3) Uani d 1 . .
Al Al17 0.05822(8) 0.44014(5) 0.49793(8) 0.0097(4) Uani d 1 . .
Al Al18 0.21340(8) -0.02979(5) 0.64991(8) 0.0063(3) Uani d 1 . .
Al Al19 0.09959(8) -0.03082(5) 0.53662(8) 0.0061(3) Uani d 1 . .
Al Al20 -0.03199(8) 0.01301(5) 0.60072(8) 0.0059(3) Uani d 1 . .
Al Al21 0.13623(8) 0.24868(5) 0.00158(8) 0.0073(4) Uani d 1 . .
Al Al22 0.24848(8) 0.25145(5) 0.11385(8) 0.0071(4) Uani d 1 . .
Al Al23 0.14938(8) -0.01304(5) 0.28092(8) 0.0063(3) Uani d 1 . .
Al Al24 0.28573(8) -0.02881(5) 0.35037(8) 0.0075(4) Uani d 1 . .
Al Al25 0.28704(8) 0.34248(5) 0.15098(8) 0.0079(3) Uani d 1 . .
Al Al26 -0.10093(8) 0.47223(5) 0.46366(8) 0.0068(3) Uani d 1 . .
Al Al27 -0.02969(8) 0.48609(5) 0.59881(8) 0.0071(3) Uani d 1 . .
Al Al28 0.30215(8) 0.10031(5) 0.56536(8) 0.0064(3) Uani d 1 . .
Al Al29 0.18487(8) 0.10057(5) 0.44794(8) 0.0062(3) Uani d 1 . .
Al Al30 0.34886(8) 0.01406(5) 0.21925(8) 0.0063(3) Uani d 1 . .
Al Al31 0.09927(8) 0.34223(5) 0.33571(8) 0.0073(3) Uani d 1 . .
Al Al32 -0.15423(8) 0.07608(5) 0.59617(8) 0.0067(3) Uani d 1 . .
Al Al33 0.08565(8) 0.15864(5) 0.34924(8) 0.0067(3) Uani d 1 . .
Al Al34 -0.06083(8) 0.04125(5) 0.31042(8) 0.0063(3) Uani d 1 . .
Al Al35 -0.06187(8) 0.46077(5) 0.31249(8) 0.0060(3) Uani d 1 . .
Al Al36 0.08975(8) 0.43312(5) 0.33737(8) 0.0068(3) Uani d 1 . .
Al Al37 0.04419(8) 0.11508(5) 0.09782(8) 0.0073(3) Uani d 1 . .
Al Al38 -0.00194(8) 0.10311(5) 0.63352(8) 0.0068(3) Uani d 1 . .
Al Al39 -0.15352(8) 0.42581(5) 0.59628(8) 0.0066(3) Uani d 1 . .
Al Al40 0.11673(8) 0.10287(5) 0.75126(8) 0.0071(3) Uani d 1 . .
Al Al41 0.09933(8) 0.15775(5) -0.03738(8) 0.0075(3) Uani d 1 . .
Al Al42 0.50498(8) 0.10226(5) 0.36801(8) 0.0085(4) Uani d 1 . .
Al Al43 0.38188(8) 0.10254(5) 0.24457(8) 0.0076(3) Uani d 1 . .
Al Al44 -0.03745(8) 0.38746(5) 0.40781(8) 0.0105(4) Uani d 1 . .
Al Al45 0.15248(8) 0.38578(5) 0.20640(8) 0.0073(3) Uani d 1 . .
Al Al46 0.29115(8) 0.15696(5) 0.15089(8) 0.0080(3) Uani d 1 . .
Al Al47 0.09882(8) 0.34335(5) -0.04088(8) 0.0079(3) Uani d 1 . .
Al Al48 0.20769(8) 0.17339(5) 0.54219(8) 0.0072(3) Uani d 1 . .
Al Al49 0.11258(8) 0.22881(5) 0.45288(8) 0.0075(3) Uani d 1 . .
Al Al50 0.13633(9) 0.32293(5) 0.48425(8) 0.0144(4) Uani d 1 . .
Al Al51 0.23406(8) 0.17736(5) 0.38604(9) 0.0143(4) Uani d 1 . .
Al Al52 0.20329(8) 0.27139(5) 0.36267(8) 0.0079(3) Uani d 1 . .
Al Al53 0.09196(8) 0.17539(5) 0.65788(8) 0.0063(3) Uani d 1 . .
Al Al54 0.31655(8) 0.27079(5) 0.25076(8) 0.0061(3) Uani d 1 . .
Al Al55 0.34771(8) 0.18353(5) 0.28639(8) 0.0063(3) Uani d 1 . .
Al Al56 0.03640(8) 0.31665(5) 0.59768(8) 0.0060(3) Uani d 1 . .
Al Al57 0.49945(8) 0.27059(5) 0.43355(8) 0.0066(3) Uani d 1 . .
Al Al58 -0.09387(8) 0.27614(5) 0.65609(8) 0.0077(3) Uani d 1 . .
Al Al59 -0.05813(8) 0.18594(5) 0.69193(8) 0.0072(3) Uani d 1 . .
Al Al60 0.000000 0.33001(7) 0.750000 0.0072(5) Uani d 1 . .
Al Al61 0.05876(8) 0.14688(5) 0.50765(8) 0.0071(3) Uani d 1 . .
Al Al62 0.25770(8) 0.35334(5) 0.30867(8) 0.0063(3) Uani d 1 . .
Al Al63 0.35041(8) 0.11692(5) 0.39887(8) 0.0064(3) Uani d 1 . .
Al Al64 0.19528(8) 0.20754(5) 0.24318(8) 0.0062(3) Uani d 1 . .
Al Al65 -0.00686(8) 0.29306(5) 0.44513(8) 0.0070(3) Uani d 1 . .
Al Al66 0.15067(8) 0.25680(5) 0.59927(8) 0.0070(3) Uani d 1 . .

loop_
_atom_site_aniso_label
_atom_site_aniso_U_11
_atom_site_aniso_U_22
_atom_site_aniso_U_33
_atom_site_aniso_U_12
_atom_site_aniso_U_13
_atom_site_aniso_U_23
Cr1 0.0040(6) 0.0053(6) 0.0031(6) -0.0014(5) 0.0000(5) 0.0013(5)
Cr2 0.0049(4) 0.0028(4) 0.0033(4) -0.0003(3) -0.0005(3) -0.0002(3)
Cr3 0.0055(6) 0.0019(6) 0.0040(6) 0.000 -0.0011(5) 0.000
Cr4 0.0053(6) 0.0022(6) 0.0029(6) 0.000 -0.0005(5) 0.000
Cr5 0.0050(4) 0.0028(5) 0.0035(4) 0.0009(3) 0.0001(3) -0.0005(3)
Cr6 0.0046(4) 0.0035(4) 0.0024(4) -0.0001(3) -0.0009(3) -0.0005(3)
Cr7 0.0038(4) 0.0032(4) 0.0023(4) -0.0005(3) -0.0012(3) -0.0008(3)
Cr8 0.0040(4) 0.0036(4) 0.0024(4) 0.0002(3) -0.0001(3) 0.0000(3)
Cr9 0.0046(4) 0.0034(5) 0.0025(4) 0.0002(3) -0.0006(3) 0.0000(3)
Cr10 0.0053(4) 0.0026(4) 0.0040(4) -0.0004(4) 0.0003(3) -0.0001(4)
Cr11 0.0051(4) 0.0029(4) 0.0031(4) -0.0008(4) 0.0006(3) -0.0004(3)
Cr12 0.0051(4) 0.0038(4) 0.0056(4) 0.0000(3) -0.0014(3) -0.0013(3)
Cr13 0.0047(4) 0.0024(4) 0.0035(4) 0.0004(4) -0.0010(3) -0.0006(4)
Cr14 0.0071(4) 0.0035(4) 0.0033(4) 0.0009(4) -0.0022(3) -0.0002(3)
Al1 0.0056(12) 0.0099(12) 0.0077(12) 0.000 0.0004(9) 0.000
Al2 0.0046(8) 0.0036(8) 0.0031(8) 0.0003(6) -0.0002(6) 0.0002(6)
Al3 0.0077(8) 0.0047(8) 0.0068(8) -0.0011(7) -0.0003(6) 0.0018(7)
Al4 0.0104(9) 0.0085(9) 0.0087(8) 0.0006(7) -0.0019(6) -0.0014(6)
Cr15 0.0104(9) 0.0085(9) 0.0087(8) 0.0006(7) -0.0019(6) -0.0014(6)
Al5 0.0058(9) 0.0031(9) 0.0041(8) -0.0004(6) 0.0007(6) -0.0026(6)
Cr16 0.0058(9) 0.0031(9) 0.0041(8) -0.0004(6) 0.0007(6) -0.0026(6)
Al6 0.0078(8) 0.0036(8) 0.0067(8) 0.0005(7) -0.0002(6) -0.0021(6)
Al7 0.0083(8) 0.0057(8) 0.0063(8) 0.0007(7) -0.0030(6) 0.0001(7)
Al8 0.0084(8) 0.0113(9) 0.0088(8) -0.0010(7) -0.0011(7) 0.0013(7)
Al9 0.0120(9) 0.0068(8) 0.0107(8) 0.0005(7) 0.0007(7) 0.0017(7)
Al10 0.0092(8) 0.0069(9) 0.0048(8) -0.0002(7) 0.0016(6) 0.0000(7)
Al11 0.0103(9) 0.0017(8) 0.0049(8) -0.0017(6) -0.0012(6) -0.0001(6)
Cr17 0.0103(9) 0.0017(8) 0.0049(8) -0.0017(6) -0.0012(6) -0.0001(6)
Al12 0.0059(12) 0.0064(12) 0.0037(11) 0.000 0.0028(9) 0.000
Al13 0.0055(8) 0.0070(9) 0.0058(8) -0.0023(6) 0.0016(6) 0.0022(6)
Cr18 0.0055(8) 0.0070(9) 0.0058(8) -0.0023(6) 0.0016(6) 0.0022(6)
Al14 0.0079(8) 0.0072(8) 0.0047(8) -0.0008(7) -0.0006(6) -0.0008(7)
Al15 0.0072(8) 0.0052(9) 0.0044(8) 0.0018(6) -0.0005(6) -0.0007(6)
Cr19 0.0072(8) 0.0052(9) 0.0044(8) 0.0018(6) -0.0005(6) -0.0007(6)
Al16 0.0091(8) 0.0040(8) 0.0070(8) 0.0004(7) 0.0008(7) 0.0013(6)
Al17 0.0099(9) 0.0137(9) 0.0056(8) -0.0008(7) 0.0002(7) 0.0002(7)
Al18 0.0084(9) 0.0060(8) 0.0044(8) 0.0001(7) -0.0006(6) 0.0004(6)
Al19 0.0081(9) 0.0061(8) 0.0041(8) 0.0010(7) 0.0003(6) 0.0018(6)
Al20 0.0051(8) 0.0054(8) 0.0072(8) -0.0023(7) -0.0019(6) -0.0001(7)
Al21 0.0065(9) 0.0079(9) 0.0075(8) -0.0015(7) -0.0012(6) -0.0010(7)
Al22 0.0072(8) 0.0072(9) 0.0069(8) -0.0015(7) -0.0008(6) -0.0006(7)
Al23 0.0081(8) 0.0079(8) 0.0029(8) 0.0005(7) -0.0011(6) -0.0019(7)
Al24 0.0096(9) 0.0080(8) 0.0048(8) -0.0001(7) 0.0000(7) 0.0009(7)
Al25 0.0094(8) 0.0080(8) 0.0063(8) -0.0016(7) -0.0007(6) 0.0000(7)
Al26 0.0081(9) 0.0079(8) 0.0042(8) 0.0017(7) -0.0014(6) -0.0001(7)
Al27 0.0087(8) 0.0061(8) 0.0066(8) 0.0008(7) -0.0019(6) -0.0011(7)
Al28 0.0069(8) 0.0047(8) 0.0074(8) 0.0008(7) -0.0015(6) 0.0005(7)
Al29 0.0081(8) 0.0049(8) 0.0055(8) 0.0012(7) -0.0009(6) -0.0010(6)
Al30 0.0086(8) 0.0052(8) 0.0049(8) -0.0006(7) -0.0013(6) -0.0011(7)
Al31 0.0067(8) 0.0084(9) 0.0066(8) 0.0007(7) -0.0011(6) -0.0013(7)
Al32 0.0078(8) 0.0065(8) 0.0059(8) -0.0012(7) -0.0021(6) 0.0005(7)
Al33 0.0069(8) 0.0070(8) 0.0062(8) 0.0007(7) -0.0007(6) -0.0012(7)
Al34 0.0089(8) 0.0046(8) 0.0052(8) -0.0008(7) -0.0006(6) 0.0011(7)
Al35 0.0066(8) 0.0040(8) 0.0075(8) 0.0009(7) 0.0001(6) -0.0008(7)
Al36 0.0077(8) 0.0070(8) 0.0055(8) -0.0005(7) -0.0028(6) -0.0004(7)
Al37 0.0089(8) 0.0067(8) 0.0062(8) -0.0004(7) -0.0008(6) 0.0006(7)
Al38 0.0079(8) 0.0044(8) 0.0081(8) 0.0008(7) 0.0005(6) 0.0015(7)
Al39 0.0082(8) 0.0054(8) 0.0061(8) 0.0003(7) -0.0017(6) -0.0015(7)
Al40 0.0091(8) 0.0064(8) 0.0057(8) 0.0001(7) -0.0018(6) 0.0002(7)
Al41 0.0076(8) 0.0074(8) 0.0074(8) 0.0008(7) -0.0007(6) -0.0020(7)
Al42 0.0094(8) 0.0042(8) 0.0121(8) 0.0013(7) 0.0003(7) -0.0024(7)
Al43 0.0109(9) 0.0055(8) 0.0063(8) 0.0012(7) 0.0004(6) 0.0008(7)
Al44 0.0118(9) 0.0083(9) 0.0114(9) -0.0024(7) 0.0010(7) -0.0008(7)
Al45 0.0080(8) 0.0043(8) 0.0096(8) 0.0007(7) 0.0007(6) 0.0012(7)
Al46 0.0068(8) 0.0102(9) 0.0069(8) 0.0008(7) -0.0008(6) -0.0011(7)
Al47 0.0078(8) 0.0093(9) 0.0066(8) 0.0000(7) -0.0009(6) 0.0015(7)
Al48 0.0083(8) 0.0050(8) 0.0082(8) -0.0005(7) -0.0003(6) 0.0015(7)
Al49 0.0058(8) 0.0093(9) 0.0073(8) -0.0020(7) -0.0006(6) -0.0002(7)
Al50 0.0182(9) 0.0149(10) 0.0100(8) -0.0062(8) 0.0015(7) -0.0006(7)
Al51 0.0108(9) 0.0166(10) 0.0156(9) 0.0007(8) 0.0029(7) 0.0071(8)
Al52 0.0089(8) 0.0103(9) 0.0045(8) -0.0019(7) 0.0002(6) 0.0018(7)
Al53 0.0076(8) 0.0045(8) 0.0067(8) 0.0002(7) 0.0003(6) -0.0007(7)
Al54 0.0045(8) 0.0074(8) 0.0063(8) 0.0001(7) -0.0014(6) -0.0008(7)
Al55 0.0073(8) 0.0047(8) 0.0068(8) 0.0002(7) -0.0011(6) -0.0002(7)
Al56 0.0074(8) 0.0050(8) 0.0054(8) 0.0016(7) 0.0003(6) -0.0005(6)
Al57 0.0069(8) 0.0074(8) 0.0053(8) -0.0006(7) -0.0007(6) -0.0018(7)
Al58 0.0081(8) 0.0076(8) 0.0075(8) 0.0017(7) 0.0011(6) 0.0017(7)
Al59 0.0084(8) 0.0074(8) 0.0059(8) -0.0004(7) 0.0005(6) 0.0004(7)
Al60 0.0076(11) 0.0074(12) 0.0064(11) 0.000 0.0000(9) 0.000
Al61 0.0091(8) 0.0060(8) 0.0061(8) 0.0001(7) -0.0031(6) 0.0006(7)
Al62 0.0072(8) 0.0043(8) 0.0074(8) -0.0005(7) -0.0025(6) -0.0013(6)
Al63 0.0082(8) 0.0037(8) 0.0074(8) 0.0009(7) 0.0006(6) 0.0013(7)
Al64 0.0081(8) 0.0063(8) 0.0043(8) -0.0005(7) -0.0020(6) 0.0010(7)
Al65 0.0083(8) 0.0051(8) 0.0075(8) 0.0006(7) -0.0034(6) 0.0007(7)
Al66 0.0058(8) 0.0102(8) 0.0051(8) 0.0010(7) 0.0001(6) -0.0013(7)

loop_
_atom_type_symbol
_atom_type_description
_atom_type_scat_dispersion_real
_atom_type_scat_dispersion_imag
_atom_type_scat_source
Al Al 0.0645 0.0514 'International Tables Vol C Tables 4.2.6.8 and 6.1.1.4'
Cr Cr 0.3209 0.6236 'International Tables Vol C Tables 4.2.6.8 and 6.1.1.4'

loop_
_geom_angle_atom_site_label_1
_geom_angle_atom_site_label_2
_geom_angle_atom_site_label_3
_geom_angle_site_symmetry_1
_geom_angle_site_symmetry_3
_geom_angle
_geom_angle_publ_flag
Al66 Cr1 Al66 . 7_556 180.00(4) ?
Al66 Cr1 Al48 . 7_556 109.91(5) ?
Al66 Cr1 Al48 7_556 7_556 70.09(5) ?
Al66 Cr1 Al48 . . 70.09(5) ?
Al66 Cr1 Al48 7_556 . 109.91(5) ?
Al48 Cr1 Al48 7_556 . 180.0 ?
Al66 Cr1 Al52 . 7_556 65.63(5) ?
Al66 Cr1 Al52 7_556 7_556 114.37(5) ?
Al48 Cr1 Al52 7_556 7_556 113.88(4) ?
Al48 Cr1 Al52 . 7_556 66.12(4) ?
Al66 Cr1 Al52 . . 114.37(5) ?
Al66 Cr1 Al52 7_556 . 65.63(5) ?
Al48 Cr1 Al52 7_556 . 66.12(4) ?
Al48 Cr1 Al52 . . 113.88(4) ?
Al52 Cr1 Al52 7_556 . 180.0 ?
Al66 Cr1 Al49 . . 65.71(5) ?
Al66 Cr1 Al49 7_556 . 114.29(5) ?
Al48 Cr1 Al49 7_556 . 113.75(4) ?
Al48 Cr1 Al49 . . 66.24(4) ?
Al52 Cr1 Al49 7_556 . 120.23(4) ?
Al52 Cr1 Al49 . . 59.77(4) ?
Al66 Cr1 Al49 . 7_556 114.29(5) ?
Al66 Cr1 Al49 7_556 7_556 65.71(5) ?
Al48 Cr1 Al49 7_556 7_556 66.25(4) ?
Al48 Cr1 Al49 . 7_556 113.76(4) ?
Al52 Cr1 Al49 7_556 7_556 59.77(4) ?
Al52 Cr1 Al49 . 7_556 120.23(4) ?
Al49 Cr1 Al49 . 7_556 180.0 ?
Al66 Cr2 Al53 7_556 7_556 70.48(5) ?
Al66 Cr2 Al57 7_556 . 68.33(5) ?
Al53 Cr2 Al57 7_556 . 66.82(5) ?
Al66 Cr2 Al54 7_556 . 68.29(5) ?
Al53 Cr2 Al54 7_556 . 66.70(5) ?
Al57 Cr2 Al54 . . 124.15(5) ?
Al66 Cr2 Al55 7_556 . 63.73(5) ?
Al53 Cr2 Al55 7_556 . 121.76(5) ?
Al57 Cr2 Al55 . . 121.30(5) ?
Al54 Cr2 Al55 . . 64.23(5) ?
Al66 Cr2 Al56 7_556 7_556 63.76(5) ?
Al53 Cr2 Al56 7_556 7_556 121.84(5) ?
Al57 Cr2 Al56 . 7_556 64.22(5) ?
Al54 Cr2 Al56 . 7_556 121.31(5) ?
Al55 Cr2 Al56 . 7_556 65.39(5) ?
Al66 Cr2 Cr2 7_556 2_655 176.29(4) ?
Al53 Cr2 Cr2 7_556 2_655 113.23(4) ?
Al57 Cr2 Cr2 . 2_655 112.86(5) ?
Al54 Cr2 Cr2 . 2_655 112.73(5) ?
Al55 Cr2 Cr2 . 2_655 113.24(4) ?
Al56 Cr2 Cr2 7_556 2_655 113.31(4) ?
Al66 Cr2 Al60 7_556 7_556 115.47(5) ?
Al53 Cr2 Al60 7_556 7_556 174.05(5) ?
Al57 Cr2 Al60 . 7_556 114.71(4) ?
Al54 Cr2 Al60 . 7_556 114.78(4) ?
Al55 Cr2 Al60 . 7_556 62.88(4) ?
Al56 Cr2 Al60 7_556 7_556 62.85(4) ?
Cr2 Cr2 Al60 2_655 7_556 60.82(3) ?
Al66 Cr2 Al58 7_556 7_556 117.40(5) ?
Al53 Cr2 Al58 7_556 7_556 115.83(5) ?
Al57 Cr2 Al58 . 7_556 61.10(5) ?
Al54 Cr2 Al58 . 7_556 174.12(5) ?
Al55 Cr2 Al58 . 7_556 116.21(5) ?
Al56 Cr2 Al58 7_556 7_556 62.49(5) ?
Cr2 Cr2 Al58 2_655 7_556 61.49(4) ?
Al60 Cr2 Al58 7_556 7_556 62.12(4) ?
Al66 Cr2 Al58 7_556 8 117.36(5) ?
Al53 Cr2 Al58 7_556 8 115.82(5) ?
Al57 Cr2 Al58 . 8 174.10(5) ?
Al54 Cr2 Al58 . 8 61.18(5) ?
Al55 Cr2 Al58 . 8 62.44(5) ?
Al56 Cr2 Al58 7_556 8 116.11(5) ?
Cr2 Cr2 Al58 2_655 8 61.36(4) ?
Al60 Cr2 Al58 7_556 8 62.08(4) ?
Al58 Cr2 Al58 7_556 8 113.45(5) ?
Al66 Cr2 Al59 7_556 7_556 121.46(5) ?
Al53 Cr2 Al59 7_556 7_556 62.16(5) ?
Al57 Cr2 Al59 . 7_556 62.80(5) ?
Al54 Cr2 Al59 . 7_556 116.80(5) ?
Al55 Cr2 Al59 . 7_556 174.81(5) ?
Al56 Cr2 Al59 7_556 7_556 116.15(5) ?
Cr2 Cr2 Al59 2_655 7_556 61.58(4) ?
Al60 Cr2 Al59 7_556 7_556 112.97(4) ?
Al58 Cr2 Al59 7_556 7_556 62.19(5) ?
Al58 Cr2 Al59 8 7_556 113.20(5) ?
Al66 Cr2 Al59 7_556 8 121.39(5) ?
Al53 Cr2 Al59 7_556 8 62.17(5) ?
Al57 Cr2 Al59 . 8 116.97(5) ?
Al54 Cr2 Al59 . 8 62.66(5) ?
Al55 Cr2 Al59 . 8 115.98(5) ?
Al56 Cr2 Al59 7_556 8 174.85(5) ?
Cr2 Cr2 Al59 2_655 8 61.54(4) ?
Al60 Cr2 Al59 7_556 8 112.94(4) ?
Al58 Cr2 Al59 7_556 8 113.27(5) ?
Al58 Cr2 Al59 8 8 62.14(5) ?
Al59 Cr2 Al59 7_556 8 62.02(6) ?
Al36 Cr3 Al36 2 . 125.47(8) ?
Al36 Cr3 Al35 2 2 69.30(5) ?
Al36 Cr3 Al35 . 2 68.70(5) ?
Al36 Cr3 Al35 2 . 68.70(5) ?
Al36 Cr3 Al35 . . 69.30(5) ?
Al35 Cr3 Al35 2 . 77.07(7) ?
Al36 Cr3 Al13 2 2 112.49(5) ?
Al36 Cr3 Al13 . 2 114.20(5) ?
Al35 Cr3 Al13 2 2 111.37(4) ?
Al35 Cr3 Al13 . 2 171.48(5) ?
Al36 Cr3 Al13 2 . 114.20(5) ?
Al36 Cr3 Al13 . . 112.50(5) ?
Al35 Cr3 Al13 2 . 171.48(5) ?
Al35 Cr3 Al13 . . 111.37(4) ?
Al13 Cr3 Al13 2 . 60.23(6) ?
Al36 Cr3 Cr18 2 . 114.20(5) ?
Al36 Cr3 Cr18 . . 112.50(5) ?
Al35 Cr3 Cr18 2 . 171.48(5) ?
Al35 Cr3 Cr18 . . 111.37(4) ?
Al36 Cr3 Al31 2 2 62.69(4) ?
Al36 Cr3 Al31 . 2 171.40(6) ?
Al35 Cr3 Al31 2 2 119.19(4) ?
Al35 Cr3 Al31 . 2 114.65(4) ?
Al13 Cr3 Al31 2 2 60.79(5) ?
Al13 Cr3 Al31 . 2 59.16(4) ?
Al36 Cr3 Al31 2 . 171.40(6) ?
Al36 Cr3 Al31 . . 62.69(4) ?
Al35 Cr3 Al31 2 . 114.65(4) ?
Al35 Cr3 Al31 . . 119.19(4) ?
Al13 Cr3 Al31 2 . 59.16(4) ?
Al13 Cr3 Al31 . . 60.79(5) ?
Cr18 Cr3 Al31 . . 60.79(5) ?
Al31 Cr3 Al31 2 . 109.33(7) ?
Al36 Cr3 Al45 2 2 67.42(4) ?
Al36 Cr3 Al45 . 2 118.88(5) ?
Al35 Cr3 Al45 2 2 128.82(5) ?
Al35 Cr3 Al45 . 2 62.76(4) ?
Al13 Cr3 Al45 2 2 109.48(5) ?
Al13 Cr3 Al45 . 2 58.64(4) ?
Al31 Cr3 Al45 2 2 59.83(4) ?
Al31 Cr3 Al45 . 2 112.18(5) ?
Al36 Cr3 Al45 2 . 118.88(5) ?
Al36 Cr3 Al45 . . 67.42(4) ?
Al35 Cr3 Al45 2 . 62.76(4) ?
Al35 Cr3 Al45 . . 128.82(5) ?
Al13 Cr3 Al45 2 . 58.64(4) ?
Al13 Cr3 Al45 . . 109.47(5) ?
Cr18 Cr3 Al45 . . 109.47(5) ?
Al31 Cr3 Al45 2 . 112.18(5) ?
Al31 Cr3 Al45 . . 59.83(4) ?
Al45 Cr3 Al45 2 . 167.59(7) ?
Al36 Cr3 Al44 2 . 119.24(5) ?
Al36 Cr3 Al44 . . 65.95(4) ?
Al35 Cr3 Al44 2 . 126.99(5) ?
Al35 Cr3 Al44 . . 62.40(4) ?
Al13 Cr3 Al44 2 . 111.23(5) ?
Al13 Cr3 Al44 . . 59.00(4) ?
Cr18 Cr3 Al44 . . 59.00(4) ?
Al31 Cr3 Al44 2 . 108.46(5) ?
Al31 Cr3 Al44 . . 65.24(4) ?
Al45 Cr3 Al44 2 . 59.46(4) ?
Al45 Cr3 Al44 . . 119.27(4) ?
Al34 Cr4 Al34 . 2 76.11(7) ?
Al34 Cr4 Al7 . 2 69.30(5) ?
Al34 Cr4 Al7 2 2 68.70(5) ?
Al34 Cr4 Al7 . . 68.70(5) ?
Al34 Cr4 Al7 2 . 69.30(5) ?
Al7 Cr4 Al7 2 . 125.86(8) ?
Al34 Cr4 Al15 . 2 172.14(5) ?
Al34 Cr4 Al15 2 2 111.65(4) ?
Al7 Cr4 Al15 2 2 114.05(5) ?
Al7 Cr4 Al15 . 2 112.22(5) ?
Al34 Cr4 Al15 . . 111.65(4) ?
Al34 Cr4 Al15 2 . 172.14(5) ?
Al7 Cr4 Al15 2 . 112.22(5) ?
Al7 Cr4 Al15 . . 114.05(5) ?
Al15 Cr4 Al15 2 . 60.62(6) ?
Al34 Cr4 Cr19 . . 111.65(4) ?
Al34 Cr4 Cr19 2 . 172.14(5) ?
Al7 Cr4 Cr19 2 . 112.22(5) ?
Al7 Cr4 Cr19 . . 114.05(5) ?
Al34 Cr4 Al33 . 2 119.22(4) ?
Al34 Cr4 Al33 2 2 114.58(4) ?
Al7 Cr4 Al33 2 2 62.20(4) ?
Al7 Cr4 Al33 . 2 171.46(6) ?
Al15 Cr4 Al33 2 2 59.47(4) ?
Al15 Cr4 Al33 . 2 61.10(5) ?
Al34 Cr4 Al33 . . 114.58(4) ?
Al34 Cr4 Al33 2 . 119.21(4) ?
Al7 Cr4 Al33 2 . 171.47(6) ?
Al7 Cr4 Al33 . . 62.20(4) ?
Al15 Cr4 Al33 2 . 61.10(5) ?
Al15 Cr4 Al33 . . 59.47(4) ?
Cr19 Cr4 Al33 . . 59.47(4) ?
Al33 Cr4 Al33 2 . 109.93(7) ?
Al34 Cr4 Al37 . 2 62.70(4) ?
Al34 Cr4 Al37 2 2 128.22(5) ?
Al7 Cr4 Al37 2 2 118.45(5) ?
Al7 Cr4 Al37 . 2 67.42(4) ?
Al15 Cr4 Al37 2 2 110.06(5) ?
Al15 Cr4 Al37 . 2 58.78(4) ?
Al33 Cr4 Al37 2 2 112.40(5) ?
Al33 Cr4 Al37 . 2 60.15(4) ?
Al34 Cr4 Al37 . . 128.22(5) ?
Al34 Cr4 Al37 2 . 62.70(4) ?
Al7 Cr4 Al37 2 . 67.42(4) ?
Al7 Cr4 Al37 . . 118.45(5) ?
Al15 Cr4 Al37 2 . 58.78(4) ?
Al15 Cr4 Al37 . . 110.06(5) ?
Cr19 Cr4 Al37 . . 110.06(5) ?
Al33 Cr4 Al37 2 . 60.15(4) ?
Al33 Cr4 Al37 . . 112.40(5) ?
Al37 Cr4 Al37 2 . 168.34(7) ?
Al34 Cr4 Al9 . . 126.25(5) ?
Al34 Cr4 Al9 2 . 62.60(4) ?
Al7 Cr4 Al9 2 . 119.34(5) ?
Al7 Cr4 Al9 . . 65.52(4) ?
Al15 Cr4 Al9 2 . 59.16(4) ?
Al15 Cr4 Al9 . . 111.66(5) ?
Cr19 Cr4 Al9 . . 111.66(5) ?
Al33 Cr4 Al9 2 . 108.86(5) ?
Al33 Cr4 Al9 . . 65.24(4) ?
Al37 Cr4 Al9 2 . 119.46(4) ?
Al37 Cr4 Al9 . . 59.42(4) ?
Al6 Cr5 Al3 3_545 5_556 71.27(5) ?
Al6 Cr5 Al5 3_545 . 175.13(6) ?
Al3 Cr5 Al5 5_556 . 113.47(5) ?
Al6 Cr5 Cr16 3_545 . 175.13(6) ?
Al3 Cr5 Cr16 5_556 . 113.47(5) ?
Al6 Cr5 Al2 3_545 . 114.42(5) ?
Al3 Cr5 Al2 5_556 . 174.20(6) ?
Al5 Cr5 Al2 . . 60.81(5) ?
Cr16 Cr5 Al2 . . 60.81(5) ?
Al6 Cr5 Cr7 3_545 5_556 118.42(5) ?
Al3 Cr5 Cr7 5_556 5_556 119.19(4) ?
Al5 Cr5 Cr7 . 5_556 60.78(4) ?
Al2 Cr5 Cr7 . 5_556 59.76(4) ?
Al6 Cr5 Cr6 3_545 7_556 116.87(4) ?
Al3 Cr5 Cr6 5_556 7_556 117.48(4) ?
Al5 Cr5 Cr6 . 7_556 60.41(4) ?
Al2 Cr5 Cr6 . 7_556 59.58(4) ?
Cr7 Cr5 Cr6 5_556 7_556 109.44(4) ?
Al6 Cr5 Al39 3_545 3_545 68.67(5) ?
Al3 Cr5 Al39 5_556 3_545 68.51(5) ?
Al5 Cr5 Al39 . 3_545 111.54(5) ?
Al2 Cr5 Al39 . 3_545 111.93(5) ?
Cr7 Cr5 Al39 5_556 3_545 170.31(5) ?
Cr6 Cr5 Al39 7_556 3_545 60.88(4) ?
Al6 Cr5 Al32 3_545 5_556 69.16(5) ?
Al3 Cr5 Al32 5_556 5_556 69.19(5) ?
Al5 Cr5 Al32 . 5_556 113.12(5) ?
Al2 Cr5 Al32 . 5_556 113.31(5) ?
Cr7 Cr5 Al32 5_556 5_556 62.30(4) ?
Cr6 Cr5 Al32 7_556 5_556 171.73(5) ?
Al39 Cr5 Al32 3_545 5_556 127.38(5) ?
Al6 Cr5 Al24 3_545 . 64.82(5) ?
Al3 Cr5 Al24 5_556 . 124.82(5) ?
Al5 Cr5 Al24 . . 111.83(5) ?
Cr16 Cr5 Al24 . . 111.83(5) ?
Al2 Cr5 Al24 . . 60.35(5) ?
Cr7 Cr5 Al24 5_556 . 61.77(4) ?
Cr6 Cr5 Al24 7_556 . 111.42(4) ?
Al39 Cr5 Al24 3_545 . 119.89(5) ?
Al32 Cr5 Al24 5_556 . 65.14(5) ?
Al6 Cr5 Al26 3_545 3_545 64.51(5) ?
Al3 Cr5 Al26 5_556 3_545 124.34(5) ?
Al5 Cr5 Al26 . 3_545 110.96(5) ?
Al2 Cr5 Al26 . 3_545 59.56(5) ?
Cr7 Cr5 Al26 5_556 3_545 110.92(4) ?
Cr6 Cr5 Al26 7_556 3_545 61.39(4) ?
Al39 Cr5 Al26 3_545 3_545 65.09(5) ?
Al32 Cr5 Al26 5_556 3_545 119.90(5) ?
Al24 Cr5 Al26 . 3_545 61.69(4) ?
Al6 Cr5 Al19 3_545 . 124.01(5) ?
Al3 Cr5 Al19 5_556 . 63.90(5) ?
Al5 Cr5 Al19 . . 60.43(5) ?
Cr16 Cr5 Al19 . . 60.43(5) ?
Al2 Cr5 Al19 . . 111.95(5) ?
Cr7 Cr5 Al19 5_556 . 63.58(4) ?
Cr6 Cr5 Al19 7_556 . 112.75(4) ?
Al39 Cr5 Al19 3_545 . 119.08(5) ?
Al32 Cr5 Al19 5_556 . 64.82(5) ?
Al24 Cr5 Al19 . . 117.82(5) ?
Al26 Cr5 Al19 3_545 . 171.06(5) ?
Al36 Cr6 Al27 . 5_566 71.95(5) ?
Al36 Cr6 Al30 . 4 70.82(5) ?
Al27 Cr6 Al30 5_566 4 75.10(5) ?
Al36 Cr6 Al2 . 7_556 116.70(5) ?
Al27 Cr6 Al2 5_566 7_556 113.28(5) ?
Al30 Cr6 Al2 4 7_556 169.74(5) ?
Al36 Cr6 Al5 . 7_556 116.36(5) ?
Al27 Cr6 Al5 5_566 7_556 170.67(5) ?
Al30 Cr6 Al5 4 7_556 111.02(5) ?
Al2 Cr6 Al5 7_556 7_556 59.91(4) ?
Al36 Cr6 Cr5 . 7_556 174.00(5) ?
Al27 Cr6 Cr5 5_566 7_556 113.46(5) ?
Al30 Cr6 Cr5 4 7_556 112.57(4) ?
Al2 Cr6 Cr5 7_556 7_556 59.31(4) ?
Al5 Cr6 Cr5 7_556 7_556 58.05(4) ?
Al36 Cr6 Al39 . 5_566 125.96(5) ?
Al27 Cr6 Al39 5_566 5_566 66.68(5) ?
Al30 Cr6 Al39 4 5_566 66.20(5) ?
Al2 Cr6 Al39 7_556 5_566 110.81(5) ?
Al5 Cr6 Al39 7_556 5_566 108.70(5) ?
Cr5 Cr6 Al39 7_556 5_566 59.83(4) ?
Al36 Cr6 Al28 . 7_556 63.77(5) ?
Al27 Cr6 Al28 5_566 7_556 123.42(5) ?
Al30 Cr6 Al28 4 7_556 117.81(5) ?
Al2 Cr6 Al28 7_556 7_556 63.37(5) ?
Al5 Cr6 Al28 7_556 7_556 60.80(4) ?
Cr5 Cr6 Al28 7_556 7_556 110.33(4) ?
Al39 Cr6 Al28 5_566 7_556 169.35(5) ?
Al36 Cr6 Al26 . 5_566 121.73(5) ?
Al27 Cr6 Al26 5_566 5_566 62.05(5) ?
Al30 Cr6 Al26 4 5_566 123.94(5) ?
Al2 Cr6 Al26 7_556 5_566 59.36(5) ?
Al5 Cr6 Al26 7_556 5_566 108.76(5) ?
Cr5 Cr6 Al26 7_556 5_566 61.05(4) ?
Al39 Cr6 Al26 5_566 5_566 64.61(5) ?
Al28 Cr6 Al26 7_556 5_566 115.55(5) ?
Al36 Cr6 Al17 . . 67.51(5) ?
Al27 Cr6 Al17 5_566 . 65.49(5) ?
Al30 Cr6 Al17 4 . 129.24(5) ?
Al2 Cr6 Al17 7_556 . 60.98(4) ?
Al5 Cr6 Al17 7_556 . 112.68(5) ?
Cr5 Cr6 Al17 7_556 . 111.77(4) ?
Al39 Cr6 Al17 5_566 . 120.01(5) ?
Al28 Cr6 Al17 7_556 . 66.10(5) ?
Al26 Cr6 Al17 5_566 . 62.11(5) ?
Al36 Cr6 Al16 . 7_556 68.06(5) ?
Al27 Cr6 Al16 5_566 7_556 130.20(5) ?
Al30 Cr6 Al16 4 7_556 64.68(5) ?
Al2 Cr6 Al16 7_556 7_556 110.55(5) ?
Al5 Cr6 Al16 7_556 7_556 58.97(4) ?
Cr5 Cr6 Al16 7_556 7_556 108.48(4) ?
Al39 Cr6 Al16 5_566 7_556 117.12(5) ?
Al28 Cr6 Al16 7_556 7_556 60.27(4) ?
Al26 Cr6 Al16 5_566 7_556 167.72(5) ?
Al17 Cr6 Al16 . 7_556 120.92(5) ?
Al36 Cr6 Al18 . 7_556 119.46(5) ?
Al27 Cr6 Al18 5_566 7_556 122.82(5) ?
Al30 Cr6 Al18 4 7_556 60.91(5) ?
Al2 Cr6 Al18 7_556 7_556 108.85(5) ?
Al5 Cr6 Al18 7_556 7_556 58.05(4) ?
Cr5 Cr6 Al18 7_556 7_556 60.44(4) ?
Al39 Cr6 Al18 5_566 7_556 63.24(4) ?
Al28 Cr6 Al18 7_556 7_556 109.18(5) ?
Al26 Cr6 Al18 5_566 7_556 114.93(5) ?
Al17 Cr6 Al18 . 7_556 169.75(5) ?
Al16 Cr6 Al18 7_556 7_556 59.73(4) ?
Al23 Cr7 Al7 5_556 5_556 71.47(5) ?
Al23 Cr7 Al20 5_556 . 73.60(5) ?
Al7 Cr7 Al20 5_556 . 70.35(5) ?
Al23 Cr7 Al2 5_556 5_556 114.10(5) ?
Al7 Cr7 Al2 5_556 5_556 115.15(5) ?
Al20 Cr7 Al2 . 5_556 171.34(5) ?
Al23 Cr7 Cr5 5_556 5_556 114.77(5) ?
Al7 Cr7 Cr5 5_556 5_556 172.94(5) ?
Al20 Cr7 Cr5 . 5_556 113.94(5) ?
Al2 Cr7 Cr5 5_556 5_556 59.91(4) ?
Al23 Cr7 Al5 5_556 5_556 172.41(5) ?
Al7 Cr7 Al5 5_556 5_556 114.98(5) ?
Al20 Cr7 Al5 . 5_556 111.84(5) ?
Al2 Cr7 Al5 5_556 5_556 60.11(4) ?
Cr5 Cr7 Al5 5_556 5_556 58.55(4) ?
Al23 Cr7 Al32 5_556 . 67.44(5) ?
Al7 Cr7 Al32 5_556 . 127.06(5) ?
Al20 Cr7 Al32 . . 67.14(5) ?
Al2 Cr7 Al32 5_556 . 111.33(5) ?
Cr5 Cr7 Al32 5_556 . 59.82(4) ?
Al5 Cr7 Al32 5_556 . 109.20(5) ?
Al23 Cr7 Al29 5_556 5_556 122.31(5) ?
Al7 Cr7 Al29 5_556 5_556 62.20(5) ?
Al20 Cr7 Al29 . 5_556 116.80(5) ?
Al2 Cr7 Al29 5_556 5_556 63.24(4) ?
Cr5 Cr7 Al29 5_556 5_556 110.81(4) ?
Al5 Cr7 Al29 5_556 5_556 60.74(4) ?
Al32 Cr7 Al29 . 5_556 169.82(5) ?
Al23 Cr7 Al24 5_556 5_556 62.71(5) ?
Al7 Cr7 Al24 5_556 5_556 121.58(5) ?
Al20 Cr7 Al24 . 5_556 123.54(5) ?
Al2 Cr7 Al24 5_556 5_556 60.28(5) ?
Cr5 Cr7 Al24 5_556 5_556 61.45(4) ?
Al5 Cr7 Al24 5_556 5_556 109.75(5) ?
Al32 Cr7 Al24 . 5_556 64.18(5) ?
Al29 Cr7 Al24 5_556 5_556 116.20(5) ?
Al23 Cr7 Al8 5_556 5_556 65.32(5) ?
Al7 Cr7 Al8 5_556 5_556 66.60(5) ?
Al20 Cr7 Al8 . 5_556 127.45(5) ?
Al2 Cr7 Al8 5_556 5_556 61.01(4) ?
Cr5 Cr7 Al8 5_556 5_556 112.29(4) ?
Al5 Cr7 Al8 5_556 5_556 112.75(5) ?
Al32 Cr7 Al8 . 5_556 120.09(5) ?
Al29 Cr7 Al8 5_556 5_556 65.90(5) ?
Al24 Cr7 Al8 5_556 5_556 62.53(5) ?
Al23 Cr7 Al14 5_556 5_556 128.69(5) ?
Al7 Cr7 Al14 5_556 5_556 67.41(5) ?
Al20 Cr7 Al14 . 5_556 64.69(5) ?
Al2 Cr7 Al14 5_556 5_556 110.42(5) ?
Cr5 Cr7 Al14 5_556 5_556 108.79(4) ?
Al5 Cr7 Al14 5_556 5_556 58.84(4) ?
Al32 Cr7 Al14 . 5_556 117.39(5) ?
Al29 Cr7 Al14 5_556 5_556 60.04(4) ?
Al24 Cr7 Al14 5_556 5_556 168.59(5) ?
Al8 Cr7 Al14 5_556 5_556 120.37(5) ?
Al23 Cr7 Al19 5_556 5_556 122.48(5) ?
Al7 Cr7 Al19 5_556 5_556 119.48(5) ?
Al20 Cr7 Al19 . 5_556 61.74(5) ?
Al2 Cr7 Al19 5_556 5_556 109.75(5) ?
Cr5 Cr7 Al19 5_556 5_556 60.73(4) ?
Al5 Cr7 Al19 5_556 5_556 58.79(4) ?
Al32 Cr7 Al19 . 5_556 63.02(4) ?
Al29 Cr7 Al19 5_556 5_556 109.72(5) ?
Al24 Cr7 Al19 5_556 5_556 115.07(5) ?
Al8 Cr7 Al19 5_556 5_556 170.68(5) ?
Al14 Cr7 Al19 5_556 5_556 60.08(4) ?
Al1 Cr8 Al2 7_556 . 179.12(6) ?
Al1 Cr8 Al30 7_556 . 69.02(4) ?
Al2 Cr8 Al30 . . 111.53(5) ?
Al1 Cr8 Al27 7_556 7_556 68.76(4) ?
Al2 Cr8 Al27 . 7_556 110.38(5) ?
Al30 Cr8 Al27 . 7_556 122.36(5) ?
Al1 Cr8 Al35 7_556 3_545 70.86(6) ?
Al2 Cr8 Al35 . 3_545 108.68(5) ?
Al30 Cr8 Al35 . 3_545 65.56(5) ?
Al27 Cr8 Al35 7_556 3_545 64.67(5) ?
Al1 Cr8 Al43 7_556 . 65.91(5) ?
Al2 Cr8 Al43 . . 114.91(5) ?
Al30 Cr8 Al43 . . 64.82(5) ?
Al27 Cr8 Al43 7_556 . 125.72(5) ?
Al35 Cr8 Al43 3_545 . 122.59(5) ?
Al1 Cr8 Al42 7_556 . 65.60(5) ?
Al2 Cr8 Al42 . . 114.27(5) ?
Al30 Cr8 Al42 . . 125.85(5) ?
Al27 Cr8 Al42 7_556 . 64.38(5) ?
Al35 Cr8 Al42 3_545 . 121.57(5) ?
Al43 Cr8 Al42 . . 70.69(5) ?
Al1 Cr8 Al63 7_556 . 117.95(7) ?
Al2 Cr8 Al63 . . 62.49(5) ?
Al30 Cr8 Al63 . . 117.15(5) ?
Al27 Cr8 Al63 7_556 . 116.57(5) ?
Al35 Cr8 Al63 3_545 . 171.16(6) ?
Al43 Cr8 Al63 . . 64.53(5) ?
Al42 Cr8 Al63 . . 64.52(5) ?
Al1 Cr8 Al8 7_556 . 120.26(4) ?
Al2 Cr8 Al8 . . 60.58(4) ?
Al30 Cr8 Al8 . . 61.19(5) ?
Al27 Cr8 Al8 7_556 . 169.76(5) ?
Al35 Cr8 Al8 3_545 . 112.24(5) ?
Al43 Cr8 Al8 . . 64.44(5) ?
Al42 Cr8 Al8 . . 122.60(5) ?
Al63 Cr8 Al8 . . 64.87(5) ?
Al1 Cr8 Al17 7_556 7_556 119.50(4) ?
Al2 Cr8 Al17 . 7_556 59.88(4) ?
Al30 Cr8 Al17 . 7_556 170.05(5) ?
Al27 Cr8 Al17 7_556 7_556 60.65(5) ?
Al35 Cr8 Al17 3_545 7_556 111.08(5) ?
Al43 Cr8 Al17 . 7_556 122.31(5) ?
Al42 Cr8 Al17 . 7_556 64.07(5) ?
Al63 Cr8 Al17 . 7_556 64.72(5) ?
Al8 Cr8 Al17 . 7_556 114.12(5) ?
Al1 Cr8 Al26 7_556 3_545 121.74(6) ?
Al2 Cr8 Al26 . 3_545 57.46(4) ?
Al30 Cr8 Al26 . 3_545 113.10(5) ?
Al27 Cr8 Al26 7_556 3_545 62.67(5) ?
Al35 Cr8 Al26 3_545 3_545 60.70(5) ?
Al43 Cr8 Al26 . 3_545 171.48(5) ?
Al42 Cr8 Al26 . 3_545 115.09(5) ?
Al63 Cr8 Al26 . 3_545 111.47(5) ?
Al8 Cr8 Al26 . 3_545 107.14(5) ?
Al17 Cr8 Al26 7_556 3_545 58.72(4) ?
Al1 Cr8 Al24 7_556 . 122.05(6) ?
Al2 Cr8 Al24 . . 58.00(4) ?
Al30 Cr8 Al24 . . 63.31(5) ?
Al27 Cr8 Al24 7_556 . 112.28(5) ?
Al35 Cr8 Al24 3_545 . 60.79(5) ?
Al43 Cr8 Al24 . . 116.30(5) ?
Al42 Cr8 Al24 . . 170.82(5) ?
Al63 Cr8 Al24 . . 112.11(5) ?
Al8 Cr8 Al24 . . 59.55(4) ?
Al17 Cr8 Al24 7_556 . 106.76(4) ?
Al26 Cr8 Al24 3_545 . 57.28(4) ?
Al12 Cr9 Al34 . 5_556 72.73(6) ?
Al12 Cr9 Al20 . . 69.30(4) ?
Al34 Cr9 Al20 5_556 . 67.52(5) ?
Al12 Cr9 Al23 . 6_556 69.07(4) ?
Al34 Cr9 Al23 5_556 6_556 66.88(5) ?
Al20 Cr9 Al23 . 6_556 124.95(5) ?
Al12 Cr9 Al5 . . 175.95(7) ?
Al34 Cr9 Al5 5_556 . 111.24(5) ?
Al20 Cr9 Al5 . . 112.63(5) ?
Al23 Cr9 Al5 6_556 . 111.42(5) ?
Al12 Cr9 Cr16 . . 175.95(7) ?
Al34 Cr9 Cr16 5_556 . 111.24(5) ?
Al20 Cr9 Cr16 . . 112.63(5) ?
Al23 Cr9 Cr16 6_556 . 111.42(5) ?
Al12 Cr9 Cr13 . . 116.44(6) ?
Al34 Cr9 Cr13 5_556 . 170.80(5) ?
Al20 Cr9 Cr13 . . 115.32(4) ?
Al23 Cr9 Cr13 6_556 . 114.69(4) ?
Al5 Cr9 Cr13 . . 59.58(4) ?
Cr16 Cr9 Cr13 . . 59.58(4) ?
Al12 Cr9 Al38 . . 65.56(5) ?
Al34 Cr9 Al38 5_556 . 125.48(5) ?
Al20 Cr9 Al38 . . 65.92(5) ?
Al23 Cr9 Al38 6_556 . 123.13(5) ?
Al5 Cr9 Al38 . . 111.65(5) ?
Cr16 Cr9 Al38 . . 111.65(5) ?
Cr13 Cr9 Al38 . . 62.03(4) ?
Al12 Cr9 Al40 . . 65.45(5) ?
Al34 Cr9 Al40 5_556 . 124.75(5) ?
Al20 Cr9 Al40 . . 123.46(5) ?
Al23 Cr9 Al40 6_556 . 65.47(5) ?
Al5 Cr9 Al40 . . 110.89(5) ?
Cr16 Cr9 Al40 . . 110.89(5) ?
Cr13 Cr9 Al40 . . 61.88(4) ?
Al38 Cr9 Al40 . . 65.58(5) ?
Al12 Cr9 Al14 . . 119.87(4) ?
Al34 Cr9 Al14 5_556 . 114.23(5) ?
Al20 Cr9 Al14 . . 61.62(5) ?
Al23 Cr9 Al14 6_556 . 171.06(5) ?
Al5 Cr9 Al14 . . 59.69(4) ?
Cr16 Cr9 Al14 . . 59.69(4) ?
Cr13 Cr9 Al14 . . 62.71(4) ?
Al38 Cr9 Al14 . . 64.12(4) ?
Al40 Cr9 Al14 . . 117.26(5) ?
Al12 Cr9 Al16 . . 118.87(4) ?
Al34 Cr9 Al16 5_556 . 113.14(5) ?
Al20 Cr9 Al16 . . 171.80(5) ?
Al23 Cr9 Al16 6_556 . 60.78(5) ?
Al5 Cr9 Al16 . . 59.26(4) ?
Cr16 Cr9 Al16 . . 59.26(4) ?
Cr13 Cr9 Al16 . . 62.71(4) ?
Al38 Cr9 Al16 . . 117.04(5) ?
Al40 Cr9 Al16 . . 63.44(4) ?
Al14 Cr9 Al16 . . 112.03(5) ?
Al12 Cr9 Al18 . . 124.93(6) ?
Al34 Cr9 Al18 5_556 . 62.90(5) ?
Al20 Cr9 Al18 . . 116.77(5) ?
Al23 Cr9 Al18 6_556 . 64.66(5) ?
Al5 Cr9 Al18 . . 57.83(4) ?
Cr16 Cr9 Al18 . . 57.83(4) ?
Cr13 Cr9 Al18 . . 109.02(4) ?
Al38 Cr9 Al18 . . 169.48(5) ?
Al40 Cr9 Al18 . . 116.32(5) ?
Al14 Cr9 Al18 . . 107.48(5) ?
Al16 Cr9 Al18 . . 58.85(4) ?
Al3 Cr10 Al10 2 2 71.08(5) ?
Al3 Cr10 Al15 2 2 115.27(5) ?
Al10 Cr10 Al15 2 2 172.37(6) ?
Al3 Cr10 Al46 2 . 69.35(5) ?
Al10 Cr10 Al46 2 . 69.18(5) ?
Al15 Cr10 Al46 2 . 116.43(5) ?
Al3 Cr10 Cr17 2 . 172.78(6) ?
Al10 Cr10 Cr17 2 . 113.87(5) ?
Al46 Cr10 Cr17 . . 116.96(5) ?
Al3 Cr10 Al11 2 . 172.78(6) ?
Al10 Cr10 Al11 2 . 113.87(5) ?
Al15 Cr10 Al11 2 . 59.40(5) ?
Al46 Cr10 Al11 . . 116.96(5) ?
Al3 Cr10 Cr14 2 2 115.59(4) ?
Al10 Cr10 Cr14 2 2 114.62(4) ?
Al15 Cr10 Cr14 2 2 59.38(4) ?
Al46 Cr10 Cr14 . 2 174.29(5) ?
Al11 Cr10 Cr14 . 2 57.92(4) ?
Al3 Cr10 Al41 2 . 67.39(5) ?
Al10 Cr10 Al41 2 . 66.89(5) ?
Al15 Cr10 Al41 2 . 110.86(5) ?
Al46 Cr10 Al41 . . 125.68(5) ?
Cr17 Cr10 Al41 . . 109.10(5) ?
Al11 Cr10 Al41 . . 109.10(5) ?
Cr14 Cr10 Al41 2 . 59.95(4) ?
Al3 Cr10 Al64 2 . 122.67(5) ?
Al10 Cr10 Al64 2 . 118.41(5) ?
Al15 Cr10 Al64 2 . 62.56(4) ?
Al46 Cr10 Al64 . . 64.51(5) ?
Cr17 Cr10 Al64 . . 60.45(5) ?
Al11 Cr10 Al64 . . 60.45(5) ?
Cr14 Cr10 Al64 2 . 109.81(4) ?
Al41 Cr10 Al64 . . 169.24(5) ?
Al3 Cr10 Al9 2 . 65.79(5) ?
Al10 Cr10 Al9 2 . 126.25(5) ?
Al15 Cr10 Al9 2 . 61.35(5) ?
Al46 Cr10 Al9 . . 66.69(5) ?
Cr17 Cr10 Al9 . . 112.60(5) ?
Al11 Cr10 Al9 . . 112.60(5) ?
Cr14 Cr10 Al9 2 . 112.09(4) ?
Al41 Cr10 Al9 . . 119.63(5) ?
Al64 Cr10 Al9 . . 65.91(5) ?
Al3 Cr10 Al37 2 . 64.24(5) ?
Al10 Cr10 Al37 2 . 122.76(5) ?
Al15 Cr10 Al37 2 . 59.78(4) ?
Al46 Cr10 Al37 . . 121.08(5) ?
Cr17 Cr10 Al37 . . 108.62(5) ?
Al11 Cr10 Al37 . . 108.62(5) ?
Cr14 Cr10 Al37 2 . 61.10(4) ?
Al41 Cr10 Al37 . . 64.09(4) ?
Al64 Cr10 Al37 . . 115.21(5) ?
Al9 Cr10 Al37 . . 62.41(5) ?
Al3 Cr10 Al22 2 . 127.57(5) ?
Al10 Cr10 Al22 2 . 65.28(5) ?
Al15 Cr10 Al22 2 . 111.05(5) ?
Al46 Cr10 Al22 . . 69.03(5) ?
Cr17 Cr10 Al22 . . 59.53(5) ?
Al11 Cr10 Al22 . . 59.53(5) ?
Cr14 Cr10 Al22 2 . 108.22(4) ?
Al41 Cr10 Al22 . . 116.57(5) ?
Al64 Cr10 Al22 . . 61.67(4) ?
Al9 Cr10 Al22 . . 121.64(5) ?
Al37 Cr10 Al22 . . 168.07(5) ?
Al6 Cr11 Al10 2 8 71.68(5) ?
Al6 Cr11 Al13 2 2 115.00(5) ?
Al10 Cr11 Al13 8 2 172.13(6) ?
Al6 Cr11 Al47 2 . 69.65(5) ?
Al10 Cr11 Al47 8 . 69.24(5) ?
Al13 Cr11 Al47 2 . 116.36(5) ?
Al6 Cr11 Cr17 2 . 172.76(6) ?
Al10 Cr11 Cr17 8 . 113.24(5) ?
Al47 Cr11 Cr17 . . 116.71(5) ?
Al6 Cr11 Al11 2 . 172.76(6) ?
Al10 Cr11 Al11 8 . 113.24(5) ?
Al13 Cr11 Al11 2 . 59.70(5) ?
Al47 Cr11 Al11 . . 116.71(5) ?
Al6 Cr11 Cr12 2 . 115.72(4) ?
Al10 Cr11 Cr12 8 . 114.42(4) ?
Al13 Cr11 Cr12 2 . 59.51(4) ?
Al47 Cr11 Cr12 . . 174.00(5) ?
Cr17 Cr11 Cr12 . . 57.76(4) ?
Al11 Cr11 Cr12 . . 57.76(4) ?
Al6 Cr11 Al25 2 . 67.65(5) ?
Al10 Cr11 Al25 8 . 67.02(5) ?
Al13 Cr11 Al25 2 . 110.87(5) ?
Al47 Cr11 Al25 . . 125.95(5) ?
Cr17 Cr11 Al25 . . 108.79(5) ?
Al11 Cr11 Al25 . . 108.79(5) ?
Cr12 Cr11 Al25 . . 59.89(4) ?
Al6 Cr11 Al65 2 2 122.68(5) ?
Al10 Cr11 Al65 8 2 118.02(5) ?
Al13 Cr11 Al65 2 2 62.70(5) ?
Al47 Cr11 Al65 . 2 64.29(5) ?
Al11 Cr11 Al65 . 2 60.51(5) ?
Cr12 Cr11 Al65 . 2 109.78(4) ?
Al25 Cr11 Al65 . 2 169.06(5) ?
Al6 Cr11 Al44 2 2 65.49(5) ?
Al10 Cr11 Al44 8 2 126.60(5) ?
Al13 Cr11 Al44 2 2 61.22(5) ?
Al47 Cr11 Al44 . 2 67.03(5) ?
Al11 Cr11 Al44 . 2 112.92(5) ?
Cr12 Cr11 Al44 . 2 112.09(4) ?
Al25 Cr11 Al44 . 2 119.58(5) ?
Al65 Cr11 Al44 2 2 66.30(5) ?
Al6 Cr11 Al45 2 . 64.04(5) ?
Al10 Cr11 Al45 8 . 123.00(5) ?
Al13 Cr11 Al45 2 . 59.83(4) ?
Al47 Cr11 Al45 . . 121.36(5) ?
Cr17 Cr11 Al45 . . 108.81(5) ?
Al11 Cr11 Al45 . . 108.81(5) ?
Cr12 Cr11 Al45 . . 61.29(4) ?
Al25 Cr11 Al45 . . 64.10(4) ?
Al65 Cr11 Al45 2 . 115.52(5) ?
Al44 Cr11 Al45 2 . 62.25(5) ?
Al6 Cr11 Al21 2 . 127.74(5) ?
Al10 Cr11 Al21 8 . 64.80(5) ?
Al13 Cr11 Al21 2 . 111.19(5) ?
Al47 Cr11 Al21 . . 68.91(5) ?
Cr17 Cr11 Al21 . . 59.37(5) ?
Al11 Cr11 Al21 . . 59.37(5) ?
Cr12 Cr11 Al21 . . 107.88(4) ?
Al25 Cr11 Al21 . . 116.21(5) ?
Al65 Cr11 Al21 2 . 61.66(4) ?
Al44 Cr11 Al21 2 . 122.10(5) ?
Al45 Cr11 Al21 . . 168.05(5) ?
Al52 Cr12 Al54 . . 70.26(5) ?
Al52 Cr12 Al62 . . 69.99(5) ?
Al54 Cr12 Al62 . . 71.54(5) ?
Al52 Cr12 Cr17 . . 115.45(5) ?
Al54 Cr12 Cr17 . . 114.67(5) ?
Al62 Cr12 Cr17 . . 172.54(6) ?
Al52 Cr12 Al11 . . 115.45(5) ?
Al54 Cr12 Al11 . . 114.67(5) ?
Al62 Cr12 Al11 . . 172.54(6) ?
Al52 Cr12 Al13 . 2 115.28(5) ?
Al54 Cr12 Al13 . 2 173.10(5) ?
Al62 Cr12 Al13 . 2 113.76(5) ?
Al11 Cr12 Al13 . 2 59.72(5) ?
Al52 Cr12 Cr11 . . 172.71(5) ?
Al54 Cr12 Cr11 . . 116.00(5) ?
Al62 Cr12 Cr11 . . 114.90(5) ?
Cr17 Cr12 Cr11 . . 59.17(4) ?
Al11 Cr12 Cr11 . . 59.17(4) ?
Al13 Cr12 Cr11 2 . 58.19(4) ?
Al52 Cr12 Al25 . . 126.19(5) ?
Al54 Cr12 Al25 . . 66.63(5) ?
Al62 Cr12 Al25 . . 66.99(5) ?
Cr17 Cr12 Al25 . . 110.93(5) ?
Al11 Cr12 Al25 . . 110.93(5) ?
Al13 Cr12 Al25 2 . 110.72(5) ?
Cr11 Cr12 Al25 . . 61.03(4) ?
Al52 Cr12 Al31 . . 66.49(5) ?
Al54 Cr12 Al31 . . 127.11(5) ?
Al62 Cr12 Al31 . . 66.18(5) ?
Cr17 Cr12 Al31 . . 110.56(5) ?
Al11 Cr12 Al31 . . 110.56(5) ?
Al13 Cr12 Al31 2 . 59.78(4) ?
Cr11 Cr12 Al31 . . 109.86(4) ?
Al25 Cr12 Al31 . . 119.63(5) ?
Al52 Cr12 Al64 . . 66.44(5) ?
Al54 Cr12 Al64 . . 66.44(5) ?
Al62 Cr12 Al64 . . 126.97(5) ?
Cr17 Cr12 Al64 . . 60.46(5) ?
Al11 Cr12 Al64 . . 60.46(5) ?
Al13 Cr12 Al64 2 . 111.29(5) ?
Cr11 Cr12 Al64 . . 111.84(4) ?
Al25 Cr12 Al64 . . 119.63(5) ?
Al31 Cr12 Al64 . . 118.41(5) ?
Al52 Cr12 Al45 . . 119.75(5) ?
Al54 Cr12 Al45 . . 122.41(5) ?
Al62 Cr12 Al45 . . 62.89(5) ?
Cr17 Cr12 Al45 . . 109.66(5) ?
Al11 Cr12 Al45 . . 109.66(5) ?
Al13 Cr12 Al45 2 . 59.31(4) ?
Cr11 Cr12 Al45 . . 60.93(4) ?
Al25 Cr12 Al45 . . 64.36(5) ?
Al31 Cr12 Al45 . . 61.49(5) ?
Al64 Cr12 Al45 . . 169.91(5) ?
Al52 Cr12 Al22 . . 119.51(5) ?
Al54 Cr12 Al22 . . 62.67(5) ?
Al62 Cr12 Al22 . . 122.74(5) ?
Cr17 Cr12 Al22 . . 59.99(5) ?
Al11 Cr12 Al22 . . 59.99(5) ?
Al13 Cr12 Al22 2 . 110.45(5) ?
Cr11 Cr12 Al22 . . 63.18(4) ?
Al25 Cr12 Al22 . . 64.50(5) ?
Al31 Cr12 Al22 . . 169.97(5) ?
Al64 Cr12 Al22 . . 61.30(4) ?
Al45 Cr12 Al22 . . 116.83(5) ?
Al48 Cr13 Al53 . . 72.78(5) ?
Al48 Cr13 Al61 . . 68.37(5) ?
Al53 Cr13 Al61 . . 69.29(5) ?
Al48 Cr13 Al62 . 7_556 68.35(5) ?
Al53 Cr13 Al62 . 7_556 69.23(5) ?
Al61 Cr13 Al62 . 7_556 126.61(5) ?
Al48 Cr13 Cr16 . . 113.26(5) ?
Al53 Cr13 Cr16 . . 173.94(6) ?
Al61 Cr13 Cr16 . . 112.76(5) ?
Al62 Cr13 Cr16 7_556 . 112.07(5) ?
Al48 Cr13 Al5 . . 113.26(5) ?
Al53 Cr13 Al5 . . 173.94(6) ?
Al61 Cr13 Al5 . . 112.76(5) ?
Al62 Cr13 Al5 7_556 . 112.07(5) ?
Al48 Cr13 Cr9 . . 172.85(5) ?
Al53 Cr13 Cr9 . . 114.37(5) ?
Al61 Cr13 Cr9 . . 113.43(4) ?
Al62 Cr13 Cr9 7_556 . 113.46(4) ?
Cr16 Cr13 Cr9 . . 59.59(4) ?
Al5 Cr13 Cr9 . . 59.59(4) ?
Al48 Cr13 Al40 . . 124.42(5) ?
Al53 Cr13 Al40 . . 64.62(5) ?
Al61 Cr13 Al40 . . 122.06(5) ?
Al62 Cr13 Al40 7_556 . 64.30(5) ?
Cr16 Cr13 Al40 . . 110.27(5) ?
Al5 Cr13 Al40 . . 110.27(5) ?
Cr9 Cr13 Al40 . . 61.11(4) ?
Al48 Cr13 Al38 . . 124.60(5) ?
Al53 Cr13 Al38 . . 64.52(5) ?
Al61 Cr13 Al38 . . 64.63(5) ?
Al62 Cr13 Al38 7_556 . 121.72(5) ?
Cr16 Cr13 Al38 . . 110.78(5) ?
Al5 Cr13 Al38 . . 110.78(5) ?
Cr9 Cr13 Al38 . . 60.96(4) ?
Al40 Cr13 Al38 . . 64.94(5) ?
Al48 Cr13 Al14 . . 115.12(5) ?
Al53 Cr13 Al14 . . 119.02(5) ?
Al61 Cr13 Al14 . . 61.12(5) ?
Al62 Cr13 Al14 7_556 . 171.45(5) ?
Cr16 Cr13 Al14 . . 59.48(4) ?
Al5 Cr13 Al14 . . 59.48(4) ?
Cr9 Cr13 Al14 . . 62.09(4) ?
Al40 Cr13 Al14 . . 116.05(5) ?
Al38 Cr13 Al14 . . 63.56(4) ?
Al48 Cr13 Al29 . . 63.58(5) ?
Al53 Cr13 Al29 . . 124.70(5) ?
Al61 Cr13 Al29 . . 64.24(5) ?
Al62 Cr13 Al29 7_556 . 118.87(5) ?
Cr16 Cr13 Al29 . . 60.33(5) ?
Al5 Cr13 Al29 . . 60.33(5) ?
Cr9 Cr13 Al29 . . 110.49(4) ?
Al40 Cr13 Al29 . . 170.53(5) ?
Al38 Cr13 Al29 . . 115.99(5) ?
Al14 Cr13 Al29 . . 59.34(4) ?
Al48 Cr13 Al28 . . 63.67(5) ?
Al53 Cr13 Al28 . . 124.53(5) ?
Al61 Cr13 Al28 . . 119.15(5) ?
Al62 Cr13 Al28 7_556 . 63.95(5) ?
Cr16 Cr13 Al28 . . 60.02(4) ?
Al5 Cr13 Al28 . . 60.02(4) ?
Cr9 Cr13 Al28 . . 110.43(4) ?
Al40 Cr13 Al28 . . 115.27(5) ?
Al38 Cr13 Al28 . . 170.64(5) ?
Al14 Cr13 Al28 . . 109.90(5) ?
Al29 Cr13 Al28 . . 62.12(4) ?
Al49 Cr14 Al57 . 7_556 70.57(5) ?
Al49 Cr14 Al61 . . 69.98(5) ?
Al57 Cr14 Al61 7_556 . 71.63(5) ?
Al49 Cr14 Al11 . 2 115.29(6) ?
Al57 Cr14 Al11 7_556 2 114.72(5) ?
Al61 Cr14 Al11 . 2 172.52(6) ?
Al49 Cr14 Cr19 . . 114.87(5) ?
Al57 Cr14 Cr19 7_556 . 173.02(5) ?
Al61 Cr14 Cr19 . . 113.92(5) ?
Al49 Cr14 Al15 . . 114.87(5) ?
Al57 Cr14 Al15 7_556 . 173.02(5) ?
Al61 Cr14 Al15 . . 113.92(5) ?
Al11 Cr14 Al15 2 . 59.45(5) ?
Al49 Cr14 Cr10 . 2 172.46(5) ?
Al57 Cr14 Cr10 7_556 2 115.90(5) ?
Al61 Cr14 Cr10 . 2 115.08(5) ?
Al11 Cr14 Cr10 2 2 59.13(4) ?
Al15 Cr14 Cr10 . 2 58.37(4) ?
Al49 Cr14 Al41 . 2 126.39(5) ?
Al57 Cr14 Al41 7_556 2 66.60(5) ?
Al61 Cr14 Al41 . 2 67.07(5) ?
Al11 Cr14 Al41 2 2 111.06(5) ?
Al15 Cr14 Al41 . 2 110.97(5) ?
Cr10 Cr14 Al41 2 2 61.08(4) ?
Al49 Cr14 Al33 . . 66.06(5) ?
Al57 Cr14 Al33 7_556 . 127.13(5) ?
Al61 Cr14 Al33 . . 66.24(5) ?
Al11 Cr14 Al33 2 . 110.32(5) ?
Cr19 Cr14 Al33 . . 59.85(4) ?
Al15 Cr14 Al33 . . 59.85(4) ?
Cr10 Cr14 Al33 2 . 110.14(4) ?
Al41 Cr14 Al33 2 . 119.90(5) ?
Al49 Cr14 Al37 . 2 119.79(5) ?
Al57 Cr14 Al37 7_556 2 122.58(5) ?
Al61 Cr14 Al37 . 2 63.11(5) ?
Al11 Cr14 Al37 2 2 109.43(5) ?
Al15 Cr14 Al37 . 2 59.40(4) ?
Cr10 Cr14 Al37 2 2 60.88(4) ?
Al41 Cr14 Al37 2 2 64.41(5) ?
Al33 Cr14 Al37 . 2 61.82(4) ?
Al49 Cr14 Al65 . . 66.57(5) ?
Al57 Cr14 Al65 7_556 . 66.65(5) ?
Al61 Cr14 Al65 . . 127.13(5) ?
Al11 Cr14 Al65 2 . 60.29(5) ?
Cr19 Cr14 Al65 . . 110.80(5) ?
Al15 Cr14 Al65 . . 110.80(5) ?
Cr10 Cr14 Al65 2 . 111.62(4) ?
Al41 Cr14 Al65 2 . 119.79(5) ?
Al33 Cr14 Al65 . . 118.02(5) ?
Al37 Cr14 Al65 2 . 169.50(5) ?
Al49 Cr14 Al21 . 2 119.88(5) ?
Al57 Cr14 Al21 7_556 2 62.77(5) ?
Al61 Cr14 Al21 . 2 122.88(5) ?
Al11 Cr14 Al21 2 2 60.04(5) ?
Al15 Cr14 Al21 . 2 110.25(5) ?
Cr10 Cr14 Al21 2 2 62.89(4) ?
Al41 Cr14 Al21 2 2 64.45(5) ?
Al33 Cr14 Al21 . 2 169.81(5) ?
Al37 Cr14 Al21 2 2 116.59(5) ?
Al65 Cr14 Al21 . 2 61.48(4) ?
Cr8 Al1 Cr8 8_456 7_556 177.52(11) ?
Cr8 Al1 Al42 8_456 7_556 121.65(7) ?
Cr8 Al1 Al42 7_556 7_556 60.25(4) ?
Cr8 Al1 Al42 8_456 8_456 60.25(4) ?
Cr8 Al1 Al42 7_556 8_456 121.65(6) ?
Al42 Al1 Al42 7_556 8_456 97.63(9) ?
Cr8 Al1 Al43 8_456 8_456 59.94(4) ?
Cr8 Al1 Al43 7_556 8_456 121.97(6) ?
Al42 Al1 Al43 7_556 8_456 61.72(5) ?
Al42 Al1 Al43 8_456 8_456 66.73(6) ?
Cr8 Al1 Al43 8_456 7_556 121.97(6) ?
Cr8 Al1 Al43 7_556 7_556 59.94(4) ?
Al42 Al1 Al43 7_556 7_556 66.73(6) ?
Al42 Al1 Al43 8_456 7_556 61.72(5) ?
Al43 Al1 Al43 8_456 7_556 97.43(9) ?
Cr8 Al1 Al27 8_456 2_556 57.35(3) ?
Cr8 Al1 Al27 7_556 2_556 121.77(4) ?
Al42 Al1 Al27 7_556 2_556 155.18(8) ?
Al42 Al1 Al27 8_456 2_556 59.26(4) ?
Al43 Al1 Al27 8_456 2_556 110.88(5) ?
Al43 Al1 Al27 7_556 2_556 92.34(4) ?
Cr8 Al1 Al27 8_456 . 121.77(4) ?
Cr8 Al1 Al27 7_556 . 57.35(3) ?
Al42 Al1 Al27 7_556 . 59.26(4) ?
Al42 Al1 Al27 8_456 . 155.18(8) ?
Al43 Al1 Al27 8_456 . 92.34(4) ?
Al43 Al1 Al27 7_556 . 110.88(5) ?
Al27 Al1 Al27 2_556 . 144.96(10) ?
Cr8 Al1 Al30 8_456 7_556 122.15(4) ?
Cr8 Al1 Al30 7_556 7_556 56.97(3) ?
Al42 Al1 Al30 7_556 7_556 110.94(5) ?
Al42 Al1 Al30 8_456 7_556 92.11(4) ?
Al43 Al1 Al30 8_456 7_556 154.94(8) ?
Al43 Al1 Al30 7_556 7_556 59.28(4) ?
Al27 Al1 Al30 2_556 7_556 64.82(4) ?
Al27 Al1 Al30 . 7_556 104.19(5) ?
Cr8 Al1 Al30 8_456 8_456 56.97(3) ?
Cr8 Al1 Al30 7_556 8_456 122.15(4) ?
Al42 Al1 Al30 7_556 8_456 92.11(4) ?
Al42 Al1 Al30 8_456 8_456 110.94(5) ?
Al43 Al1 Al30 8_456 8_456 59.28(4) ?
Al43 Al1 Al30 7_556 8_456 154.94(8) ?
Al27 Al1 Al30 2_556 8_456 104.19(5) ?
Al27 Al1 Al30 . 8_456 64.82(4) ?
Al30 Al1 Al30 7_556 8_456 145.16(10) ?
Cr8 Al1 Al35 8_456 6_566 56.34(4) ?
Cr8 Al1 Al35 7_556 6_566 121.18(8) ?
Al42 Al1 Al35 7_556 6_566 146.42(5) ?
Al42 Al1 Al35 8_456 6_566 106.18(4) ?
Al43 Al1 Al35 8_456 6_566 106.51(4) ?
Al43 Al1 Al35 7_556 6_566 146.07(5) ?
Al27 Al1 Al35 2_556 6_566 56.98(5) ?
Al27 Al1 Al35 . 6_566 92.11(6) ?
Al30 Al1 Al35 7_556 6_566 91.78(6) ?
Al30 Al1 Al35 8_456 6_566 57.55(5) ?
Cr8 Al1 Al35 8_456 5_566 121.18(8) ?
Cr8 Al1 Al35 7_556 5_566 56.34(4) ?
Al42 Al1 Al35 7_556 5_566 106.18(4) ?
Al42 Al1 Al35 8_456 5_566 146.42(5) ?
Al43 Al1 Al35 8_456 5_566 146.07(5) ?
Al43 Al1 Al35 7_556 5_566 106.51(4) ?
Al27 Al1 Al35 2_556 5_566 92.10(6) ?
Al27 Al1 Al35 . 5_566 56.98(5) ?
Al30 Al1 Al35 7_556 5_566 57.55(5) ?
Al30 Al1 Al35 8_456 5_566 91.78(6) ?
Al35 Al1 Al35 6_566 5_566 64.84(7) ?
Cr8 Al2 Cr7 . 5_556 119.49(6) ?
Cr8 Al2 Cr5 . . 121.40(6) ?
Cr7 Al2 Cr5 5_556 . 60.33(4) ?
Cr8 Al2 Cr6 . 7_556 120.06(6) ?
Cr7 Al2 Cr6 5_556 7_556 111.17(5) ?
Cr5 Al2 Cr6 . 7_556 61.11(4) ?
Cr8 Al2 Al5 . . 179.68(8) ?
Cr7 Al2 Al5 5_556 . 60.28(5) ?
Cr5 Al2 Al5 . . 58.74(5) ?
Cr6 Al2 Al5 7_556 . 60.26(5) ?
Cr8 Al2 Cr16 . . 179.68(8) ?
Cr7 Al2 Cr16 5_556 . 60.28(5) ?
Cr5 Al2 Cr16 . . 58.74(5) ?
Cr6 Al2 Cr16 7_556 . 60.26(5) ?
Cr8 Al2 Al26 . 3_545 68.23(5) ?
Cr7 Al2 Al26 5_556 3_545 114.25(6) ?
Cr5 Al2 Al26 . 3_545 62.93(5) ?
Cr6 Al2 Al26 7_556 3_545 63.07(5) ?
Al5 Al2 Al26 . 3_545 112.05(7) ?
Cr8 Al2 Al24 . . 68.11(5) ?
Cr7 Al2 Al24 5_556 . 62.69(5) ?
Cr5 Al2 Al24 . . 62.43(5) ?
Cr6 Al2 Al24 7_556 . 114.46(6) ?
Al5 Al2 Al24 . . 111.84(7) ?
Cr16 Al2 Al24 . . 111.84(7) ?
Al26 Al2 Al24 3_545 . 63.51(5) ?
Cr8 Al2 Al63 . . 60.69(5) ?
Cr7 Al2 Al63 5_556 . 118.68(6) ?
Cr5 Al2 Al63 . . 177.88(7) ?
Cr6 Al2 Al63 7_556 . 118.48(6) ?
Al5 Al2 Al63 . . 119.17(7) ?
Cr16 Al2 Al63 . . 119.17(7) ?
Al26 Al2 Al63 3_545 . 118.94(7) ?
Al24 Al2 Al63 . . 119.06(7) ?
Cr8 Al2 Al17 . 7_556 65.98(5) ?
Cr7 Al2 Al17 5_556 7_556 173.66(7) ?
Cr5 Al2 Al17 . 7_556 114.56(6) ?
Cr6 Al2 Al17 7_556 7_556 62.49(5) ?
Al5 Al2 Al17 . 7_556 114.26(7) ?
Al26 Al2 Al17 3_545 7_556 63.84(5) ?
Al24 Al2 Al17 . 7_556 119.26(7) ?
Al63 Al2 Al17 . 7_556 66.29(5) ?
Cr8 Al2 Al8 . . 65.01(5) ?
Cr7 Al2 Al8 5_556 . 63.10(5) ?
Cr5 Al2 Al8 . . 114.41(6) ?
Cr6 Al2 Al8 7_556 . 174.26(7) ?
Al5 Al2 Al8 . . 114.68(7) ?
Cr16 Al2 Al8 . . 114.68(7) ?
Al26 Al2 Al8 3_545 . 118.96(7) ?
Al24 Al2 Al8 . . 64.02(5) ?
Al63 Al2 Al8 . . 65.85(5) ?
Al17 Al2 Al8 7_556 . 123.23(7) ?
Cr8 Al2 Al28 . . 120.19(6) ?
Cr7 Al2 Al28 5_556 . 111.69(6) ?
Cr5 Al2 Al28 . . 109.39(6) ?
Cr6 Al2 Al28 7_556 . 60.40(4) ?
Al5 Al2 Al28 . . 59.87(5) ?
Cr16 Al2 Al28 . . 59.87(5) ?
Al26 Al2 Al28 3_545 . 116.18(6) ?
Al24 Al2 Al28 . . 171.42(7) ?
Al63 Al2 Al28 . . 69.04(5) ?
Al17 Al2 Al28 7_556 . 65.59(5) ?
Al8 Al2 Al28 . . 120.33(7) ?
Cr10 Al3 Cr5 2 5_556 168.96(7) ?
Cr10 Al3 Al18 2 5_556 125.02(7) ?
Cr5 Al3 Al18 5_556 5_556 62.96(5) ?
Cr10 Al3 Al19 2 5_556 126.85(6) ?
Cr5 Al3 Al19 5_556 5_556 62.76(5) ?
Al18 Al3 Al19 5_556 5_556 60.95(5) ?
Cr10 Al3 Al37 2 2 62.80(5) ?
Cr5 Al3 Al37 5_556 2 126.79(7) ?
Al18 Al3 Al37 5_556 2 93.74(6) ?
Al19 Al3 Al37 5_556 2 64.13(5) ?
Cr10 Al3 Al9 2 2 61.72(5) ?
Cr5 Al3 Al9 5_556 2 126.25(7) ?
Al18 Al3 Al9 5_556 2 63.45(5) ?
Al19 Al3 Al9 5_556 2 94.45(6) ?
Al37 Al3 Al9 2 2 60.77(5) ?
Cr10 Al3 Al46 2 2 56.97(4) ?
Cr5 Al3 Al46 5_556 2 117.93(6) ?
Al18 Al3 Al46 5_556 2 93.38(6) ?
Al19 Al3 Al46 5_556 2 151.89(7) ?
Al37 Al3 Al46 2 2 110.07(6) ?
Al9 Al3 Al46 2 2 61.62(5) ?
Cr10 Al3 Al10 2 . 54.62(4) ?
Cr5 Al3 Al10 5_556 . 114.44(6) ?
Al18 Al3 Al10 5_556 . 149.55(7) ?
Al19 Al3 Al10 5_556 . 147.85(7) ?
Al37 Al3 Al10 2 . 108.42(6) ?
Al9 Al3 Al10 2 . 109.18(6) ?
Al46 Al3 Al10 2 . 59.89(5) ?
Cr10 Al3 Al41 2 2 60.58(5) ?
Cr5 Al3 Al41 5_556 2 117.09(6) ?
Al18 Al3 Al41 5_556 2 150.31(7) ?
Al19 Al3 Al41 5_556 2 91.80(6) ?
Al37 Al3 Al41 2 2 61.58(5) ?
Al9 Al3 Al41 2 2 111.19(6) ?
Al46 Al3 Al41 2 2 109.88(6) ?
Al10 Al3 Al41 . 2 59.85(5) ?
Cr10 Al3 Al6 2 7_456 114.81(6) ?
Cr5 Al3 Al6 5_556 7_456 54.21(4) ?
Al18 Al3 Al6 5_556 7_456 109.05(6) ?
Al19 Al3 Al6 5_556 7_456 109.05(6) ?
Al37 Al3 Al6 2 7_456 149.42(7) ?
Al9 Al3 Al6 2 7_456 148.00(7) ?
Al46 Al3 Al6 2 7_456 89.21(6) ?
Al10 Al3 Al6 . 7_456 60.24(5) ?
Al41 Al3 Al6 2 7_456 90.01(6) ?
Cr10 Al3 Al39 2 7_456 116.63(6) ?
Cr5 Al3 Al39 5_556 7_456 58.58(4) ?
Al18 Al3 Al39 5_556 7_456 61.24(5) ?
Al19 Al3 Al39 5_556 7_456 110.42(6) ?
Al37 Al3 Al39 2 7_456 150.20(7) ?
Al9 Al3 Al39 2 7_456 91.86(6) ?
Al46 Al3 Al39 2 7_456 59.78(5) ?
Al10 Al3 Al39 . 7_456 90.80(6) ?
Al41 Al3 Al39 2 7_456 146.87(7) ?
Al6 Al3 Al39 7_456 7_456 60.12(5) ?
Cr10 Al3 Al32 2 . 119.35(6) ?
Cr5 Al3 Al32 5_556 . 58.26(4) ?
Al18 Al3 Al32 5_556 . 110.35(6) ?
Al19 Al3 Al32 5_556 . 61.11(5) ?
Al37 Al3 Al32 2 . 93.22(6) ?
Al9 Al3 Al32 2 . 151.34(7) ?
Al46 Al3 Al32 2 . 145.70(7) ?
Al10 Al3 Al32 . . 89.50(6) ?
Al41 Al3 Al32 2 . 59.08(5) ?
Al6 Al3 Al32 7_456 . 60.27(5) ?
Al39 Al3 Al32 7_456 . 109.93(6) ?
Al49 Al4 Al52 . . 55.48(5) ?
Al49 Al4 Al4 . 2 152.09(8) ?
Al52 Al4 Al4 . 2 152.44(8) ?
Al49 Al4 Al15 . 2 114.87(6) ?
Al52 Al4 Al15 . 2 114.15(6) ?
Al4 Al4 Al15 2 2 61.91(4) ?
Al49 Al4 Al13 . . 114.35(6) ?
Al52 Al4 Al13 . . 115.20(6) ?
Al4 Al4 Al13 2 . 61.88(4) ?
Al15 Al4 Al13 2 . 123.79(6) ?
Al49 Al4 Al33 . . 59.35(5) ?
Al52 Al4 Al33 . . 88.55(5) ?
Al4 Al4 Al33 2 . 107.38(4) ?
Al15 Al4 Al33 2 . 56.13(4) ?
Al13 Al4 Al33 . . 147.03(6) ?
Al49 Al4 Al31 . . 88.89(5) ?
Al52 Al4 Al31 . . 59.76(5) ?
Al4 Al4 Al31 2 . 107.40(4) ?
Al15 Al4 Al31 2 . 147.13(6) ?
Al13 Al4 Al31 . . 56.06(4) ?
Al33 Al4 Al31 . . 145.22(6) ?
Al49 Al4 Al15 . . 95.29(6) ?
Al52 Al4 Al15 . . 142.23(6) ?
Al4 Al4 Al15 2 . 59.87(4) ?
Al15 Al4 Al15 2 . 52.54(6) ?
Al13 Al4 Al15 . . 97.80(5) ?
Al33 Al4 Al15 . . 54.09(4) ?
Al31 Al4 Al15 . . 152.33(6) ?
Al49 Al4 Al13 . 2 142.53(6) ?
Al52 Al4 Al13 . 2 95.62(5) ?
Al4 Al4 Al13 2 2 59.97(4) ?
Al15 Al4 Al13 2 2 97.89(5) ?
Al13 Al4 Al13 . 2 52.47(5) ?
Al33 Al4 Al13 . 2 152.52(6) ?
Al31 Al4 Al13 . 2 54.05(4) ?
Al15 Al4 Al13 . 2 119.84(6) ?
Al49 Al4 Al11 . . 141.27(6) ?
Al52 Al4 Al11 . . 94.07(6) ?
Al4 Al4 Al11 2 . 61.35(5) ?
Al15 Al4 Al11 2 . 51.82(4) ?
Al13 Al4 Al11 . . 99.54(6) ?
Al33 Al4 Al11 . . 101.25(6) ?
Al31 Al4 Al11 . . 95.38(6) ?
Al15 Al4 Al11 . . 98.22(5) ?
Al13 Al4 Al11 2 . 51.43(4) ?
Al49 Al4 Al11 . 2 94.02(6) ?
Al52 Al4 Al11 . 2 141.38(6) ?
Al4 Al4 Al11 2 2 61.17(5) ?
Al15 Al4 Al11 2 2 99.42(6) ?
Al13 Al4 Al11 . 2 51.87(5) ?
Al33 Al4 Al11 . 2 95.23(6) ?
Al31 Al4 Al11 . 2 101.25(6) ?
Al15 Al4 Al11 . 2 51.23(4) ?
Al13 Al4 Al11 2 2 98.20(5) ?
Al11 Al4 Al11 . 2 122.51(5) ?
Al49 Cr15 Al52 . . 55.48(5) ?
Al49 Cr15 Cr18 . . 114.35(6) ?
Al52 Cr15 Cr18 . . 115.20(6) ?
Al49 Cr15 Al33 . . 59.35(5) ?
Al52 Cr15 Al33 . . 88.55(5) ?
Cr18 Cr15 Al33 . . 147.03(6) ?
Al49 Cr15 Al31 . . 88.89(5) ?
Al52 Cr15 Al31 . . 59.76(5) ?
Cr18 Cr15 Al31 . . 56.06(4) ?
Al33 Cr15 Al31 . . 145.22(6) ?
Al49 Cr15 Cr19 . . 95.29(6) ?
Al52 Cr15 Cr19 . . 142.23(6) ?
Cr18 Cr15 Cr19 . . 97.80(5) ?
Al33 Cr15 Cr19 . . 54.09(4) ?
Al31 Cr15 Cr19 . . 152.33(6) ?
Al49 Cr15 Cr17 . . 141.27(6) ?
Al52 Cr15 Cr17 . . 94.07(6) ?
Cr18 Cr15 Cr17 . . 99.54(6) ?
Al33 Cr15 Cr17 . . 101.25(6) ?
Al31 Cr15 Cr17 . . 95.38(6) ?
Cr19 Cr15 Cr17 . . 98.22(5) ?
Cr5 Al5 Cr13 . . 178.05(7) ?
Cr5 Al5 Cr9 . . 121.05(6) ?
Cr13 Al5 Cr9 . . 60.84(4) ?
Cr5 Al5 Al2 . . 60.45(5) ?
Cr13 Al5 Al2 . . 117.66(6) ?
Cr9 Al5 Al2 . . 178.42(7) ?
Cr5 Al5 Cr7 . 5_556 60.67(4) ?
Cr13 Al5 Cr7 . 5_556 118.23(6) ?
Cr9 Al5 Cr7 . 5_556 120.41(6) ?
Al2 Al5 Cr7 . 5_556 59.61(4) ?
Cr5 Al5 Cr6 . 7_556 61.54(4) ?
Cr13 Al5 Cr6 . 7_556 118.21(6) ?
Cr9 Al5 Cr6 . 7_556 121.08(6) ?
Al2 Al5 Cr6 . 7_556 59.83(5) ?
Cr7 Al5 Cr6 5_556 7_556 110.25(5) ?
Cr5 Al5 Al18 . . 64.01(5) ?
Cr13 Al5 Al18 . . 117.79(6) ?
Cr9 Al5 Al18 . . 67.06(5) ?
Al2 Al5 Al18 . . 114.45(7) ?
Cr7 Al5 Al18 5_556 . 116.13(6) ?
Cr6 Al5 Al18 7_556 . 64.87(5) ?
Cr5 Al5 Al14 . . 115.23(6) ?
Cr13 Al5 Al14 . . 64.84(5) ?
Cr9 Al5 Al14 . . 64.43(5) ?
Al2 Al5 Al14 . . 114.69(7) ?
Cr7 Al5 Al14 5_556 . 64.42(5) ?
Cr6 Al5 Al14 7_556 . 174.36(7) ?
Al18 Al5 Al14 . . 118.60(7) ?
Cr5 Al5 Al16 . . 115.64(6) ?
Cr13 Al5 Al16 . . 65.31(5) ?
Cr9 Al5 Al16 . . 65.26(5) ?
Al2 Al5 Al16 . . 114.78(7) ?
Cr7 Al5 Al16 5_556 . 174.10(7) ?
Cr6 Al5 Al16 7_556 . 64.05(5) ?
Al18 Al5 Al16 . . 63.58(5) ?
Al14 Al5 Al16 . . 121.21(7) ?
Cr5 Al5 Al19 . . 63.53(5) ?
Cr13 Al5 Al19 . . 117.72(6) ?
Cr9 Al5 Al19 . . 66.74(5) ?
Al2 Al5 Al19 . . 114.22(7) ?
Cr7 Al5 Al19 5_556 . 64.65(5) ?
Cr6 Al5 Al19 7_556 . 116.33(6) ?
Al18 Al5 Al19 . . 63.91(5) ?
Al14 Al5 Al19 . . 63.78(5) ?
Al16 Al5 Al19 . . 118.63(7) ?
Cr5 Al5 Al28 . . 113.93(6) ?
Cr13 Al5 Al28 . . 64.82(5) ?
Cr9 Al5 Al28 . . 115.44(6) ?
Al2 Al5 Al28 . . 63.63(5) ?
Cr7 Al5 Al28 5_556 . 114.30(6) ?
Cr6 Al5 Al28 7_556 . 61.59(5) ?
Al18 Al5 Al28 . . 115.38(6) ?
Al14 Al5 Al28 . . 118.12(7) ?
Al16 Al5 Al28 . . 62.19(5) ?
Al19 Al5 Al28 . . 177.46(7) ?
Cr5 Al5 Al29 . . 113.73(6) ?
Cr13 Al5 Al29 . . 64.47(5) ?
Cr9 Al5 Al29 . . 114.94(6) ?
Al2 Al5 Al29 . . 63.57(5) ?
Cr7 Al5 Al29 5_556 . 62.09(4) ?
Cr6 Al5 Al29 7_556 . 114.09(6) ?
Al18 Al5 Al29 . . 177.73(7) ?
Al14 Al5 Al29 . . 62.27(5) ?
Al16 Al5 Al29 . . 118.02(7) ?
Al19 Al5 Al29 . . 115.58(6) ?
Al28 Al5 Al29 . . 65.02(5) ?
Cr5 Cr16 Cr13 . . 178.05(7) ?
Cr5 Cr16 Cr9 . . 121.05(6) ?
Cr13 Cr16 Cr9 . . 60.84(4) ?
Cr5 Cr16 Al2 . . 60.45(5) ?
Cr13 Cr16 Al2 . . 117.66(6) ?
Cr9 Cr16 Al2 . . 178.42(7) ?
Cr5 Cr16 Cr7 . 5_556 60.67(4) ?
Cr13 Cr16 Cr7 . 5_556 118.23(6) ?
Cr9 Cr16 Cr7 . 5_556 120.41(6) ?
Al2 Cr16 Cr7 . 5_556 59.61(4) ?
Cr5 Cr16 Cr6 . 7_556 61.54(4) ?
Cr13 Cr16 Cr6 . 7_556 118.21(6) ?
Cr9 Cr16 Cr6 . 7_556 121.08(6) ?
Al2 Cr16 Cr6 . 7_556 59.83(5) ?
Cr7 Cr16 Cr6 5_556 7_556 110.25(5) ?
Cr5 Cr16 Al18 . . 64.01(5) ?
Cr13 Cr16 Al18 . . 117.79(6) ?
Cr9 Cr16 Al18 . . 67.06(5) ?
Al2 Cr16 Al18 . . 114.45(7) ?
Cr7 Cr16 Al18 5_556 . 116.13(6) ?
Cr6 Cr16 Al18 7_556 . 64.87(5) ?
Cr5 Cr16 Al14 . . 115.23(6) ?
Cr13 Cr16 Al14 . . 64.84(5) ?
Cr9 Cr16 Al14 . . 64.43(5) ?
Al2 Cr16 Al14 . . 114.69(7) ?
Cr7 Cr16 Al14 5_556 . 64.42(5) ?
Cr6 Cr16 Al14 7_556 . 174.36(7) ?
Al18 Cr16 Al14 . . 118.60(7) ?
Cr5 Cr16 Al16 . . 115.64(6) ?
Cr13 Cr16 Al16 . . 65.31(5) ?
Cr9 Cr16 Al16 . . 65.26(5) ?
Al2 Cr16 Al16 . . 114.78(7) ?
Cr7 Cr16 Al16 5_556 . 174.10(7) ?
Cr6 Cr16 Al16 7_556 . 64.05(5) ?
Al18 Cr16 Al16 . . 63.58(5) ?
Al14 Cr16 Al16 . . 121.21(7) ?
Cr5 Cr16 Al19 . . 63.53(5) ?
Cr13 Cr16 Al19 . . 117.72(6) ?
Cr9 Cr16 Al19 . . 66.74(5) ?
Al2 Cr16 Al19 . . 114.22(7) ?
Cr7 Cr16 Al19 5_556 . 64.65(5) ?
Cr6 Cr16 Al19 7_556 . 116.33(6) ?
Al18 Cr16 Al19 . . 63.91(5) ?
Al14 Cr16 Al19 . . 63.78(5) ?
Al16 Cr16 Al19 . . 118.63(7) ?
Cr5 Cr16 Al28 . . 113.93(6) ?
Cr13 Cr16 Al28 . . 64.82(5) ?
Cr9 Cr16 Al28 . . 115.44(6) ?
Al2 Cr16 Al28 . . 63.63(5) ?
Cr7 Cr16 Al28 5_556 . 114.30(6) ?
Cr6 Cr16 Al28 7_556 . 61.59(5) ?
Al18 Cr16 Al28 . . 115.38(6) ?
Al14 Cr16 Al28 . . 118.12(7) ?
Al16 Cr16 Al28 . . 62.19(5) ?
Al19 Cr16 Al28 . . 177.46(7) ?
Cr5 Cr16 Al29 . . 113.73(6) ?
Cr13 Cr16 Al29 . . 64.47(5) ?
Cr9 Cr16 Al29 . . 114.94(6) ?
Al2 Cr16 Al29 . . 63.57(5) ?
Cr7 Cr16 Al29 5_556 . 62.09(4) ?
Cr6 Cr16 Al29 7_556 . 114.09(6) ?
Al18 Cr16 Al29 . . 177.73(7) ?
Al14 Cr16 Al29 . . 62.27(5) ?
Al16 Cr16 Al29 . . 118.02(7) ?
Al19 Cr16 Al29 . . 115.58(6) ?
Al28 Cr16 Al29 . . 65.02(5) ?
Cr11 Al6 Cr5 2 3_455 168.38(7) ?
Cr11 Al6 Al45 2 2 63.11(5) ?
Cr5 Al6 Al45 3_455 2 126.94(7) ?
Cr11 Al6 Al26 2 . 126.05(7) ?
Cr5 Al6 Al26 3_455 . 62.36(5) ?
Al45 Al6 Al26 2 . 94.30(6) ?
Cr11 Al6 Al24 2 3_455 127.98(6) ?
Cr5 Al6 Al24 3_455 3_455 62.12(5) ?
Al45 Al6 Al24 2 3_455 64.94(5) ?
Al26 Al6 Al24 . 3_455 60.27(5) ?
Cr11 Al6 Al44 2 . 62.01(5) ?
Cr5 Al6 Al44 3_455 . 126.38(6) ?
Al45 Al6 Al44 2 . 60.95(5) ?
Al26 Al6 Al44 . . 64.21(5) ?
Al24 Al6 Al44 3_455 . 94.85(6) ?
Cr11 Al6 Al47 2 2 56.88(4) ?
Cr5 Al6 Al47 3_455 2 117.70(6) ?
Al45 Al6 Al47 2 2 110.43(6) ?
Al26 Al6 Al47 . 2 94.08(6) ?
Al24 Al6 Al47 3_455 2 152.22(7) ?
Al44 Al6 Al47 . 2 61.99(5) ?
Cr11 Al6 Al3 2 7_456 113.94(6) ?
Cr5 Al6 Al3 3_455 7_456 54.51(4) ?
Al45 Al6 Al3 2 7_456 149.12(7) ?
Al26 Al6 Al3 . 7_456 108.85(6) ?
Al24 Al6 Al3 3_455 7_456 108.83(6) ?
Al44 Al6 Al3 . 7_456 147.89(7) ?
Al47 Al6 Al3 2 7_456 88.57(6) ?
Cr11 Al6 Al10 2 7_456 54.38(4) ?
Cr5 Al6 Al10 3_455 7_456 114.12(6) ?
Al45 Al6 Al10 2 7_456 108.43(6) ?
Al26 Al6 Al10 . 7_456 149.64(7) ?
Al24 Al6 Al10 3_455 7_456 147.97(7) ?
Al44 Al6 Al10 . 7_456 109.30(6) ?
Al47 Al6 Al10 2 7_456 59.63(5) ?
Al3 Al6 Al10 7_456 7_456 59.62(5) ?
Cr11 Al6 Al25 2 2 60.42(5) ?
Cr5 Al6 Al25 3_455 2 117.07(6) ?
Al45 Al6 Al25 2 2 61.61(5) ?
Al26 Al6 Al25 . 2 150.58(7) ?
Al24 Al6 Al25 3_455 2 92.55(6) ?
Al44 Al6 Al25 . 2 111.26(6) ?
Al47 Al6 Al25 2 2 109.54(6) ?
Al3 Al6 Al25 7_456 2 89.57(6) ?
Al10 Al6 Al25 7_456 2 59.63(5) ?
Cr11 Al6 Al39 2 . 116.27(6) ?
Cr5 Al6 Al39 3_455 . 58.65(4) ?
Al45 Al6 Al39 2 . 150.61(7) ?
Al26 Al6 Al39 . . 61.35(5) ?
Al24 Al6 Al39 3_455 . 109.97(6) ?
Al44 Al6 Al39 . . 91.97(6) ?
Al47 Al6 Al39 2 . 59.51(5) ?
Al3 Al6 Al39 7_456 . 60.08(5) ?
Al10 Al6 Al39 7_456 . 90.42(6) ?
Al25 Al6 Al39 2 . 146.35(7) ?
Cr11 Al6 Al32 2 7_456 119.02(6) ?
Cr5 Al6 Al32 3_455 7_456 58.43(4) ?
Al45 Al6 Al32 2 7_456 92.98(6) ?
Al26 Al6 Al32 . 7_456 109.88(6) ?
Al24 Al6 Al32 3_455 7_456 61.03(5) ?
Al44 Al6 Al32 . 7_456 151.34(7) ?
Al47 Al6 Al32 2 7_456 145.25(7) ?
Al3 Al6 Al32 7_456 7_456 60.47(5) ?
Al10 Al6 Al32 7_456 7_456 89.26(6) ?
Al25 Al6 Al32 2 7_456 58.94(5) ?
Al39 Al6 Al32 . 7_456 110.06(6) ?
Cr7 Al7 Cr4 5_556 . 164.76(7) ?
Cr7 Al7 Al29 5_556 . 63.61(5) ?
Cr4 Al7 Al29 . . 131.62(7) ?
Cr7 Al7 Al33 5_556 . 130.78(7) ?
Cr4 Al7 Al33 . . 64.45(5) ?
Al29 Al7 Al33 . . 67.17(5) ?
Cr7 Al7 Al34 5_556 . 113.65(6) ?
Cr4 Al7 Al34 . . 55.44(4) ?
Al29 Al7 Al34 . . 144.70(7) ?
Al33 Al7 Al34 . . 106.44(6) ?
Cr7 Al7 Al34 5_556 2 112.02(6) ?
Cr4 Al7 Al34 . 2 55.14(4) ?
Al29 Al7 Al34 . 2 149.53(7) ?
Al33 Al7 Al34 . 2 109.73(6) ?
Al34 Al7 Al34 . 2 65.74(6) ?
Cr7 Al7 Al20 5_556 5_556 54.87(4) ?
Cr4 Al7 Al20 . 5_556 113.90(6) ?
Al29 Al7 Al20 . 5_556 106.18(6) ?
Al33 Al7 Al20 . 5_556 146.43(7) ?
Al34 Al7 Al20 . 5_556 58.92(5) ?
Al34 Al7 Al20 2 5_556 92.09(6) ?
Cr7 Al7 Al23 5_556 . 54.21(4) ?
Cr4 Al7 Al23 . . 112.67(6) ?
Al29 Al7 Al23 . . 109.36(6) ?
Al33 Al7 Al23 . . 151.31(7) ?
Al34 Al7 Al23 . . 92.06(6) ?
Al34 Al7 Al23 2 . 57.86(5) ?
Al20 Al7 Al23 5_556 . 62.16(5) ?
Cr7 Al7 Al8 5_556 . 61.77(5) ?
Cr4 Al7 Al8 . . 120.67(6) ?
Al29 Al7 Al8 . . 64.72(5) ?
Al33 Al7 Al8 . . 96.73(6) ?
Al34 Al7 Al8 . . 148.24(7) ?
Al34 Al7 Al8 2 . 86.31(6) ?
Al20 Al7 Al8 5_556 . 110.25(6) ?
Al23 Al7 Al8 . . 58.94(5) ?
Cr7 Al7 Al9 5_556 . 118.62(6) ?
Cr4 Al7 Al9 . . 63.94(4) ?
Al29 Al7 Al9 . . 95.77(6) ?
Al33 Al7 Al9 . . 65.38(5) ?
Al34 Al7 Al9 . . 113.44(6) ?
Al34 Al7 Al9 2 . 58.48(5) ?
Al20 Al7 Al9 5_556 . 146.77(7) ?
Al23 Al7 Al9 . . 87.35(6) ?
Al8 Al7 Al9 . . 57.33(5) ?
Cr7 Al7 Al14 5_556 . 61.64(4) ?
Cr4 Al7 Al14 . . 123.94(6) ?
Al29 Al7 Al14 . . 58.65(5) ?
Al33 Al7 Al14 . . 93.27(6) ?
Al34 Al7 Al14 . . 88.27(6) ?
Al34 Al7 Al14 2 . 148.92(7) ?
Al20 Al7 Al14 5_556 . 58.65(5) ?
Al23 Al7 Al14 . . 109.36(6) ?
Al8 Al7 Al14 . . 112.18(6) ?
Al9 Al7 Al14 . . 152.56(7) ?
Cr7 Al7 Al37 5_556 2 123.92(6) ?
Cr4 Al7 Al37 . 2 61.69(4) ?
Al29 Al7 Al37 . 2 93.50(6) ?
Al33 Al7 Al37 . 2 59.04(5) ?
Al34 Al7 Al37 . 2 57.45(5) ?
Al34 Al7 Al37 2 2 111.10(6) ?
Al20 Al7 Al37 5_556 2 89.79(6) ?
Al23 Al7 Al37 . 2 147.41(7) ?
Al8 Al7 Al37 . 2 153.36(7) ?
Al9 Al7 Al37 . 2 113.85(6) ?
Al14 Al7 Al37 . 2 62.80(5) ?
Al2 Al8 Al30 . . 100.44(6) ?
Al2 Al8 Cr7 . 5_556 55.89(4) ?
Al30 Al8 Cr7 . 5_556 118.46(6) ?
Al2 Al8 Al9 . . 150.01(7) ?
Al30 Al8 Al9 . . 108.60(6) ?
Cr7 Al8 Al9 5_556 . 113.14(6) ?
Al2 Al8 Cr8 . . 54.41(4) ?
Al30 Al8 Cr8 . . 54.20(4) ?
Cr7 Al8 Cr8 5_556 . 104.05(5) ?
Al9 Al8 Cr8 . . 142.44(7) ?
Al2 Al8 Al23 . . 99.05(6) ?
Al30 Al8 Al23 . . 85.13(6) ?
Cr7 Al8 Al23 5_556 . 52.08(4) ?
Al9 Al8 Al23 . . 90.84(6) ?
Cr8 Al8 Al23 . . 117.11(6) ?
Al2 Al8 Al24 . . 57.06(5) ?
Al30 Al8 Al24 . . 61.91(5) ?
Cr7 Al8 Al24 5_556 . 57.94(4) ?
Al9 Al8 Al24 . . 145.79(7) ?
Cr8 Al8 Al24 . . 61.72(4) ?
Al23 Al8 Al24 . . 56.86(5) ?
Al2 Al8 Al7 . . 98.69(6) ?
Al30 Al8 Al7 . . 142.74(7) ?
Cr7 Al8 Al7 5_556 . 51.63(4) ?
Al9 Al8 Al7 . . 61.94(5) ?
Cr8 Al8 Al7 . . 153.05(6) ?
Al23 Al8 Al7 . . 60.39(5) ?
Al24 Al8 Al7 . . 104.33(6) ?
Al2 Al8 Al43 . . 101.06(6) ?
Al30 Al8 Al43 . . 58.48(5) ?
Cr7 Al8 Al43 5_556 . 156.78(6) ?
Al9 Al8 Al43 . . 88.19(6) ?
Cr8 Al8 Al43 . . 54.26(4) ?
Al23 Al8 Al43 . . 140.91(7) ?
Al24 Al8 Al43 . . 109.35(6) ?
Al7 Al8 Al43 . . 146.26(7) ?
Al2 Al8 Al63 . . 56.60(5) ?
Al30 Al8 Al63 . . 102.18(6) ?
Cr7 Al8 Al63 5_556 . 104.84(6) ?
Al9 Al8 Al63 . . 108.58(7) ?
Cr8 Al8 Al63 . . 54.53(4) ?
Al23 Al8 Al63 . . 155.31(7) ?
Al24 Al8 Al63 . . 105.59(6) ?
Al7 Al8 Al63 . . 115.05(6) ?
Al43 Al8 Al63 . . 57.41(5) ?
Al2 Al8 Al18 . 6 147.05(7) ?
Al30 Al8 Al18 . 6 56.17(5) ?
Cr7 Al8 Al18 5_556 6 111.48(6) ?
Al9 Al8 Al18 . 6 61.10(5) ?
Cr8 Al8 Al18 . 6 110.21(6) ?
Al23 Al8 Al18 . 6 59.59(5) ?
Al24 Al8 Al18 . 6 90.11(6) ?
Al7 Al8 Al18 . 6 91.75(6) ?
Al43 Al8 Al18 . 6 86.33(5) ?
Al63 Al8 Al18 . 6 143.38(7) ?
Al15 Al9 Cr10 2 . 56.20(4) ?
Al15 Al9 Al8 2 . 147.70(7) ?
Cr10 Al9 Al8 . . 145.88(7) ?
Al15 Al9 Al34 2 2 97.73(6) ?
Cr10 Al9 Al34 . 2 116.58(6) ?
Al8 Al9 Al34 . 2 88.46(6) ?
Al15 Al9 Al3 2 2 100.07(6) ?
Cr10 Al9 Al3 . 2 52.49(4) ?
Al8 Al9 Al3 . 2 112.05(7) ?
Al34 Al9 Al3 2 2 85.30(6) ?
Al15 Al9 Al37 2 . 57.03(5) ?
Cr10 Al9 Al37 . . 58.96(4) ?
Al8 Al9 Al37 . . 145.41(7) ?
Al34 Al9 Al37 2 . 58.81(5) ?
Al3 Al9 Al37 2 . 58.69(5) ?
Al15 Al9 Cr4 2 . 53.98(4) ?
Cr10 Al9 Cr4 . . 103.13(5) ?
Al8 Al9 Cr4 . . 110.78(6) ?
Al34 Al9 Cr4 2 . 51.38(4) ?
Al3 Al9 Cr4 2 . 116.25(6) ?
Al37 Al9 Cr4 . . 59.03(4) ?
Al15 Al9 Al46 2 . 101.55(6) ?
Cr10 Al9 Al46 . . 53.84(4) ?
Al8 Al9 Al46 . . 92.10(6) ?
Al34 Al9 Al46 2 . 142.29(7) ?
Al3 Al9 Al46 2 . 59.67(5) ?
Al37 Al9 Al46 . . 106.87(6) ?
Cr4 Al9 Al46 . . 155.27(7) ?
Al15 Al9 Al7 2 . 95.63(6) ?
Cr10 Al9 Al7 . . 151.60(7) ?
Al8 Al9 Al7 . . 60.73(5) ?
Al34 Al9 Al7 2 . 58.79(5) ?
Al3 Al9 Al7 2 . 142.45(7) ?
Al37 Al9 Al7 . . 104.69(6) ?
Cr4 Al9 Al7 . . 50.54(4) ?
Al46 Al9 Al7 . . 148.44(7) ?
Al15 Al9 Al18 2 6 145.78(7) ?
Cr10 Al9 Al18 . 6 109.53(6) ?
Al8 Al9 Al18 . 6 62.46(5) ?
Al34 Al9 Al18 2 6 58.53(5) ?
Al3 Al9 Al18 2 6 57.15(5) ?
Al37 Al9 Al18 . 6 88.78(6) ?
Cr4 Al9 Al18 . 6 109.84(6) ?
Al46 Al9 Al18 . 6 88.64(6) ?
Al7 Al9 Al18 . 6 91.85(6) ?
Al15 Al9 Al64 2 . 57.70(5) ?
Cr10 Al9 Al64 . . 56.87(4) ?
Al8 Al9 Al64 . . 109.30(6) ?
Al34 Al9 Al64 2 . 154.78(7) ?
Al3 Al9 Al64 2 . 103.39(6) ?
Al37 Al9 Al64 . . 105.29(6) ?
Cr4 Al9 Al64 . . 104.32(6) ?
Al46 Al9 Al64 . . 57.36(5) ?
Al7 Al9 Al64 . . 113.82(6) ?
Al18 Al9 Al64 6 . 145.54(7) ?
Cr11 Al10 Cr10 8_456 2 167.37(7) ?
Cr11 Al10 Al22 8_456 8_456 65.14(5) ?
Cr10 Al10 Al22 2 8_456 127.13(7) ?
Cr11 Al10 Al21 8_456 2 127.63(7) ?
Cr10 Al10 Al21 2 2 64.64(5) ?
Al22 Al10 Al21 8_456 2 62.51(5) ?
Cr11 Al10 Al21 8_456 8_456 63.10(5) ?
Cr10 Al10 Al21 2 8_456 123.86(6) ?
Al22 Al10 Al21 8_456 8_456 59.11(5) ?
Al21 Al10 Al21 2 8_456 90.93(6) ?
Cr11 Al10 Al22 8_456 2 124.40(6) ?
Cr10 Al10 Al22 2 2 62.54(5) ?
Al22 Al10 Al22 8_456 2 90.97(6) ?
Al21 Al10 Al22 2 2 58.93(5) ?
Al21 Al10 Al22 8_456 2 61.60(5) ?
Cr11 Al10 Al46 8_456 2 114.63(6) ?
Cr10 Al10 Al46 2 2 56.90(4) ?
Al22 Al10 Al46 8_456 2 150.49(7) ?
Al21 Al10 Al46 2 2 111.42(6) ?
Al21 Al10 Al46 8_456 2 93.52(6) ?
Al22 Al10 Al46 2 2 64.21(5) ?
Cr11 Al10 Al47 8_456 8_456 56.87(4) ?
Cr10 Al10 Al47 2 8_456 114.67(6) ?
Al22 Al10 Al47 8_456 8_456 111.73(6) ?
Al21 Al10 Al47 2 8_456 150.58(7) ?
Al21 Al10 Al47 8_456 8_456 64.43(5) ?
Al22 Al10 Al47 2 8_456 93.70(6) ?
Al46 Al10 Al47 2 8_456 57.98(5) ?
Cr11 Al10 Al3 8_456 . 114.02(6) ?
Cr10 Al10 Al3 2 . 54.30(4) ?
Al22 Al10 Al3 8_456 . 149.22(7) ?
Al21 Al10 Al3 2 . 109.76(6) ?
Al21 Al10 Al3 8_456 . 150.53(7) ?
Al22 Al10 Al3 2 . 110.85(6) ?
Al46 Al10 Al3 2 . 59.91(5) ?
Al47 Al10 Al3 8_456 . 89.00(6) ?
Cr11 Al10 Al41 8_456 2 119.97(6) ?
Cr10 Al10 Al41 2 2 60.70(4) ?
Al22 Al10 Al41 8_456 2 92.47(6) ?
Al21 Al10 Al41 2 2 61.75(5) ?
Al21 Al10 Al41 8_456 2 148.50(7) ?
Al22 Al10 Al41 2 2 109.91(6) ?
Al46 Al10 Al41 2 2 110.30(6) ?
Al47 Al10 Al41 8_456 2 146.05(7) ?
Al3 Al10 Al41 . 2 60.33(5) ?
Cr11 Al10 Al25 8_456 8_456 60.54(4) ?
Cr10 Al10 Al25 2 8_456 120.14(6) ?
Al22 Al10 Al25 8_456 8_456 61.87(5) ?
Al21 Al10 Al25 2 8_456 92.70(6) ?
Al21 Al10 Al25 8_456 8_456 110.14(6) ?
Al22 Al10 Al25 2 8_456 148.62(7) ?
Al46 Al10 Al25 2 8_456 146.09(7) ?
Al47 Al10 Al25 8_456 8_456 110.22(6) ?
Al3 Al10 Al25 . 8_456 90.21(6) ?
Al41 Al10 Al25 2 8_456 59.83(5) ?
Cr11 Al10 Al6 8_456 7_456 53.93(4) ?
Cr10 Al10 Al6 2 7_456 114.38(6) ?
Al22 Al10 Al6 8_456 7_456 109.90(6) ?
Al21 Al10 Al6 2 7_456 149.23(7) ?
Al21 Al10 Al6 8_456 7_456 111.08(6) ?
Al22 Al10 Al6 2 7_456 150.60(7) ?
Al46 Al10 Al6 2 7_456 89.17(6) ?
Al47 Al10 Al6 8_456 7_456 59.86(5) ?
Al3 Al10 Al6 . 7_456 60.14(5) ?
Al41 Al10 Al6 2 7_456 90.23(6) ?
Al25 Al10 Al6 8_456 7_456 60.20(5) ?
Cr12 Al11 Cr14 . 2 179.12(7) ?
Cr12 Al11 Al15 . 2 118.05(6) ?
Cr14 Al11 Al15 2 2 61.36(5) ?
Cr12 Al11 Al13 . 2 61.41(5) ?
Cr14 Al11 Al13 2 2 118.15(6) ?
Al15 Al11 Al13 2 2 118.94(7) ?
Cr12 Al11 Cr11 . . 63.06(4) ?
Cr14 Al11 Cr11 2 . 117.50(6) ?
Al15 Al11 Cr11 2 . 178.10(7) ?
Al13 Al11 Cr11 2 . 59.97(5) ?
Cr12 Al11 Cr10 . . 117.46(6) ?
Cr14 Al11 Cr10 2 . 62.95(4) ?
Al15 Al11 Cr10 2 . 60.21(5) ?
Al13 Al11 Cr10 2 . 178.31(7) ?
Cr11 Al11 Cr10 . . 120.92(6) ?
Cr12 Al11 Al22 . . 64.67(5) ?
Cr14 Al11 Al22 2 . 116.14(6) ?
Al15 Al11 Al22 2 . 115.69(7) ?
Al13 Al11 Al22 2 . 115.71(7) ?
Cr11 Al11 Al22 . . 66.10(5) ?
Cr10 Al11 Al22 . . 64.17(5) ?
Cr12 Al11 Al21 . . 116.50(6) ?
Cr14 Al11 Al21 2 . 64.36(5) ?
Al15 Al11 Al21 2 . 115.41(7) ?
Al13 Al11 Al21 2 . 115.89(7) ?
Cr11 Al11 Al21 . . 64.61(5) ?
Cr10 Al11 Al21 . . 65.66(5) ?
Al22 Al11 Al21 . . 62.96(5) ?
Cr12 Al11 Al64 . . 64.03(5) ?
Cr14 Al11 Al64 2 . 115.86(6) ?
Al15 Al11 Al64 2 . 63.64(5) ?
Al13 Al11 Al64 2 . 115.68(7) ?
Cr11 Al11 Al64 . . 118.15(6) ?
Cr10 Al11 Al64 . . 62.68(5) ?
Al22 Al11 Al64 . . 63.93(5) ?
Al21 Al11 Al64 . . 117.21(7) ?
Cr12 Al11 Al65 . 2 116.00(6) ?
Cr14 Al11 Al65 2 2 64.08(5) ?
Al15 Al11 Al65 2 2 115.54(7) ?
Al13 Al11 Al65 2 2 63.58(5) ?
Cr11 Al11 Al65 . 2 62.65(5) ?
Cr10 Al11 Al65 . 2 118.06(6) ?
Al22 Al11 Al65 . 2 117.40(7) ?
Al21 Al11 Al65 . 2 64.10(5) ?
Al64 Al11 Al65 . 2 178.61(7) ?
Cr12 Al11 Al4 . . 66.30(4) ?
Cr14 Al11 Al4 2 . 112.84(6) ?
Al15 Al11 Al4 2 . 62.87(5) ?
Al13 Al11 Al4 2 . 64.26(5) ?
Cr11 Al11 Al4 . . 117.03(6) ?
Cr10 Al11 Al4 . . 114.24(6) ?
Al22 Al11 Al4 . . 119.81(6) ?
Al21 Al11 Al4 . . 177.06(7) ?
Al64 Al11 Al4 . . 64.53(5) ?
Al65 Al11 Al4 2 . 114.14(6) ?
Cr12 Al11 Al4 . 2 112.75(6) ?
Cr14 Al11 Al4 2 2 66.44(5) ?
Al15 Al11 Al4 2 2 64.22(5) ?
Al13 Al11 Al4 2 2 62.84(5) ?
Cr11 Al11 Al4 . 2 114.02(6) ?
Cr10 Al11 Al4 . 2 117.20(6) ?
Al22 Al11 Al4 . 2 177.20(7) ?
Al21 Al11 Al4 . 2 119.75(6) ?
Al64 Al11 Al4 . 2 114.22(6) ?
Al65 Al11 Al4 2 2 64.43(5) ?
Al4 Al11 Al4 . 2 57.49(5) ?
Cr12 Cr17 Cr14 . 2 179.12(7) ?
Cr12 Cr17 Cr11 . . 63.06(4) ?
Cr14 Cr17 Cr11 2 . 117.50(6) ?
Cr12 Cr17 Cr10 . . 117.46(6) ?
Cr14 Cr17 Cr10 2 . 62.95(4) ?
Cr11 Cr17 Cr10 . . 120.92(6) ?
Cr12 Cr17 Al22 . . 64.67(5) ?
Cr14 Cr17 Al22 2 . 116.14(6) ?
Cr11 Cr17 Al22 . . 66.10(5) ?
Cr10 Cr17 Al22 . . 64.17(5) ?
Cr12 Cr17 Al21 . . 116.50(6) ?
Cr14 Cr17 Al21 2 . 64.36(5) ?
Cr11 Cr17 Al21 . . 64.61(5) ?
Cr10 Cr17 Al21 . . 65.66(5) ?
Al22 Cr17 Al21 . . 62.96(5) ?
Cr12 Cr17 Al64 . . 64.03(5) ?
Cr14 Cr17 Al64 2 . 115.86(6) ?
Cr11 Cr17 Al64 . . 118.15(6) ?
Cr10 Cr17 Al64 . . 62.68(5) ?
Al22 Cr17 Al64 . . 63.93(5) ?
Al21 Cr17 Al64 . . 117.21(7) ?
Cr12 Cr17 Al65 . 2 116.00(6) ?
Cr14 Cr17 Al65 2 2 64.08(5) ?
Cr11 Cr17 Al65 . 2 62.65(5) ?
Cr10 Cr17 Al65 . 2 118.06(6) ?
Al22 Cr17 Al65 . 2 117.40(7) ?
Al21 Cr17 Al65 . 2 64.10(5) ?
Al64 Cr17 Al65 . 2 178.61(7) ?
Cr12 Cr17 Cr15 . . 66.30(4) ?
Cr14 Cr17 Cr15 2 . 112.84(6) ?
Cr11 Cr17 Cr15 . . 117.03(6) ?
Cr10 Cr17 Cr15 . . 114.24(6) ?
Al22 Cr17 Cr15 . . 119.81(6) ?
Al21 Cr17 Cr15 . . 177.06(7) ?
Al64 Cr17 Cr15 . . 64.53(5) ?
Al65 Cr17 Cr15 2 . 114.14(6) ?
Cr9 Al12 Cr9 . 2_556 172.13(10) ?
Cr9 Al12 Al40 . 2_556 124.32(6) ?
Cr9 Al12 Al40 2_556 2_556 61.87(4) ?
Cr9 Al12 Al40 . . 61.87(4) ?
Cr9 Al12 Al40 2_556 . 124.32(6) ?
Al40 Al12 Al40 2_556 . 95.38(9) ?
Cr9 Al12 Al38 . . 61.75(4) ?
Cr9 Al12 Al38 2_556 . 124.47(6) ?
Al40 Al12 Al38 2_556 . 62.65(5) ?
Al40 Al12 Al38 . . 63.28(5) ?
Cr9 Al12 Al38 . 2_556 124.47(6) ?
Cr9 Al12 Al38 2_556 2_556 61.75(4) ?
Al40 Al12 Al38 2_556 2_556 63.28(5) ?
Al40 Al12 Al38 . 2_556 62.65(5) ?
Al38 Al12 Al38 . 2_556 95.04(9) ?
Cr9 Al12 Al23 . 5_556 120.23(4) ?
Cr9 Al12 Al23 2_556 5_556 56.98(3) ?
Al40 Al12 Al23 2_556 5_556 60.72(4) ?
Al40 Al12 Al23 . 5_556 153.48(8) ?
Al38 Al12 Al23 . 5_556 93.54(4) ?
Al38 Al12 Al23 2_556 5_556 110.20(5) ?
Cr9 Al12 Al23 . 6_556 56.98(3) ?
Cr9 Al12 Al23 2_556 6_556 120.23(4) ?
Al40 Al12 Al23 2_556 6_556 153.48(8) ?
Al40 Al12 Al23 . 6_556 60.72(4) ?
Al38 Al12 Al23 . 6_556 110.20(5) ?
Al38 Al12 Al23 2_556 6_556 93.54(4) ?
Al23 Al12 Al23 5_556 6_556 144.92(10) ?
Cr9 Al12 Al20 . 2_556 120.51(4) ?
Cr9 Al12 Al20 2_556 2_556 56.69(3) ?
Al40 Al12 Al20 2_556 2_556 110.24(5) ?
Al40 Al12 Al20 . 2_556 93.44(4) ?
Al38 Al12 Al20 . 2_556 153.31(8) ?
Al38 Al12 Al20 2_556 2_556 60.90(4) ?
Al23 Al12 Al20 5_556 2_556 105.17(5) ?
Al23 Al12 Al20 6_556 2_556 63.68(4) ?
Cr9 Al12 Al20 . . 56.69(3) ?
Cr9 Al12 Al20 2_556 . 120.51(5) ?
Al40 Al12 Al20 2_556 . 93.44(4) ?
Al40 Al12 Al20 . . 110.24(5) ?
Al38 Al12 Al20 . . 60.91(4) ?
Al38 Al12 Al20 2_556 . 153.31(8) ?
Al23 Al12 Al20 5_556 . 63.68(4) ?
Al23 Al12 Al20 6_556 . 105.17(5) ?
Al20 Al12 Al20 2_556 . 144.90(10) ?
Cr9 Al12 Al34 . 6_556 117.55(8) ?
Cr9 Al12 Al34 2_556 6_556 54.58(4) ?
Al40 Al12 Al34 2_556 6_556 107.48(4) ?
Al40 Al12 Al34 . 6_556 147.95(5) ?
Al38 Al12 Al34 . 6_556 147.71(5) ?
Al38 Al12 Al34 2_556 6_556 107.84(4) ?
Al23 Al12 Al34 5_556 6_556 57.63(5) ?
Al23 Al12 Al34 6_556 6_556 91.23(6) ?
Al20 Al12 Al34 2_556 6_556 58.01(5) ?
Al20 Al12 Al34 . 6_556 90.89(6) ?
Cr9 Al12 Al34 . 5_556 54.58(4) ?
Cr9 Al12 Al34 2_556 5_556 117.55(8) ?
Al40 Al12 Al34 2_556 5_556 147.95(5) ?
Al40 Al12 Al34 . 5_556 107.48(4) ?
Al38 Al12 Al34 . 5_556 107.84(4) ?
Al38 Al12 Al34 2_556 5_556 147.71(5) ?
Al23 Al12 Al34 5_556 5_556 91.23(6) ?
Al23 Al12 Al34 6_556 5_556 57.63(5) ?
Al20 Al12 Al34 2_556 5_556 90.89(6) ?
Al20 Al12 Al34 . 5_556 58.01(5) ?
Al34 Al12 Al34 6_556 5_556 62.98(7) ?
Al11 Al13 Cr11 2 2 60.32(5) ?
Al11 Al13 Cr3 2 . 177.37(7) ?
Cr11 Al13 Cr3 2 . 119.35(6) ?
Al11 Al13 Al13 2 2 120.39(4) ?
Cr11 Al13 Al13 2 2 178.72(8) ?
Cr3 Al13 Al13 . 2 59.89(3) ?
Al11 Al13 Cr12 2 2 58.87(5) ?
Cr11 Al13 Cr12 2 2 62.30(4) ?
Cr3 Al13 Cr12 . 2 118.54(5) ?
Al13 Al13 Cr12 2 2 116.98(7) ?
Al11 Al13 Al45 2 2 112.46(6) ?
Cr11 Al13 Al45 2 2 63.74(5) ?
Cr3 Al13 Al45 . 2 65.71(5) ?
Al13 Al13 Al45 2 2 115.03(6) ?
Cr12 Al13 Al45 2 2 63.52(5) ?
Al11 Al13 Al31 2 2 112.54(7) ?
Cr11 Al13 Al31 2 2 116.01(6) ?
Cr3 Al13 Al31 . 2 65.07(4) ?
Al13 Al13 Al31 2 2 62.80(6) ?
Cr12 Al13 Al31 2 2 62.98(5) ?
Al45 Al13 Al31 2 2 63.95(5) ?
Al11 Al13 Al44 2 . 114.70(6) ?
Cr11 Al13 Al44 2 . 62.68(5) ?
Cr3 Al13 Al44 . . 66.48(5) ?
Al13 Al13 Al44 2 . 117.29(6) ?
Cr12 Al13 Al44 2 . 115.64(6) ?
Al45 Al13 Al44 2 . 64.01(5) ?
Al31 Al13 Al44 2 . 119.20(7) ?
Al11 Al13 Al31 2 . 118.44(7) ?
Cr11 Al13 Al31 2 . 120.59(6) ?
Cr3 Al13 Al31 . . 64.11(4) ?
Al13 Al13 Al31 2 . 60.21(6) ?
Cr12 Al13 Al31 2 . 175.16(7) ?
Al45 Al13 Al31 2 . 121.00(7) ?
Al31 Al13 Al31 2 . 116.65(6) ?
Al44 Al13 Al31 . . 68.96(5) ?
Al11 Al13 Al65 2 . 60.31(5) ?
Cr11 Al13 Al65 2 . 61.60(4) ?
Cr3 Al13 Al65 . . 122.08(6) ?
Al13 Al13 Al65 2 . 119.64(8) ?
Cr12 Al13 Al65 2 . 111.08(6) ?
Al45 Al13 Al65 2 . 117.93(6) ?
Al31 Al13 Al65 2 . 172.84(7) ?
Al44 Al13 Al65 . . 66.42(5) ?
Al31 Al13 Al65 . . 68.89(5) ?
Al11 Al13 Al4 2 . 65.28(5) ?
Cr11 Al13 Al4 2 . 116.36(6) ?
Cr3 Al13 Al4 . . 116.42(6) ?
Al13 Al13 Al4 2 . 64.84(4) ?
Cr12 Al13 Al4 2 . 112.70(6) ?
Al45 Al13 Al4 2 . 175.94(7) ?
Al31 Al13 Al4 2 . 113.37(6) ?
Al44 Al13 Al4 . . 119.87(6) ?
Al31 Al13 Al4 . . 62.73(5) ?
Al65 Al13 Al4 . . 64.32(5) ?
Al11 Al13 Al4 2 2 64.32(5) ?
Cr11 Al13 Al4 2 2 117.38(6) ?
Cr3 Al13 Al4 . 2 114.58(5) ?
Al13 Al13 Al4 2 2 62.69(4) ?
Cr12 Al13 Al4 2 2 65.58(4) ?
Al45 Al13 Al4 2 2 117.96(6) ?
Al31 Al13 Al4 2 2 62.73(5) ?
Al44 Al13 Al4 . 2 177.96(7) ?
Al31 Al13 Al4 . 2 109.77(6) ?
Al65 Al13 Al4 . 2 111.71(6) ?
Al4 Al13 Al4 . 2 58.15(6) ?
Cr11 Cr18 Cr3 2 . 119.35(6) ?
Cr11 Cr18 Cr12 2 2 62.30(4) ?
Cr3 Cr18 Cr12 . 2 118.54(5) ?
Cr11 Cr18 Al45 2 2 63.74(5) ?
Cr3 Cr18 Al45 . 2 65.71(5) ?
Cr12 Cr18 Al45 2 2 63.52(5) ?
Cr11 Cr18 Al31 2 2 116.01(6) ?
Cr3 Cr18 Al31 . 2 65.07(4) ?
Cr12 Cr18 Al31 2 2 62.98(5) ?
Al45 Cr18 Al31 2 2 63.95(5) ?
Cr11 Cr18 Al44 2 . 62.68(5) ?
Cr3 Cr18 Al44 . . 66.48(5) ?
Cr12 Cr18 Al44 2 . 115.64(6) ?
Al45 Cr18 Al44 2 . 64.01(5) ?
Al31 Cr18 Al44 2 . 119.20(7) ?
Cr11 Cr18 Al31 2 . 120.59(6) ?
Cr3 Cr18 Al31 . . 64.11(4) ?
Cr12 Cr18 Al31 2 . 175.16(7) ?
Al45 Cr18 Al31 2 . 121.00(7) ?
Al31 Cr18 Al31 2 . 116.65(6) ?
Al44 Cr18 Al31 . . 68.96(5) ?
Cr11 Cr18 Al65 2 . 61.60(4) ?
Cr3 Cr18 Al65 . . 122.08(6) ?
Cr12 Cr18 Al65 2 . 111.08(6) ?
Al45 Cr18 Al65 2 . 117.93(6) ?
Al31 Cr18 Al65 2 . 172.84(7) ?
Al44 Cr18 Al65 . . 66.42(5) ?
Al31 Cr18 Al65 . . 68.89(5) ?
Cr11 Cr18 Cr15 2 . 116.36(6) ?
Cr3 Cr18 Cr15 . . 116.42(6) ?
Cr12 Cr18 Cr15 2 . 112.70(6) ?
Al45 Cr18 Cr15 2 . 175.94(7) ?
Al31 Cr18 Cr15 2 . 113.37(6) ?
Al44 Cr18 Cr15 . . 119.87(6) ?
Al31 Cr18 Cr15 . . 62.73(5) ?
Al65 Cr18 Cr15 . . 64.32(5) ?
Cr16 Al14 Al61 . . 103.78(6) ?
Al5 Al14 Al61 . . 103.78(6) ?
Cr16 Al14 Al20 . . 103.06(6) ?
Al5 Al14 Al20 . . 103.06(6) ?
Al61 Al14 Al20 . . 118.13(7) ?
Cr16 Al14 Al29 . . 59.54(5) ?
Al5 Al14 Al29 . . 59.54(5) ?
Al61 Al14 Al29 . . 62.44(5) ?
Al20 Al14 Al29 . . 160.10(7) ?
Cr16 Al14 Cr9 . . 55.87(4) ?
Al5 Al14 Cr9 . . 55.87(4) ?
Al61 Al14 Cr9 . . 102.09(5) ?
Al20 Al14 Cr9 . . 54.32(4) ?
Al29 Al14 Cr9 . . 105.78(5) ?
Cr16 Al14 Cr13 . . 55.68(4) ?
Al5 Al14 Cr13 . . 55.68(4) ?
Al61 Al14 Cr13 . . 54.64(4) ?
Al20 Al14 Cr13 . . 102.59(6) ?
Al29 Al14 Cr13 . . 60.46(4) ?
Cr9 Al14 Cr13 . . 55.20(3) ?
Al5 Al14 Cr7 . 5_556 56.74(4) ?
Al61 Al14 Cr7 . 5_556 119.34(6) ?
Al20 Al14 Cr7 . 5_556 122.09(6) ?
Al29 Al14 Cr7 . 5_556 58.72(4) ?
Cr9 Al14 Cr7 . 5_556 106.34(5) ?
Cr13 Al14 Cr7 . 5_556 104.24(5) ?
Cr16 Al14 Al19 . . 58.18(5) ?
Al5 Al14 Al19 . . 58.18(5) ?
Al61 Al14 Al19 . . 160.08(7) ?
Al20 Al14 Al19 . . 63.60(5) ?
Al29 Al14 Al19 . . 108.70(6) ?
Cr9 Al14 Al19 . . 61.75(4) ?
Cr13 Al14 Al19 . . 105.49(5) ?
Cr7 Al14 Al19 5_556 . 60.16(4) ?
Al5 Al14 Al20 . 5_556 99.71(6) ?
Al61 Al14 Al20 . 5_556 139.84(7) ?
Al20 Al14 Al20 . 5_556 86.95(6) ?
Al29 Al14 Al20 . 5_556 104.64(6) ?
Cr9 Al14 Al20 . 5_556 118.05(6) ?
Cr13 Al14 Al20 . 5_556 154.86(6) ?
Cr7 Al14 Al20 5_556 5_556 52.07(4) ?
Al19 Al14 Al20 . 5_556 57.78(5) ?
Cr16 Al14 Al38 . . 102.34(6) ?
Al5 Al14 Al38 . . 102.34(6) ?
Al61 Al14 Al38 . . 59.89(5) ?
Al20 Al14 Al38 . . 60.42(5) ?
Al29 Al14 Al38 . . 111.16(6) ?
Cr9 Al14 Al38 . . 56.48(4) ?
Cr13 Al14 Al38 . . 56.95(4) ?
Cr7 Al14 Al38 5_556 . 158.99(6) ?
Al19 Al14 Al38 . . 112.65(6) ?
Al20 Al14 Al38 5_556 . 143.87(7) ?
Cr16 Al14 Al7 . . 99.49(6) ?
Al5 Al14 Al7 . . 99.49(6) ?
Al61 Al14 Al7 . . 85.00(6) ?
Al20 Al14 Al7 . . 141.95(7) ?
Al29 Al14 Al7 . . 56.29(5) ?
Cr9 Al14 Al7 . . 155.26(6) ?
Cr13 Al14 Al7 . . 115.44(6) ?
Cr7 Al14 Al7 5_556 . 50.95(4) ?
Al19 Al14 Al7 . . 105.20(6) ?
Al20 Al14 Al7 5_556 . 59.10(5) ?
Al38 Al14 Al7 . . 142.06(7) ?
Al11 Al15 Cr4 2 . 177.43(7) ?
Al11 Al15 Cr10 2 2 60.40(5) ?
Cr4 Al15 Cr10 . 2 119.38(6) ?
Al11 Al15 Al15 2 2 120.48(4) ?
Cr4 Al15 Al15 . 2 59.69(3) ?
Cr10 Al15 Al15 2 2 178.62(7) ?
Al11 Al15 Cr14 2 . 59.19(5) ?
Cr4 Al15 Cr14 . . 118.30(5) ?
Cr10 Al15 Cr14 2 . 62.26(4) ?
Al15 Al15 Cr14 2 . 117.07(7) ?
Al11 Al15 Al37 2 2 112.45(6) ?
Cr4 Al15 Al37 . 2 65.84(5) ?
Cr10 Al15 Al37 2 2 63.50(5) ?
Al15 Al15 Al37 2 2 115.14(6) ?
Cr14 Al15 Al37 . 2 63.29(5) ?
Al11 Al15 Al33 2 . 112.65(7) ?
Cr4 Al15 Al33 . . 64.97(4) ?
Cr10 Al15 Al33 2 . 115.99(6) ?
Al15 Al15 Al33 2 . 62.78(6) ?
Cr14 Al15 Al33 . . 62.89(4) ?
Al37 Al15 Al33 2 . 64.14(5) ?
Al11 Al15 Al9 2 2 114.38(7) ?
Cr4 Al15 Al9 . 2 66.86(5) ?
Cr10 Al15 Al9 2 2 62.45(5) ?
Al15 Al15 Al9 2 2 117.40(6) ?
Cr14 Al15 Al9 . 2 115.41(6) ?
Al37 Al15 Al9 2 2 63.99(5) ?
Al33 Al15 Al9 . 2 119.43(7) ?
Al11 Al15 Al33 2 2 118.47(7) ?
Cr4 Al15 Al33 . 2 64.00(4) ?
Cr10 Al15 Al33 2 2 120.54(6) ?
Al15 Al15 Al33 2 2 60.21(6) ?
Cr14 Al15 Al33 . 2 175.53(7) ?
Al37 Al15 Al33 2 2 120.83(7) ?
Al33 Al15 Al33 . 2 116.60(6) ?
Al9 Al15 Al33 2 2 68.88(5) ?
Al11 Al15 Al64 2 2 60.40(5) ?
Cr4 Al15 Al64 . 2 121.98(6) ?
Cr10 Al15 Al64 2 2 61.59(4) ?
Al15 Al15 Al64 2 2 119.71(7) ?
Cr14 Al15 Al64 . 2 111.30(6) ?
Al37 Al15 Al64 2 2 117.59(6) ?
Al33 Al15 Al64 . 2 173.05(7) ?
Al9 Al15 Al64 2 2 65.95(5) ?
Al33 Al15 Al64 2 2 68.86(5) ?
Al11 Al15 Al4 2 2 65.32(5) ?
Cr4 Al15 Al4 . 2 116.27(6) ?
Cr10 Al15 Al4 2 2 116.45(6) ?
Al15 Al15 Al4 2 2 64.88(4) ?
Cr14 Al15 Al4 . 2 113.09(6) ?
Al37 Al15 Al4 2 2 176.17(7) ?
Al33 Al15 Al4 . 2 113.45(6) ?
Al9 Al15 Al4 2 2 119.62(6) ?
Al33 Al15 Al4 2 2 62.74(5) ?
Al64 Al15 Al4 2 2 64.43(5) ?
Al11 Al15 Al4 2 . 64.54(5) ?
Cr4 Al15 Al4 . . 114.30(5) ?
Cr10 Al15 Al4 2 . 117.63(6) ?
Al15 Al15 Al4 2 . 62.58(4) ?
Cr14 Al15 Al4 . . 65.93(4) ?
Al37 Al15 Al4 2 . 118.16(6) ?
Al33 Al15 Al4 . . 62.68(5) ?
Al9 Al15 Al4 2 . 177.77(7) ?
Al33 Al15 Al4 2 . 109.74(6) ?
Al64 Al15 Al4 2 . 112.00(6) ?
Al4 Al15 Al4 2 . 58.22(6) ?
Cr4 Cr19 Cr10 . 2 119.38(6) ?
Cr4 Cr19 Cr14 . . 118.30(5) ?
Cr10 Cr19 Cr14 2 . 62.26(4) ?
Cr4 Cr19 Al37 . 2 65.84(5) ?
Cr10 Cr19 Al37 2 2 63.50(5) ?
Cr14 Cr19 Al37 . 2 63.29(5) ?
Cr4 Cr19 Al33 . . 64.97(4) ?
Cr10 Cr19 Al33 2 . 115.99(6) ?
Cr14 Cr19 Al33 . . 62.89(4) ?
Al37 Cr19 Al33 2 . 64.14(5) ?
Cr4 Cr19 Al9 . 2 66.86(5) ?
Cr10 Cr19 Al9 2 2 62.45(5) ?
Cr14 Cr19 Al9 . 2 115.41(6) ?
Al37 Cr19 Al9 2 2 63.99(5) ?
Al33 Cr19 Al9 . 2 119.43(7) ?
Cr4 Cr19 Al33 . 2 64.00(4) ?
Cr10 Cr19 Al33 2 2 120.54(6) ?
Cr14 Cr19 Al33 . 2 175.53(7) ?
Al37 Cr19 Al33 2 2 120.83(7) ?
Al33 Cr19 Al33 . 2 116.60(6) ?
Al9 Cr19 Al33 2 2 68.88(5) ?
Cr4 Cr19 Al64 . 2 121.98(6) ?
Cr10 Cr19 Al64 2 2 61.59(4) ?
Cr14 Cr19 Al64 . 2 111.30(6) ?
Al37 Cr19 Al64 2 2 117.59(6) ?
Al33 Cr19 Al64 . 2 173.05(7) ?
Al9 Cr19 Al64 2 2 65.95(5) ?
Al33 Cr19 Al64 2 2 68.86(5) ?
Cr4 Cr19 Cr15 . . 114.30(5) ?
Cr10 Cr19 Cr15 2 . 117.63(6) ?
Cr14 Cr19 Cr15 . . 65.93(4) ?
Al37 Cr19 Cr15 2 . 118.16(6) ?
Al33 Cr19 Cr15 . . 62.68(5) ?
Al9 Cr19 Cr15 2 . 177.77(7) ?
Al33 Cr19 Cr15 2 . 109.74(6) ?
Al64 Cr19 Cr15 2 . 112.00(6) ?
Al5 Al16 Al23 . 6_556 102.58(6) ?
Al5 Al16 Al62 . 7_556 103.71(6) ?
Al23 Al16 Al62 6_556 7_556 118.14(7) ?
Cr16 Al16 Al28 . . 59.45(5) ?
Al5 Al16 Al28 . . 59.45(5) ?
Al23 Al16 Al28 6_556 . 159.59(7) ?
Al62 Al16 Al28 7_556 . 62.60(5) ?
Cr16 Al16 Al18 . . 57.71(5) ?
Al5 Al16 Al18 . . 57.71(5) ?
Al23 Al16 Al18 6_556 . 63.51(5) ?
Al62 Al16 Al18 7_556 . 159.49(7) ?
Al28 Al16 Al18 . . 108.25(6) ?
Al5 Al16 Cr6 . 7_556 56.98(4) ?
Al23 Al16 Cr6 6_556 7_556 122.22(6) ?
Al62 Al16 Cr6 7_556 7_556 119.15(6) ?
Al28 Al16 Cr6 . 7_556 58.42(4) ?
Al18 Al16 Cr6 . 7_556 60.43(4) ?
Cr16 Al16 Cr9 . . 55.48(4) ?
Al5 Al16 Cr9 . . 55.48(4) ?
Al23 Al16 Cr9 6_556 . 54.30(4) ?
Al62 Al16 Cr9 7_556 . 101.79(6) ?
Al28 Al16 Cr9 . . 105.30(6) ?
Al18 Al16 Cr9 . . 61.50(4) ?
Cr6 Al16 Cr9 7_556 . 106.43(5) ?
Cr16 Al16 Cr13 . . 55.45(4) ?
Al5 Al16 Cr13 . . 55.45(4) ?
Al23 Al16 Cr13 6_556 . 102.16(6) ?
Al62 Al16 Cr13 7_556 . 54.77(4) ?
Al28 Al16 Cr13 . . 60.54(4) ?
Al18 Al16 Cr13 . . 104.77(6) ?
Cr6 Al16 Cr13 7_556 . 104.18(5) ?
Cr9 Al16 Cr13 . . 54.66(3) ?
Al5 Al16 Al30 . 6_556 99.66(6) ?
Al23 Al16 Al30 6_556 6_556 86.03(6) ?
Al62 Al16 Al30 7_556 6_556 140.94(7) ?
Al28 Al16 Al30 . 6_556 105.53(6) ?
Al18 Al16 Al30 . 6_556 57.38(5) ?
Cr6 Al16 Al30 7_556 6_556 52.65(4) ?
Cr9 Al16 Al30 . 6_556 117.25(6) ?
Cr13 Al16 Al30 . 6_556 154.80(6) ?
Cr16 Al16 Al40 . . 102.00(6) ?
Al5 Al16 Al40 . . 102.00(6) ?
Al23 Al16 Al40 6_556 . 60.40(5) ?
Al62 Al16 Al40 7_556 . 59.85(5) ?
Al28 Al16 Al40 . . 111.10(6) ?
Al18 Al16 Al40 . . 112.34(6) ?
Cr6 Al16 Al40 7_556 . 158.86(6) ?
Cr9 Al16 Al40 . . 56.33(4) ?
Cr13 Al16 Al40 . . 56.77(4) ?
Al30 Al16 Al40 6_556 . 143.17(7) ?
Al5 Al16 Al36 . 7_556 99.74(6) ?
Al23 Al16 Al36 6_556 7_556 141.41(7) ?
Al62 Al16 Al36 7_556 7_556 85.98(6) ?
Al28 Al16 Al36 . 7_556 57.09(5) ?
Al18 Al16 Al36 . 7_556 104.68(6) ?
Cr6 Al16 Al36 7_556 7_556 50.33(4) ?
Cr9 Al16 Al36 . 7_556 155.05(6) ?
Cr13 Al16 Al36 . 7_556 116.43(6) ?
Al30 Al16 Al36 6_556 7_556 59.31(5) ?
Al40 Al16 Al36 . 7_556 142.89(7) ?
Al2 Al17 Al27 7_556 . 100.06(6) ?
Al2 Al17 Cr6 7_556 . 56.53(4) ?
Al27 Al17 Cr6 . . 118.65(7) ?
Al2 Al17 Al44 7_556 . 150.77(7) ?
Al27 Al17 Al44 . . 108.31(6) ?
Cr6 Al17 Al44 . . 112.57(6) ?
Al2 Al17 Al26 7_556 5_566 56.79(5) ?
Al27 Al17 Al26 . 5_566 61.57(5) ?
Cr6 Al17 Al26 . 5_566 58.63(4) ?
Al44 Al17 Al26 . 5_566 145.50(7) ?
Al2 Al17 Al27 7_556 5_566 99.46(6) ?
Al27 Al17 Al27 . 5_566 84.00(6) ?
Cr6 Al17 Al27 . 5_566 52.76(4) ?
Al44 Al17 Al27 . 5_566 90.52(6) ?
Al26 Al17 Al27 5_566 5_566 56.83(5) ?
Al2 Al17 Cr8 7_556 7_556 54.14(4) ?
Al27 Al17 Cr8 . 7_556 54.15(4) ?
Cr6 Al17 Cr8 . 7_556 104.59(5) ?
Al44 Al17 Cr8 . 7_556 142.56(7) ?
Al26 Al17 Cr8 5_566 7_556 61.37(4) ?
Al27 Al17 Cr8 5_566 7_556 116.50(6) ?
Al2 Al17 Al36 7_556 . 99.42(6) ?
Al27 Al17 Al36 . . 141.82(7) ?
Cr6 Al17 Al36 . . 51.09(4) ?
Al44 Al17 Al36 . . 61.86(5) ?
Al26 Al17 Al36 5_566 . 104.27(6) ?
Al27 Al17 Al36 5_566 . 60.56(5) ?
Cr8 Al17 Al36 7_556 . 153.46(6) ?
Al2 Al17 Al42 7_556 7_556 100.82(6) ?
Al27 Al17 Al42 . 7_556 58.24(5) ?
Cr6 Al17 Al42 . 7_556 157.20(6) ?
Al44 Al17 Al42 . 7_556 88.52(6) ?
Al26 Al17 Al42 5_566 7_556 108.70(6) ?
Al27 Al17 Al42 5_566 7_556 139.58(7) ?
Cr8 Al17 Al42 7_556 7_556 54.05(4) ?
Al36 Al17 Al42 . 7_556 146.91(7) ?
Al2 Al17 Al63 7_556 7_556 56.55(5) ?
Al27 Al17 Al63 . 7_556 101.75(6) ?
Cr6 Al17 Al63 . 7_556 105.30(5) ?
Al44 Al17 Al63 . 7_556 109.39(7) ?
Al26 Al17 Al63 5_566 7_556 105.05(6) ?
Al27 Al17 Al63 5_566 7_556 155.84(7) ?
Cr8 Al17 Al63 7_556 7_556 54.10(4) ?
Al36 Al17 Al63 . 7_556 116.39(6) ?
Al42 Al17 Al63 7_556 7_556 57.28(5) ?
Al5 Al18 Al30 . 6_556 104.05(6) ?
Cr16 Al18 Cr5 . . 56.37(4) ?
Al5 Al18 Cr5 . . 56.37(4) ?
Al30 Al18 Cr5 6_556 . 103.23(6) ?
Al5 Al18 Al3 . 5_556 102.12(6) ?
Al30 Al18 Al3 6_556 5_556 120.22(7) ?
Cr5 Al18 Al3 . 5_556 53.46(4) ?
Cr16 Al18 Al16 . . 58.71(5) ?
Al5 Al18 Al16 . . 58.71(5) ?
Al30 Al18 Al16 6_556 . 62.29(5) ?
Cr5 Al18 Al16 . . 105.49(6) ?
Al3 Al18 Al16 5_556 . 158.84(7) ?
Cr16 Al18 Al19 . . 58.60(5) ?
Al5 Al18 Al19 . . 58.60(5) ?
Al30 Al18 Al19 6_556 . 159.67(7) ?
Cr5 Al18 Al19 . . 59.25(4) ?
Al3 Al18 Al19 5_556 . 59.73(5) ?
Al16 Al18 Al19 . . 109.96(6) ?
Al5 Al18 Cr6 . 7_556 57.07(4) ?
Al30 Al18 Cr6 6_556 7_556 53.88(4) ?
Cr5 Al18 Cr6 . 7_556 56.60(3) ?
Al3 Al18 Cr6 5_556 7_556 103.32(6) ?
Al16 Al18 Cr6 . 7_556 59.85(4) ?
Al19 Al18 Cr6 . 7_556 105.79(6) ?
Al5 Al18 Al34 . 5_556 99.65(6) ?
Al30 Al18 Al34 6_556 5_556 138.55(7) ?
Cr5 Al18 Al34 . 5_556 118.21(6) ?
Al3 Al18 Al34 5_556 5_556 86.55(6) ?
Al16 Al18 Al34 . 5_556 104.52(6) ?
Al19 Al18 Al34 . 5_556 60.07(5) ?
Cr6 Al18 Al34 7_556 5_556 155.92(7) ?
Cr16 Al18 Cr9 . . 55.11(4) ?
Al5 Al18 Cr9 . . 55.11(4) ?
Al30 Al18 Cr9 6_556 . 120.19(6) ?
Cr5 Al18 Cr9 . . 104.47(5) ?
Al3 Al18 Cr9 5_556 . 118.97(6) ?
Al16 Al18 Cr9 . . 59.64(4) ?
Al19 Al18 Cr9 . . 60.84(4) ?
Cr6 Al18 Cr9 7_556 . 104.60(5) ?
Al34 Al18 Cr9 5_556 . 52.05(4) ?
Al5 Al18 Al39 . 3_545 102.18(6) ?
Al30 Al18 Al39 6_556 3_545 60.83(5) ?
Cr5 Al18 Al39 . 3_545 56.14(4) ?
Al3 Al18 Al39 5_556 3_545 61.58(5) ?
Al16 Al18 Al39 . 3_545 110.83(6) ?
Al19 Al18 Al39 . 3_545 109.73(6) ?
Cr6 Al18 Al39 7_556 3_545 56.11(4) ?
Al34 Al18 Al39 5_556 3_545 144.38(7) ?
Cr9 Al18 Al39 . 3_545 157.29(6) ?
Al5 Al18 Al23 . 6_556 98.51(6) ?
Al30 Al18 Al23 6_556 6_556 85.10(6) ?
Cr5 Al18 Al23 . 6_556 154.65(6) ?
Al3 Al18 Al23 5_556 6_556 141.41(7) ?
Al16 Al18 Al23 . 6_556 56.91(5) ?
Al19 Al18 Al23 . 6_556 106.77(6) ?
Cr6 Al18 Al23 7_556 6_556 115.27(6) ?
Al34 Al18 Al23 5_556 6_556 57.88(5) ?
Cr9 Al18 Al23 . 6_556 51.93(4) ?
Al39 Al18 Al23 3_545 6_556 143.42(6) ?
Al5 Al19 Al20 . 5_556 102.42(6) ?
Cr16 Al19 Cr5 . . 56.04(4) ?
Al5 Al19 Cr5 . . 56.04(4) ?
Al20 Al19 Cr5 5_556 . 102.03(6) ?
Al5 Al19 Al3 . 5_556 100.99(6) ?
Al20 Al19 Al3 5_556 5_556 121.93(7) ?
Cr5 Al19 Al3 . 5_556 53.34(4) ?
Cr16 Al19 Al18 . . 57.49(5) ?
Al5 Al19 Al18 . . 57.49(5) ?
Al20 Al19 Al18 5_556 . 157.41(7) ?
Cr5 Al19 Al18 . . 59.28(4) ?
Al3 Al19 Al18 5_556 . 59.32(5) ?
Al5 Al19 Al34 . 5_556 98.91(6) ?
Al20 Al19 Al34 5_556 5_556 139.66(7) ?
Cr5 Al19 Al34 . 5_556 118.28(6) ?
Al3 Al19 Al34 5_556 5_556 86.35(6) ?
Al18 Al19 Al34 . 5_556 60.11(5) ?
Cr16 Al19 Al14 . . 58.04(5) ?
Al5 Al19 Al14 . . 58.04(5) ?
Al20 Al19 Al14 5_556 . 61.59(5) ?
Cr5 Al19 Al14 . . 104.51(6) ?
Al3 Al19 Al14 5_556 . 157.49(7) ?
Al18 Al19 Al14 . . 108.25(6) ?
Al34 Al19 Al14 5_556 . 103.91(6) ?
Al5 Al19 Cr7 . 5_556 56.56(4) ?
Al20 Al19 Cr7 5_556 5_556 53.03(4) ?
Cr5 Al19 Cr7 . 5_556 55.69(3) ?
Al3 Al19 Cr7 5_556 5_556 103.09(6) ?
Al18 Al19 Cr7 . 5_556 104.42(6) ?
Al34 Al19 Cr7 5_556 5_556 154.74(7) ?
Al14 Al19 Cr7 . 5_556 59.77(4) ?
Cr16 Al19 Cr9 . . 54.74(4) ?
Al5 Al19 Cr9 . . 54.74(4) ?
Al20 Al19 Cr9 5_556 . 118.65(6) ?
Cr5 Al19 Cr9 . . 104.32(5) ?
Al3 Al19 Cr9 5_556 . 118.34(6) ?
Al18 Al19 Cr9 . . 60.62(4) ?
Al34 Al19 Cr9 5_556 . 52.00(4) ?
Al14 Al19 Cr9 . . 58.56(4) ?
Cr7 Al19 Cr9 5_556 . 103.65(5) ?
Al5 Al19 Al32 . 5_556 102.41(6) ?
Al20 Al19 Al32 5_556 5_556 61.49(5) ?
Cr5 Al19 Al32 . 5_556 56.06(4) ?
Al3 Al19 Al32 5_556 5_556 61.90(5) ?
Al18 Al19 Al32 . 5_556 109.69(6) ?
Al34 Al19 Al32 5_556 5_556 144.42(7) ?
Al14 Al19 Al32 . 5_556 111.51(6) ?
Cr7 Al19 Al32 5_556 5_556 56.79(4) ?
Cr9 Al19 Al32 . 5_556 157.15(6) ?
Cr16 Al19 Al20 . . 97.91(6) ?
Al5 Al19 Al20 . . 97.91(6) ?
Al20 Al19 Al20 5_556 . 85.22(6) ?
Cr5 Al19 Al20 . . 153.80(7) ?
Al3 Al19 Al20 5_556 . 141.85(7) ?
Al18 Al19 Al20 . . 106.41(6) ?
Al34 Al19 Al20 5_556 . 58.04(5) ?
Al14 Al19 Al20 . . 56.64(5) ?
Cr7 Al19 Al20 5_556 . 114.97(6) ?
Cr9 Al19 Al20 . . 51.43(4) ?
Al32 Al19 Al20 5_556 . 143.88(6) ?
Cr7 Al20 Cr9 . . 164.04(7) ?
Cr7 Al20 Al14 . . 131.47(6) ?
Cr9 Al20 Al14 . . 64.06(5) ?
Cr7 Al20 Al19 . 5_556 65.23(5) ?
Cr9 Al20 Al19 . 5_556 130.14(7) ?
Al14 Al20 Al19 . 5_556 66.25(5) ?
Cr7 Al20 Al34 . 5_556 114.21(6) ?
Cr9 Al20 Al34 . 5_556 55.89(4) ?
Al14 Al20 Al34 . 5_556 107.28(6) ?
Al19 Al20 Al34 5_556 5_556 149.10(7) ?
Cr7 Al20 Al12 . . 111.18(5) ?
Cr9 Al20 Al12 . . 54.01(3) ?
Al14 Al20 Al12 . . 109.37(6) ?
Al19 Al20 Al12 5_556 . 147.82(7) ?
Al34 Al20 Al12 5_556 . 62.95(5) ?
Cr7 Al20 Al38 . . 120.08(6) ?
Cr9 Al20 Al38 . . 60.12(4) ?
Al14 Al20 Al38 . . 63.04(5) ?
Al19 Al20 Al38 5_556 . 93.88(6) ?
Al34 Al20 Al38 5_556 . 110.33(6) ?
Al12 Al20 Al38 . . 59.06(6) ?
Cr7 Al20 Al14 . 5_556 63.24(4) ?
Cr9 Al20 Al14 . 5_556 125.32(6) ?
Al14 Al20 Al14 . 5_556 93.04(6) ?
Al19 Al20 Al14 5_556 5_556 60.63(5) ?
Al34 Al20 Al14 5_556 5_556 90.74(6) ?
Al12 Al20 Al14 . 5_556 149.14(7) ?
Al38 Al20 Al14 . 5_556 151.50(7) ?
Cr7 Al20 Al7 . 5_556 54.78(4) ?
Cr9 Al20 Al7 . 5_556 114.72(6) ?
Al14 Al20 Al7 . 5_556 149.88(7) ?
Al19 Al20 Al7 5_556 5_556 109.93(6) ?
Al34 Al20 Al7 5_556 5_556 59.57(5) ?
Al12 Al20 Al7 . 5_556 89.24(6) ?
Al38 Al20 Al7 . 5_556 145.09(7) ?
Al14 Al20 Al7 5_556 5_556 62.25(5) ?
Cr7 Al20 Al32 . . 60.37(4) ?
Cr9 Al20 Al32 . . 119.75(6) ?
Al14 Al20 Al32 . . 96.15(6) ?
Al19 Al20 Al32 5_556 . 62.00(5) ?
Al34 Al20 Al32 5_556 . 147.10(7) ?
Al12 Al20 Al32 . . 87.89(6) ?
Al38 Al20 Al32 . . 60.31(5) ?
Al14 Al20 Al32 5_556 . 111.15(6) ?
Al7 Al20 Al32 5_556 . 108.36(6) ?
Cr7 Al20 Al19 . . 124.86(6) ?
Cr9 Al20 Al19 . . 63.33(5) ?
Al14 Al20 Al19 . . 59.76(5) ?
Al19 Al20 Al19 5_556 . 94.78(6) ?
Al34 Al20 Al19 5_556 . 59.07(5) ?
Al12 Al20 Al19 . . 110.64(5) ?
Al38 Al20 Al19 . . 111.68(6) ?
Al14 Al20 Al19 5_556 . 62.31(5) ?
Al7 Al20 Al19 5_556 . 91.96(6) ?
Al32 Al20 Al19 . . 152.95(7) ?
Cr7 Al20 Al23 . 5_556 53.11(4) ?
Cr9 Al20 Al23 . 5_556 112.01(6) ?
Al14 Al20 Al23 . 5_556 150.56(7) ?
Al19 Al20 Al23 5_556 5_556 108.96(6) ?
Al34 Al20 Al23 5_556 5_556 90.85(6) ?
Al12 Al20 Al23 . 5_556 58.12(4) ?
Al38 Al20 Al23 . 5_556 89.22(5) ?
Al14 Al20 Al23 5_556 5_556 110.11(6) ?
Al7 Al20 Al23 5_556 5_556 59.51(5) ?
Al32 Al20 Al23 . 5_556 59.19(5) ?
Al19 Al20 Al23 . 5_556 147.42(6) ?
Al11 Al21 Al57 . 8_455 102.55(6) ?
Al11 Al21 Cr14 . 2 55.60(4) ?
Al57 Al21 Cr14 8_455 2 53.27(4) ?
Cr17 Al21 Al22 . . 58.49(5) ?
Al11 Al21 Al22 . . 58.49(5) ?
Al57 Al21 Al22 8_455 . 158.51(7) ?
Cr14 Al21 Al22 2 . 105.24(6) ?
Cr17 Al21 Cr11 . . 56.03(4) ?
Al11 Al21 Cr11 . . 56.03(4) ?
Al57 Al21 Cr11 8_455 . 118.56(6) ?
Cr14 Al21 Cr11 2 . 103.18(5) ?
Al22 Al21 Cr11 . . 61.53(4) ?
Al11 Al21 Al10 . 2 101.17(6) ?
Al57 Al21 Al10 8_455 2 118.79(7) ?
Cr14 Al21 Al10 2 2 101.74(6) ?
Al22 Al21 Al10 . 2 61.22(5) ?
Cr11 Al21 Al10 . 2 121.58(6) ?
Al11 Al21 Al65 . 2 58.05(5) ?
Al57 Al21 Al65 8_455 2 62.39(5) ?
Cr14 Al21 Al65 2 2 59.12(4) ?
Al22 Al21 Al65 . 2 108.55(6) ?
Cr11 Al21 Al65 . 2 57.91(4) ?
Al10 Al21 Al65 2 2 156.82(7) ?
Al11 Al21 Al10 . 8 99.83(6) ?
Al57 Al21 Al10 8_455 8 139.35(7) ?
Cr14 Al21 Al10 2 8 154.45(7) ?
Al22 Al21 Al10 . 8 59.79(5) ?
Cr11 Al21 Al10 . 8 52.10(4) ?
Al10 Al21 Al10 2 8 89.07(6) ?
Al65 Al21 Al10 2 8 103.75(6) ?
Cr17 Al21 Cr10 . . 55.58(4) ?
Al11 Al21 Cr10 . . 55.58(4) ?
Al57 Al21 Cr10 8_455 . 102.62(6) ?
Cr14 Al21 Cr10 2 . 56.74(3) ?
Al22 Al21 Cr10 . . 59.29(4) ?
Cr11 Al21 Cr10 . . 104.95(5) ?
Al10 Al21 Cr10 2 . 52.00(4) ?
Al65 Al21 Cr10 2 . 104.85(6) ?
Al10 Al21 Cr10 8 . 118.02(6) ?
Al11 Al21 Al22 . 7 148.53(7) ?
Al57 Al21 Al22 8_455 7 108.37(6) ?
Cr14 Al21 Al22 2 7 145.56(6) ?
Al22 Al21 Al22 . 7 90.04(6) ?
Cr11 Al21 Al22 . 7 111.22(6) ?
Al10 Al21 Al22 2 7 58.63(5) ?
Al65 Al21 Al22 2 7 144.54(7) ?
Al10 Al21 Al22 8 7 59.35(5) ?
Cr10 Al21 Al22 . 7 110.61(6) ?
Cr17 Al21 Al41 . . 101.16(6) ?
Al11 Al21 Al41 . . 101.16(6) ?
Al57 Al21 Al41 8_455 . 60.21(5) ?
Cr14 Al21 Al41 2 . 56.47(4) ?
Al22 Al21 Al41 . . 110.53(6) ?
Cr11 Al21 Al41 . . 157.10(6) ?
Al10 Al21 Al41 2 . 60.22(5) ?
Al65 Al21 Al41 2 . 110.53(6) ?
Al10 Al21 Al41 8 . 145.53(7) ?
Cr10 Al21 Al41 . . 56.49(4) ?
Al22 Al21 Al41 7 . 89.40(5) ?
Cr17 Al22 Al54 . . 102.43(6) ?
Al11 Al22 Al54 . . 102.43(6) ?
Cr17 Al22 Cr12 . . 55.34(4) ?
Al11 Al22 Cr12 . . 55.34(4) ?
Al54 Al22 Cr12 . . 53.32(4) ?
Cr17 Al22 Cr10 . . 56.30(4) ?
Al11 Al22 Cr10 . . 56.30(4) ?
Al54 Al22 Cr10 . . 118.72(6) ?
Cr12 Al22 Cr10 . . 103.25(5) ?
Cr17 Al22 Al21 . . 58.54(5) ?
Al11 Al22 Al21 . . 58.54(5) ?
Al54 Al22 Al21 . . 158.48(7) ?
Cr12 Al22 Al21 . . 105.17(6) ?
Cr10 Al22 Al21 . . 61.38(4) ?
Al11 Al22 Al10 . 8 100.80(6) ?
Al54 Al22 Al10 . 8 118.83(7) ?
Cr12 Al22 Al10 . 8 101.54(6) ?
Cr10 Al22 Al10 . 8 121.33(6) ?
Al21 Al22 Al10 . 8 61.10(5) ?
Cr17 Al22 Al64 . . 58.15(5) ?
Al11 Al22 Al64 . . 58.15(5) ?
Al54 Al22 Al64 . . 62.24(5) ?
Cr12 Al22 Al64 . . 59.00(4) ?
Cr10 Al22 Al64 . . 58.22(4) ?
Al21 Al22 Al64 . . 108.64(6) ?
Al10 Al22 Al64 8 . 156.52(7) ?
Al11 Al22 Al10 . 2 100.22(6) ?
Al54 Al22 Al10 . 2 139.36(7) ?
Cr12 Al22 Al10 . 2 154.60(6) ?
Cr10 Al22 Al10 . 2 52.18(4) ?
Al21 Al22 Al10 . 2 59.85(5) ?
Al10 Al22 Al10 8 2 89.03(6) ?
Al64 Al22 Al10 . 2 104.08(6) ?
Cr17 Al22 Cr11 . . 55.35(4) ?
Al11 Al22 Cr11 . . 55.35(4) ?
Al54 Al22 Cr11 . . 102.38(6) ?
Cr12 Al22 Cr11 . . 56.47(3) ?
Cr10 Al22 Cr11 . . 104.99(5) ?
Al21 Al22 Cr11 . . 59.50(4) ?
Al10 Al22 Cr11 8 . 51.90(4) ?
Al64 Al22 Cr11 . . 104.65(6) ?
Al10 Al22 Cr11 2 . 118.25(6) ?
Al11 Al22 Al21 . 7 148.51(7) ?
Al54 Al22 Al21 . 7 108.49(6) ?
Cr12 Al22 Al21 . 7 145.67(6) ?
Cr10 Al22 Al21 . 7 111.02(6) ?
Al21 Al22 Al21 . 7 89.96(6) ?
Al10 Al22 Al21 8 7 58.86(5) ?
Al64 Al22 Al21 . 7 144.62(7) ?
Al10 Al22 Al21 2 7 59.05(5) ?
Cr11 Al22 Al21 . 7 110.74(6) ?
Cr17 Al22 Al25 . . 100.66(6) ?
Al11 Al22 Al25 . . 100.66(6) ?
Al54 Al22 Al25 . . 60.17(5) ?
Cr12 Al22 Al25 . . 56.24(4) ?
Cr10 Al22 Al25 . . 156.88(6) ?
Al21 Al22 Al25 . . 110.47(6) ?
Al10 Al22 Al25 8 . 60.29(5) ?
Al64 Al22 Al25 . . 110.18(6) ?
Al10 Al22 Al25 2 . 145.55(7) ?
Cr11 Al22 Al25 . . 56.18(4) ?
Al21 Al22 Al25 7 . 89.73(5) ?
Cr7 Al23 Cr9 5_556 6 164.18(7) ?
Cr7 Al23 Al16 5_556 6 130.51(6) ?
Cr9 Al23 Al16 6 6 64.92(5) ?
Cr7 Al23 Al24 5_556 . 63.39(5) ?
Cr9 Al23 Al24 6 . 131.93(7) ?
Al16 Al23 Al24 6 . 67.12(5) ?
Cr7 Al23 Al34 5_556 2 114.09(6) ?
Cr9 Al23 Al34 6 2 56.03(4) ?
Al16 Al23 Al34 6 2 108.08(6) ?
Al24 Al23 Al34 . 2 148.40(7) ?
Cr7 Al23 Al12 5_556 5_556 111.44(5) ?
Cr9 Al23 Al12 6 5_556 53.95(3) ?
Al16 Al23 Al12 6 5_556 109.93(6) ?
Al24 Al23 Al12 . 5_556 148.40(7) ?
Al34 Al23 Al12 2 5_556 63.19(5) ?
Cr7 Al23 Al40 5_556 6 120.17(6) ?
Cr9 Al23 Al40 6 6 60.25(4) ?
Al16 Al23 Al40 6 6 63.10(5) ?
Al24 Al23 Al40 . 6 95.14(6) ?
Al34 Al23 Al40 2 6 110.70(6) ?
Al12 Al23 Al40 5_556 6 59.15(6) ?
Cr7 Al23 Al8 5_556 . 62.60(5) ?
Cr9 Al23 Al8 6 . 125.00(6) ?
Al16 Al23 Al8 6 . 94.82(6) ?
Al24 Al23 Al8 . . 61.88(5) ?
Al34 Al23 Al8 2 . 88.40(6) ?
Al12 Al23 Al8 5_556 . 146.58(7) ?
Al40 Al23 Al8 6 . 153.97(7) ?
Cr7 Al23 Al32 5_556 5_556 60.30(4) ?
Cr9 Al23 Al32 6 5_556 119.89(6) ?
Al16 Al23 Al32 6 5_556 95.88(6) ?
Al24 Al23 Al32 . 5_556 62.12(5) ?
Al34 Al23 Al32 2 5_556 147.02(7) ?
Al12 Al23 Al32 5_556 5_556 87.76(6) ?
Al40 Al23 Al32 6 5_556 60.39(5) ?
Al8 Al23 Al32 . 5_556 112.34(6) ?
Cr7 Al23 Al7 5_556 . 54.32(4) ?
Cr9 Al23 Al7 6 . 114.87(6) ?
Al16 Al23 Al7 6 . 151.13(7) ?
Al24 Al23 Al7 . . 108.41(6) ?
Al34 Al23 Al7 2 . 59.81(5) ?
Al12 Al23 Al7 5_556 . 88.56(6) ?
Al40 Al23 Al7 6 . 144.18(7) ?
Al8 Al23 Al7 . . 60.67(5) ?
Al32 Al23 Al7 5_556 . 107.15(6) ?
Cr7 Al23 Al18 5_556 6 124.75(6) ?
Cr9 Al23 Al18 6 6 63.41(4) ?
Al16 Al23 Al18 6 6 59.59(5) ?
Al24 Al23 Al18 . 6 94.78(6) ?
Al34 Al23 Al18 2 6 59.56(5) ?
Al12 Al23 Al18 5_556 6 110.98(6) ?
Al40 Al23 Al18 6 6 111.37(6) ?
Al8 Al23 Al18 . 6 62.41(5) ?
Al32 Al23 Al18 5_556 6 152.60(7) ?
Al7 Al23 Al18 . 6 93.58(6) ?
Cr7 Al23 Al20 5_556 5_556 53.29(4) ?
Cr9 Al23 Al20 6 5_556 112.02(6) ?
Al16 Al23 Al20 6 5_556 150.42(7) ?
Al24 Al23 Al20 . 5_556 107.80(6) ?
Al34 Al23 Al20 2 5_556 90.91(6) ?
Al12 Al23 Al20 5_556 5_556 58.20(4) ?
Al40 Al23 Al20 6 5_556 89.32(6) ?
Al8 Al23 Al20 . 5_556 108.53(6) ?
Al32 Al23 Al20 5_556 5_556 58.91(5) ?
Al7 Al23 Al20 . 5_556 58.32(5) ?
Al18 Al23 Al20 6 5_556 148.03(7) ?
Al2 Al24 Al23 . . 103.73(6) ?
Al2 Al24 Cr5 . . 57.22(4) ?
Al23 Al24 Cr5 . . 103.28(6) ?
Al2 Al24 Cr7 . 5_556 57.02(4) ?
Al23 Al24 Cr7 . 5_556 53.90(4) ?
Cr5 Al24 Cr7 . 5_556 56.78(4) ?
Al2 Al24 Al6 . 3_545 101.98(6) ?
Al23 Al24 Al6 . 3_545 121.46(7) ?
Cr5 Al24 Al6 . 3_545 53.06(4) ?
Cr7 Al24 Al6 5_556 3_545 103.80(6) ?
Al2 Al24 Al35 . 3_545 98.90(6) ?
Al23 Al24 Al35 . 3_545 139.19(7) ?
Cr5 Al24 Al35 . 3_545 117.52(6) ?
Cr7 Al24 Al35 5_556 3_545 155.28(7) ?
Al6 Al24 Al35 3_545 3_545 85.51(6) ?
Al2 Al24 Al26 . 3_545 57.72(5) ?
Al23 Al24 Al26 . 3_545 158.84(7) ?
Cr5 Al24 Al26 . 3_545 59.21(4) ?
Cr7 Al24 Al26 5_556 3_545 104.96(6) ?
Al6 Al24 Al26 3_545 3_545 59.69(5) ?
Al35 Al24 Al26 3_545 3_545 59.72(5) ?
Al2 Al24 Al8 . . 58.92(5) ?
Al23 Al24 Al8 . . 61.26(5) ?
Cr5 Al24 Al8 . . 106.08(6) ?
Cr7 Al24 Al8 5_556 . 59.53(4) ?
Al6 Al24 Al8 3_545 . 158.96(7) ?
Al35 Al24 Al8 3_545 . 105.06(6) ?
Al26 Al24 Al8 3_545 . 109.63(7) ?
Al2 Al24 Al30 . . 98.34(6) ?
Al23 Al24 Al30 . . 84.91(6) ?
Cr5 Al24 Al30 . . 155.29(7) ?
Cr7 Al24 Al30 5_556 . 115.38(6) ?
Al6 Al24 Al30 3_545 . 140.80(7) ?
Al35 Al24 Al30 3_545 . 58.29(5) ?
Al26 Al24 Al30 3_545 . 106.57(6) ?
Al8 Al24 Al30 . . 57.17(5) ?
Al2 Al24 Al32 . 5_556 103.48(6) ?
Al23 Al24 Al32 . 5_556 61.79(5) ?
Cr5 Al24 Al32 . 5_556 56.16(4) ?
Cr7 Al24 Al32 5_556 5_556 57.57(4) ?
Al6 Al24 Al32 3_545 5_556 61.47(5) ?
Al35 Al24 Al32 3_545 5_556 143.09(7) ?
Al26 Al24 Al32 3_545 5_556 109.78(6) ?
Al8 Al24 Al32 . 5_556 111.57(6) ?
Al30 Al24 Al32 . 5_556 143.51(6) ?
Al2 Al24 Cr8 . . 53.89(4) ?
Al23 Al24 Cr8 . . 118.46(6) ?
Cr5 Al24 Cr8 . . 104.69(5) ?
Cr7 Al24 Cr8 5_556 . 102.96(5) ?
Al6 Al24 Cr8 3_545 . 119.27(6) ?
Al35 Al24 Cr8 3_545 . 53.32(4) ?
Al26 Al24 Cr8 3_545 . 61.12(4) ?
Al8 Al24 Cr8 . . 58.72(4) ?
Al30 Al24 Cr8 . . 51.97(4) ?
Al32 Al24 Cr8 5_556 . 157.35(6) ?
Cr12 Al25 Cr11 . . 59.08(4) ?
Cr12 Al25 Al54 . . 53.17(4) ?
Cr11 Al25 Al54 . . 103.36(6) ?
Cr12 Al25 Al32 . 8 150.10(7) ?
Cr11 Al25 Al32 . 8 112.62(6) ?
Al54 Al25 Al32 . 8 143.99(7) ?
Cr12 Al25 Al62 . . 53.26(4) ?
Cr11 Al25 Al62 . . 102.34(5) ?
Al54 Al25 Al62 . . 61.23(5) ?
Al32 Al25 Al62 8 . 107.69(6) ?
Cr12 Al25 Al41 . 7 149.13(7) ?
Cr11 Al25 Al41 . 7 112.15(6) ?
Al54 Al25 Al41 . 7 108.05(6) ?
Al32 Al25 Al41 8 7 60.06(5) ?
Al62 Al25 Al41 . 7 145.50(7) ?
Cr12 Al25 Al10 . 8 101.94(6) ?
Cr11 Al25 Al10 . 8 52.44(4) ?
Al54 Al25 Al10 . 8 113.29(6) ?
Al32 Al25 Al10 8 8 90.76(6) ?
Al62 Al25 Al10 . 8 153.84(7) ?
Al41 Al25 Al10 7 8 60.06(5) ?
Cr12 Al25 Al6 . 2 102.14(6) ?
Cr11 Al25 Al6 . 2 51.93(4) ?
Al54 Al25 Al6 . 2 154.28(7) ?
Al32 Al25 Al6 8 2 60.98(5) ?
Al62 Al25 Al6 . 2 112.45(6) ?
Al41 Al25 Al6 7 2 90.35(6) ?
Al10 Al25 Al6 8 2 60.17(5) ?
Cr12 Al25 Al45 . . 59.08(4) ?
Cr11 Al25 Al45 . . 58.54(4) ?
Al54 Al25 Al45 . . 106.21(6) ?
Al32 Al25 Al45 8 . 91.59(6) ?
Al62 Al25 Al45 . . 56.99(5) ?
Al41 Al25 Al45 7 . 145.74(7) ?
Al10 Al25 Al45 8 . 105.41(6) ?
Al6 Al25 Al45 2 . 57.25(5) ?
Cr12 Al25 Al22 . . 59.26(4) ?
Cr11 Al25 Al22 . . 60.71(4) ?
Al54 Al25 Al22 . . 56.92(5) ?
Al32 Al25 Al22 8 . 145.88(7) ?
Al62 Al25 Al22 . . 106.39(6) ?
Al41 Al25 Al22 7 . 90.22(6) ?
Al10 Al25 Al22 8 . 57.84(5) ?
Al6 Al25 Al22 2 . 106.66(6) ?
Al45 Al25 Al22 . . 108.37(6) ?
Cr12 Al25 Al40 . 7_556 110.92(6) ?
Cr11 Al25 Al40 . 7_556 149.12(7) ?
Al54 Al25 Al40 . 7_556 88.25(6) ?
Al32 Al25 Al40 8 7_556 59.85(5) ?
Al62 Al25 Al40 . 7_556 58.16(5) ?
Al41 Al25 Al40 7 7_556 90.46(6) ?
Al10 Al25 Al40 8 7_556 147.12(7) ?
Al6 Al25 Al40 2 7_556 109.97(6) ?
Al45 Al25 Al40 . 7_556 90.86(6) ?
Al22 Al25 Al40 . 7_556 143.35(7) ?
Cr12 Al25 Al59 . 8 110.45(6) ?
Cr11 Al25 Al59 . 8 149.92(7) ?
Al54 Al25 Al59 . 8 57.64(5) ?
Al32 Al25 Al59 8 8 89.72(6) ?
Al62 Al25 Al59 . 8 88.78(5) ?
Al41 Al25 Al59 7 8 60.77(5) ?
Al10 Al25 Al59 8 8 110.21(6) ?
Al6 Al25 Al59 2 8 147.39(7) ?
Al45 Al25 Al59 . 8 144.34(7) ?
Al22 Al25 Al59 . 8 89.43(6) ?
Al40 Al25 Al59 7_556 8 59.52(5) ?
Al2 Al26 Al27 3_455 . 105.18(6) ?
Al2 Al26 Cr5 3_455 3_455 57.51(4) ?
Al27 Al26 Cr5 . 3_455 104.11(6) ?
Al2 Al26 Cr6 3_455 5_566 57.58(4) ?
Al27 Al26 Cr6 . 5_566 54.49(4) ?
Cr5 Al26 Cr6 3_455 5_566 57.56(4) ?
Al2 Al26 Al6 3_455 . 103.03(6) ?
Al27 Al26 Al6 . . 119.54(7) ?
Cr5 Al26 Al6 3_455 . 53.13(4) ?
Cr6 Al26 Al6 5_566 . 103.83(6) ?
Al2 Al26 Al35 3_455 . 99.93(6) ?
Al27 Al26 Al35 . . 137.96(7) ?
Cr5 Al26 Al35 3_455 . 117.82(6) ?
Cr6 Al26 Al35 5_566 . 156.76(7) ?
Al6 Al26 Al35 . . 85.92(6) ?
Al2 Al26 Al24 3_455 3_455 58.78(5) ?
Al27 Al26 Al24 . 3_455 160.70(7) ?
Cr5 Al26 Al24 3_455 3_455 59.10(4) ?
Cr6 Al26 Al24 5_566 3_455 106.23(6) ?
Al6 Al26 Al24 . 3_455 60.04(5) ?
Al35 Al26 Al24 . 3_455 60.13(5) ?
Al2 Al26 Al17 3_455 5_566 59.37(5) ?
Al27 Al26 Al17 . 5_566 61.82(5) ?
Cr5 Al26 Al17 3_455 5_566 106.62(6) ?
Cr6 Al26 Al17 5_566 5_566 59.26(4) ?
Al6 Al26 Al17 . 5_566 159.74(7) ?
Al35 Al26 Al17 . 5_566 106.00(6) ?
Al24 Al26 Al17 3_455 5_566 111.33(6) ?
Al2 Al26 Al27 3_455 5_566 99.21(6) ?
Al27 Al26 Al27 . 5_566 84.66(6) ?
Cr5 Al26 Al27 3_455 5_566 156.40(7) ?
Cr6 Al26 Al27 5_566 5_566 115.65(6) ?
Al6 Al26 Al27 . 5_566 140.50(7) ?
Al35 Al26 Al27 . 5_566 58.15(5) ?
Al24 Al26 Al27 3_455 5_566 107.40(6) ?
Al17 Al26 Al27 5_566 5_566 57.85(5) ?
Al2 Al26 Al39 3_455 . 103.03(6) ?
Al27 Al26 Al39 . . 60.95(5) ?
Cr5 Al26 Al39 3_455 . 56.08(4) ?
Cr6 Al26 Al39 5_566 . 56.63(4) ?
Al6 Al26 Al39 . . 61.14(5) ?
Al35 Al26 Al39 . . 143.17(7) ?
Al24 Al26 Al39 3_455 . 109.62(6) ?
Al17 Al26 Al39 5_566 . 110.41(6) ?
Al27 Al26 Al39 5_566 . 142.77(6) ?
Al2 Al26 Cr8 3_455 3_455 54.32(4) ?
Al27 Al26 Cr8 . 3_455 119.92(6) ?
Cr5 Al26 Cr8 3_455 3_455 104.97(5) ?
Cr6 Al26 Cr8 5_566 3_455 103.95(5) ?
Al6 Al26 Cr8 . 3_455 120.08(6) ?
Al35 Al26 Cr8 . 3_455 53.57(4) ?
Al24 Al26 Cr8 3_455 3_455 61.60(4) ?
Al17 Al26 Cr8 5_566 3_455 59.91(4) ?
Al27 Al26 Cr8 5_566 3_455 52.70(4) ?
Al39 Al26 Cr8 . 3_455 157.34(6) ?
Al2 Al26 Al44 3_455 . 149.93(7) ?
Al27 Al26 Al44 . . 104.71(6) ?
Cr5 Al26 Al44 3_455 . 111.41(6) ?
Cr6 Al26 Al44 5_566 . 144.53(6) ?
Al6 Al26 Al44 . . 58.42(5) ?
Al35 Al26 Al44 . . 58.32(5) ?
Al24 Al26 Al44 3_455 . 91.26(6) ?
Al17 Al26 Al44 5_566 . 141.82(7) ?
Al27 Al26 Al44 5_566 . 86.72(6) ?
Al39 Al26 Al44 . . 88.66(6) ?
Cr8 Al26 Al44 3_455 . 111.52(6) ?
Cr6 Al27 Cr8 5_566 7_556 163.34(7) ?
Cr6 Al27 Al26 5_566 . 63.46(5) ?
Cr8 Al27 Al26 7_556 . 132.11(7) ?
Cr6 Al27 Al35 5_566 5_566 113.23(6) ?
Cr8 Al27 Al35 7_556 5_566 57.78(5) ?
Al26 Al27 Al35 . 5_566 148.26(7) ?
Cr6 Al27 Al17 5_566 . 130.54(6) ?
Cr8 Al27 Al17 7_556 . 65.20(5) ?
Al26 Al27 Al17 . . 67.11(5) ?
Al35 Al27 Al17 5_566 . 109.35(6) ?
Cr6 Al27 Al42 5_566 7_556 119.23(6) ?
Cr8 Al27 Al42 7_556 7_556 59.06(5) ?
Al26 Al27 Al42 . 7_556 96.02(6) ?
Al35 Al27 Al42 5_566 7_556 110.90(6) ?
Al17 Al27 Al42 . 7_556 63.97(5) ?
Cr6 Al27 Al1 5_566 . 110.04(5) ?
Cr8 Al27 Al1 7_556 . 53.90(3) ?
Al26 Al27 Al1 . . 148.74(7) ?
Al35 Al27 Al1 5_566 . 62.97(5) ?
Al17 Al27 Al1 . . 110.96(6) ?
Al42 Al27 Al1 7_556 . 59.04(6) ?
Cr6 Al27 Al39 5_566 . 59.75(4) ?
Cr8 Al27 Al39 7_556 . 118.42(6) ?
Al26 Al27 Al39 . . 62.82(5) ?
Al35 Al27 Al39 5_566 . 145.81(7) ?
Al17 Al27 Al39 . . 96.12(6) ?
Al42 Al27 Al39 7_556 . 60.11(5) ?
Al1 Al27 Al39 . . 87.12(6) ?
Cr6 Al27 Al17 5_566 5_566 61.74(4) ?
Cr8 Al27 Al17 7_556 5_566 127.74(6) ?
Al26 Al27 Al17 . 5_566 61.35(5) ?
Al35 Al27 Al17 5_566 5_566 88.68(6) ?
Al17 Al27 Al17 . 5_566 96.00(6) ?
Al42 Al27 Al17 7_556 5_566 155.29(7) ?
Al1 Al27 Al17 . 5_566 145.64(7) ?
Al39 Al27 Al17 . 5_566 111.50(6) ?
Cr6 Al27 Al26 5_566 5_566 125.22(6) ?
Cr8 Al27 Al26 7_556 5_566 64.64(5) ?
Al26 Al27 Al26 . 5_566 95.34(6) ?
Al35 Al27 Al26 5_566 5_566 59.52(5) ?
Al17 Al27 Al26 . 5_566 60.58(5) ?
Al42 Al27 Al26 7_556 5_566 112.47(6) ?
Al1 Al27 Al26 . 5_566 110.99(6) ?
Al39 Al27 Al26 . 5_566 154.01(7) ?
Al17 Al27 Al26 5_566 5_566 63.81(5) ?
Cr6 Al27 Al36 5_566 5_566 53.25(4) ?
Cr8 Al27 Al36 7_556 5_566 116.40(6) ?
Al26 Al27 Al36 . 5_566 107.79(6) ?
Al35 Al27 Al36 5_566 5_566 60.01(5) ?
Al17 Al27 Al36 . 5_566 152.78(7) ?
Al42 Al27 Al36 7_556 5_566 142.11(7) ?
Al1 Al27 Al36 . 5_566 87.24(6) ?
Al39 Al27 Al36 . 5_566 105.15(6) ?
Al17 Al27 Al36 5_566 5_566 60.63(5) ?
Al26 Al27 Al36 5_566 5_566 94.56(6) ?
Al5 Al28 Cr6 . 7_556 57.62(4) ?
Al5 Al28 Al50 . 7_556 150.55(7) ?
Cr6 Al28 Al50 7_556 7_556 140.91(7) ?
Al5 Al28 Al36 . 7_556 104.52(6) ?
Cr6 Al28 Al36 7_556 7_556 53.32(4) ?
Al50 Al28 Al36 7_556 7_556 103.94(6) ?
Cr16 Al28 Al16 . . 58.36(5) ?
Al5 Al28 Al16 . . 58.36(5) ?
Cr6 Al28 Al16 7_556 . 61.30(4) ?
Al50 Al28 Al16 7_556 . 144.20(7) ?
Al36 Al28 Al16 7_556 . 64.76(5) ?
Cr16 Al28 Al2 . . 56.50(5) ?
Al5 Al28 Al2 . . 56.50(5) ?
Cr6 Al28 Al2 7_556 . 56.23(4) ?
Al50 Al28 Al2 7_556 . 109.89(6) ?
Al36 Al28 Al2 7_556 . 101.90(6) ?
Al16 Al28 Al2 . . 105.76(6) ?
Cr16 Al28 Al48 . . 99.21(6) ?
Al5 Al28 Al48 . . 99.21(6) ?
Cr6 Al28 Al48 7_556 . 156.66(7) ?
Al50 Al28 Al48 7_556 . 61.05(5) ?
Al36 Al28 Al48 7_556 . 142.31(7) ?
Al16 Al28 Al48 . . 105.90(6) ?
Al2 Al28 Al48 . . 115.63(6) ?
Cr16 Al28 Cr13 . . 55.17(4) ?
Al5 Al28 Cr13 . . 55.17(4) ?
Cr6 Al28 Cr13 7_556 . 106.39(5) ?
Al50 Al28 Cr13 7_556 . 112.59(6) ?
Al36 Al28 Cr13 7_556 . 123.96(6) ?
Al16 Al28 Cr13 . . 60.60(4) ?
Al2 Al28 Cr13 . . 103.66(5) ?
Al48 Al28 Cr13 . . 51.86(4) ?
Al5 Al28 Al62 . 7_556 99.43(6) ?
Cr6 Al28 Al62 7_556 7_556 117.27(6) ?
Al50 Al28 Al62 7_556 7_556 89.17(6) ?
Al36 Al28 Al62 7_556 7_556 87.55(6) ?
Al16 Al28 Al62 . 7_556 57.77(5) ?
Al2 Al28 Al62 . 7_556 155.54(7) ?
Al48 Al28 Al62 . 7_556 59.69(5) ?
Cr13 Al28 Al62 . 7_556 53.42(4) ?
Cr16 Al28 Al29 . . 57.61(5) ?
Al5 Al28 Al29 . . 57.61(5) ?
Cr6 Al28 Al29 7_556 . 104.94(6) ?
Al50 Al28 Al29 7_556 . 92.95(6) ?
Al36 Al28 Al29 7_556 . 158.21(7) ?
Al16 Al28 Al29 . . 108.48(6) ?
Al2 Al28 Al29 . . 58.73(5) ?
Al48 Al28 Al29 . . 58.55(5) ?
Cr13 Al28 Al29 . . 58.78(4) ?
Al62 Al28 Al29 7_556 . 106.63(6) ?
Cr16 Al29 Al7 . . 104.90(6) ?
Al5 Al29 Al7 . . 104.90(6) ?
Cr16 Al29 Al51 . . 150.82(7) ?
Al5 Al29 Al51 . . 150.82(7) ?
Al7 Al29 Al51 . . 103.31(6) ?
Al5 Al29 Cr7 . 5_556 57.18(4) ?
Al7 Al29 Cr7 . 5_556 54.19(4) ?
Al51 Al29 Cr7 . 5_556 141.05(7) ?
Cr16 Al29 Al14 . . 58.19(5) ?
Al5 Al29 Al14 . . 58.19(5) ?
Al7 Al29 Al14 . . 65.06(5) ?
Al51 Al29 Al14 . . 144.20(7) ?
Cr7 Al29 Al14 5_556 . 61.25(5) ?
Cr16 Al29 Al48 . . 99.27(6) ?
Al5 Al29 Al48 . . 99.27(6) ?
Al7 Al29 Al48 . . 141.85(7) ?
Al51 Al29 Al48 . . 61.23(5) ?
Cr7 Al29 Al48 5_556 . 156.29(7) ?
Al14 Al29 Al48 . . 105.84(6) ?
Cr16 Al29 Al2 . . 56.41(5) ?
Al5 Al29 Al2 . . 56.41(5) ?
Al7 Al29 Al2 . . 102.08(6) ?
Al51 Al29 Al2 . . 110.17(6) ?
Cr7 Al29 Al2 5_556 . 55.73(4) ?
Al14 Al29 Al2 . . 105.46(6) ?
Al48 Al29 Al2 . . 115.88(6) ?
Cr16 Al29 Cr13 . . 55.21(4) ?
Al5 Al29 Cr13 . . 55.21(4) ?
Al7 Al29 Cr13 . . 123.69(6) ?
Al51 Al29 Cr13 . . 112.91(6) ?
Cr7 Al29 Cr13 5_556 . 105.94(5) ?
Al14 Al29 Cr13 . . 60.20(4) ?
Al48 Al29 Cr13 . . 52.05(4) ?
Al2 Al29 Cr13 . . 103.87(5) ?
Cr16 Al29 Al61 . . 99.48(6) ?
Al5 Al29 Al61 . . 99.48(6) ?
Al7 Al29 Al61 . . 87.27(6) ?
Al51 Al29 Al61 . . 89.10(6) ?
Cr7 Al29 Al61 5_556 . 117.37(6) ?
Al14 Al29 Al61 . . 57.86(5) ?
Al48 Al29 Al61 . . 59.65(5) ?
Al2 Al29 Al61 . . 155.54(7) ?
Cr13 Al29 Al61 . . 53.24(4) ?
Cr16 Al29 Al28 . . 57.37(5) ?
Al5 Al29 Al28 . . 57.37(5) ?
Al7 Al29 Al28 . . 158.38(7) ?
Al51 Al29 Al28 . . 93.46(6) ?
Cr7 Al29 Al28 5_556 . 104.24(6) ?
Al14 Al29 Al28 . . 108.15(6) ?
Al48 Al29 Al28 . . 58.86(5) ?
Al2 Al29 Al28 . . 58.69(5) ?
Cr13 Al29 Al28 . . 59.10(4) ?
Al61 Al29 Al28 . . 106.79(6) ?
Cr6 Al30 Cr8 4_545 . 163.20(7) ?
Cr6 Al30 Al18 4_545 6 65.22(5) ?
Cr8 Al30 Al18 . 6 130.44(7) ?
Cr6 Al30 Al8 4_545 . 131.26(6) ?
Cr8 Al30 Al8 . . 64.62(5) ?
Al18 Al30 Al8 6 . 66.06(5) ?
Cr6 Al30 Al35 4_545 3_545 113.24(6) ?
Cr8 Al30 Al35 . 3_545 57.60(4) ?
Al18 Al30 Al35 6 3_545 149.01(7) ?
Al8 Al30 Al35 . 3_545 108.84(6) ?
Cr6 Al30 Al43 4_545 . 119.36(6) ?
Cr8 Al30 Al43 . . 58.95(4) ?
Al18 Al30 Al43 6 . 94.79(6) ?
Al8 Al30 Al43 . . 63.76(5) ?
Al35 Al30 Al43 3_545 . 110.56(6) ?
Cr6 Al30 Al39 4_545 8 59.89(4) ?
Cr8 Al30 Al39 . 8 118.43(6) ?
Al18 Al30 Al39 6 8 62.62(5) ?
Al8 Al30 Al39 . 8 96.16(6) ?
Al35 Al30 Al39 3_545 8 145.95(7) ?
Al43 Al30 Al39 . 8 60.17(5) ?
Cr6 Al30 Al1 4_545 7_556 109.80(5) ?
Cr8 Al30 Al1 . 7_556 54.01(3) ?
Al18 Al30 Al1 6 7_556 148.33(7) ?
Al8 Al30 Al1 . 7_556 110.65(6) ?
Al35 Al30 Al1 3_545 7_556 62.65(5) ?
Al43 Al30 Al1 . 7_556 59.14(6) ?
Al39 Al30 Al1 8 7_556 87.38(6) ?
Cr6 Al30 Al16 4_545 6 62.66(4) ?
Cr8 Al30 Al16 . 6 127.57(6) ?
Al18 Al30 Al16 6 6 60.33(5) ?
Al8 Al30 Al16 . 6 93.99(6) ?
Al35 Al30 Al16 3_545 6 90.70(6) ?
Al43 Al30 Al16 . 6 152.81(7) ?
Al39 Al30 Al16 8 6 110.70(6) ?
Al1 Al30 Al16 7_556 6 147.97(7) ?
Cr6 Al30 Al36 4_545 4_545 53.68(4) ?
Cr8 Al30 Al36 . 4_545 116.20(6) ?
Al18 Al30 Al36 6 4_545 109.22(6) ?
Al8 Al30 Al36 . 4_545 151.49(7) ?
Al35 Al30 Al36 3_545 4_545 59.67(5) ?
Al43 Al30 Al36 . 4_545 143.30(7) ?
Al39 Al30 Al36 8 4_545 106.47(6) ?
Al1 Al30 Al36 7_556 4_545 87.90(6) ?
Al16 Al30 Al36 6 4_545 62.13(5) ?
Cr6 Al30 Al24 4_545 . 125.02(6) ?
Cr8 Al30 Al24 . . 64.71(5) ?
Al18 Al30 Al24 6 . 95.20(6) ?
Al8 Al30 Al24 . . 60.92(5) ?
Al35 Al30 Al24 3_545 . 59.17(5) ?
Al43 Al30 Al24 . . 112.78(6) ?
Al39 Al30 Al24 8 . 154.21(7) ?
Al1 Al30 Al24 7_556 . 110.82(6) ?
Al16 Al30 Al24 6 . 63.13(5) ?
Al36 Al30 Al24 4_545 . 92.76(6) ?
Al13 Al31 Al13 2 . 56.99(6) ?
Al13 Al31 Cr12 2 . 57.24(4) ?
Cr18 Al31 Cr12 . . 107.09(6) ?
Al13 Al31 Cr12 . . 107.09(6) ?
Al13 Al31 Al50 2 . 154.20(8) ?
Cr18 Al31 Al50 . . 111.30(6) ?
Al13 Al31 Al50 . . 111.30(6) ?
Cr12 Al31 Al50 . . 113.87(6) ?
Al13 Al31 Al36 2 . 102.24(6) ?
Cr18 Al31 Al36 . . 99.22(6) ?
Al13 Al31 Al36 . . 99.22(6) ?
Cr12 Al31 Al36 . . 121.94(6) ?
Al50 Al31 Al36 . . 102.44(6) ?
Al13 Al31 Cr3 2 . 55.77(4) ?
Cr18 Al31 Cr3 . . 55.10(4) ?
Al13 Al31 Cr3 . . 55.10(4) ?
Cr12 Al31 Cr3 . . 105.76(5) ?
Al50 Al31 Cr3 . . 140.35(6) ?
Al36 Al31 Cr3 . . 52.48(4) ?
Al13 Al31 Al45 2 . 57.84(5) ?
Cr18 Al31 Al45 . . 105.32(6) ?
Al13 Al31 Al45 . . 105.32(6) ?
Cr12 Al31 Al45 . . 59.52(4) ?
Al50 Al31 Al45 . . 142.68(7) ?
Al36 Al31 Al45 . . 64.00(5) ?
Cr3 Al31 Al45 . . 60.40(4) ?
Al13 Al31 Al52 2 . 100.95(6) ?
Cr18 Al31 Al52 . . 118.78(7) ?
Al13 Al31 Al52 . . 118.78(7) ?
Cr12 Al31 Al52 . . 51.87(4) ?
Al50 Al31 Al52 . . 62.70(5) ?
Al36 Al31 Al52 . . 141.88(7) ?
Cr3 Al31 Al52 . . 156.31(6) ?
Al45 Al31 Al52 . . 105.33(6) ?
Al13 Al31 Al62 2 . 100.62(6) ?
Cr18 Al31 Al62 . . 157.52(7) ?
Al13 Al31 Al62 . . 157.52(7) ?
Cr12 Al31 Al62 . . 52.65(4) ?
Al50 Al31 Al62 . . 88.18(6) ?
Al36 Al31 Al62 . . 86.80(6) ?
Cr3 Al31 Al62 . . 116.28(6) ?
Al45 Al31 Al62 . . 57.87(5) ?
Al52 Al31 Al62 . . 59.36(5) ?
Cr18 Al31 Cr15 . . 61.21(5) ?
Cr12 Al31 Cr15 . . 64.00(4) ?
Al50 Al31 Cr15 . . 90.99(6) ?
Al36 Al31 Cr15 . . 159.59(7) ?
Cr3 Al31 Cr15 . . 107.71(5) ?
Al45 Al31 Cr15 . . 113.22(6) ?
Al52 Al31 Cr15 . . 58.24(5) ?
Al62 Al31 Cr15 . . 109.18(6) ?
Al13 Al31 Al4 2 . 63.22(5) ?
Al13 Al31 Al4 . . 61.21(5) ?
Cr12 Al31 Al4 . . 64.00(4) ?
Al50 Al31 Al4 . . 90.99(6) ?
Al36 Al31 Al4 . . 159.59(7) ?
Cr3 Al31 Al4 . . 107.71(5) ?
Al45 Al31 Al4 . . 113.22(6) ?
Al52 Al31 Al4 . . 58.24(5) ?
Al62 Al31 Al4 . . 109.18(6) ?
Cr5 Al32 Cr7 5_556 . 57.88(4) ?
Cr5 Al32 Al25 5_556 8_456 112.22(6) ?
Cr7 Al32 Al25 . 8_456 149.02(6) ?
Cr5 Al32 Al41 5_556 2 112.16(6) ?
Cr7 Al32 Al41 . 2 149.69(6) ?
Al25 Al32 Al41 8_456 2 60.12(5) ?
Cr5 Al32 Al38 5_556 . 148.81(7) ?
Cr7 Al32 Al38 . . 111.08(6) ?
Al25 Al32 Al38 8_456 . 91.13(6) ?
Al41 Al32 Al38 2 . 60.98(5) ?
Cr5 Al32 Al40 5_556 2_556 148.91(7) ?
Cr7 Al32 Al40 . 2_556 110.57(6) ?
Al25 Al32 Al40 8_456 2_556 61.14(5) ?
Al41 Al32 Al40 2 2_556 91.24(6) ?
Al38 Al32 Al40 . 2_556 60.47(5) ?
Cr5 Al32 Al20 5_556 . 100.55(6) ?
Cr7 Al32 Al20 . . 52.49(4) ?
Al25 Al32 Al20 8_456 . 147.22(7) ?
Al41 Al32 Al20 2 . 109.01(6) ?
Al38 Al32 Al20 . . 59.10(5) ?
Al40 Al32 Al20 2_556 . 90.11(5) ?
Cr5 Al32 Al23 5_556 5_556 100.82(6) ?
Cr7 Al32 Al23 . 5_556 52.26(4) ?
Al25 Al32 Al23 8_456 5_556 108.86(6) ?
Al41 Al32 Al23 2 5_556 147.00(6) ?
Al38 Al32 Al23 . 5_556 90.10(6) ?
Al40 Al32 Al23 2_556 5_556 58.75(5) ?
Al20 Al32 Al23 . 5_556 61.90(5) ?
Cr5 Al32 Al19 5_556 5_556 59.12(4) ?
Cr7 Al32 Al19 . 5_556 60.19(4) ?
Al25 Al32 Al19 8_456 5_556 144.36(7) ?
Al41 Al32 Al19 2 5_556 89.79(6) ?
Al38 Al32 Al19 . 5_556 89.81(6) ?
Al40 Al32 Al19 2_556 5_556 144.74(7) ?
Al20 Al32 Al19 . 5_556 56.51(5) ?
Al23 Al32 Al19 5_556 5_556 106.77(6) ?
Cr5 Al32 Al24 5_556 5_556 58.70(4) ?
Cr7 Al32 Al24 . 5_556 58.25(4) ?
Al25 Al32 Al24 8_456 5_556 91.09(6) ?
Al41 Al32 Al24 2 5_556 145.50(7) ?
Al38 Al32 Al24 . 5_556 144.75(7) ?
Al40 Al32 Al24 2_556 5_556 90.37(6) ?
Al20 Al32 Al24 . 5_556 105.45(6) ?
Al23 Al32 Al24 5_556 5_556 56.09(5) ?
Al19 Al32 Al24 5_556 5_556 108.05(6) ?
Cr5 Al32 Al6 5_556 7_456 52.41(4) ?
Cr7 Al32 Al6 . 7_456 101.28(5) ?
Al25 Al32 Al6 8_456 7_456 60.08(5) ?
Al41 Al32 Al6 2 7_456 89.86(6) ?
Al38 Al32 Al6 . 7_456 147.57(7) ?
Al40 Al32 Al6 2_556 7_456 110.28(6) ?
Al20 Al32 Al6 . 7_456 152.19(7) ?
Al23 Al32 Al6 5_556 7_456 112.11(6) ?
Al19 Al32 Al6 5_556 7_456 104.97(6) ?
Al24 Al32 Al6 5_556 7_456 57.50(5) ?
Cr5 Al32 Al3 5_556 . 52.55(4) ?
Cr7 Al32 Al3 . . 101.95(5) ?
Al25 Al32 Al3 8_456 . 89.53(6) ?
Al41 Al32 Al3 2 . 59.84(5) ?
Al38 Al32 Al3 . . 110.11(6) ?
Al40 Al32 Al3 2_556 . 147.39(7) ?
Al20 Al32 Al3 . . 112.30(6) ?
Al23 Al32 Al3 5_556 . 152.68(7) ?
Al19 Al32 Al3 5_556 . 57.00(5) ?
Al24 Al32 Al3 5_556 . 105.08(6) ?
Al6 Al32 Al3 7_456 . 59.26(5) ?
Al15 Al33 Al15 . 2 57.00(6) ?
Cr19 Al33 Cr14 . . 57.26(4) ?
Al15 Al33 Cr14 . . 57.26(4) ?
Al15 Al33 Cr14 2 . 107.26(6) ?
Cr19 Al33 Al7 . . 102.84(6) ?
Al15 Al33 Al7 . . 102.84(6) ?
Al15 Al33 Al7 2 . 99.69(6) ?
Cr14 Al33 Al7 . . 121.80(6) ?
Cr19 Al33 Al51 . . 154.47(8) ?
Al15 Al33 Al51 . . 154.47(8) ?
Al15 Al33 Al51 2 . 111.30(6) ?
Cr14 Al33 Al51 . . 114.27(6) ?
Al7 Al33 Al51 . . 101.55(6) ?
Cr19 Al33 Cr4 . . 55.56(4) ?
Al15 Al33 Cr4 . . 55.56(4) ?
Al15 Al33 Cr4 2 . 54.89(4) ?
Cr14 Al33 Cr4 . . 105.52(5) ?
Al7 Al33 Cr4 . . 53.36(4) ?
Al51 Al33 Cr4 . . 140.19(6) ?
Al15 Al33 Al37 . 2 57.70(5) ?
Al15 Al33 Al37 2 2 105.20(6) ?
Cr14 Al33 Al37 . 2 59.24(4) ?
Al7 Al33 Al37 . 2 64.34(5) ?
Al51 Al33 Al37 . 2 142.75(7) ?
Cr4 Al33 Al37 . 2 60.38(4) ?
Cr19 Al33 Al49 . . 101.04(6) ?
Al15 Al33 Al49 . . 101.04(6) ?
Al15 Al33 Al49 2 . 118.91(7) ?
Cr14 Al33 Al49 . . 52.06(4) ?
Al7 Al33 Al49 . . 141.25(7) ?
Al51 Al33 Al49 . . 62.96(5) ?
Cr4 Al33 Al49 . . 156.21(6) ?
Al37 Al33 Al49 2 . 105.35(6) ?
Cr19 Al33 Al61 . . 100.75(6) ?
Al15 Al33 Al61 . . 100.75(6) ?
Al15 Al33 Al61 2 . 157.70(7) ?
Cr14 Al33 Al61 . . 52.74(4) ?
Al7 Al33 Al61 . . 86.16(6) ?
Al51 Al33 Al61 . . 88.25(6) ?
Cr4 Al33 Al61 . . 116.20(6) ?
Al37 Al33 Al61 2 . 57.88(5) ?
Al49 Al33 Al61 . . 59.58(5) ?
Cr19 Al33 Cr15 . . 63.23(5) ?
Cr14 Al33 Cr15 . . 64.38(4) ?
Al7 Al33 Cr15 . . 160.09(7) ?
Al51 Al33 Cr15 . . 91.26(6) ?
Cr4 Al33 Cr15 . . 107.40(5) ?
Al37 Al33 Cr15 2 . 113.18(6) ?
Al49 Al33 Cr15 . . 58.45(5) ?
Al61 Al33 Cr15 . . 109.65(6) ?
Al15 Al33 Al4 . . 63.23(5) ?
Al15 Al33 Al4 2 . 61.13(5) ?
Cr14 Al33 Al4 . . 64.38(4) ?
Al7 Al33 Al4 . . 160.09(7) ?
Al51 Al33 Al4 . . 91.26(6) ?
Cr4 Al33 Al4 . . 107.40(5) ?
Al37 Al33 Al4 2 . 113.18(6) ?
Al49 Al33 Al4 . . 58.45(5) ?
Al61 Al33 Al4 . . 109.65(6) ?
Cr4 Al34 Cr9 . 5_556 163.14(7) ?
Cr4 Al34 Al23 . 2 117.52(6) ?
Cr9 Al34 Al23 5_556 2 57.09(4) ?
Cr4 Al34 Al37 . 2 64.79(5) ?
Cr9 Al34 Al37 5_556 2 128.66(6) ?
Al23 Al34 Al37 2 2 150.71(7) ?
Cr4 Al34 Al20 . 5_556 116.90(6) ?
Cr9 Al34 Al20 5_556 5_556 56.59(4) ?
Al23 Al34 Al20 2 5_556 107.28(6) ?
Al37 Al34 Al20 2 5_556 95.32(6) ?
Cr4 Al34 Al7 . . 55.86(4) ?
Cr9 Al34 Al7 5_556 . 117.33(6) ?
Al23 Al34 Al7 2 . 143.51(7) ?
Al37 Al34 Al7 2 . 64.17(5) ?
Al20 Al34 Al7 5_556 . 61.52(5) ?
Cr4 Al34 Al9 . 2 66.02(5) ?
Cr9 Al34 Al9 5_556 2 127.55(6) ?
Al23 Al34 Al9 2 2 92.29(6) ?
Al37 Al34 Al9 2 2 60.99(5) ?
Al20 Al34 Al9 5_556 2 153.46(7) ?
Al7 Al34 Al9 . 2 111.89(6) ?
Cr4 Al34 Al19 . 5_556 128.03(6) ?
Cr9 Al34 Al19 5_556 5_556 65.23(5) ?
Al23 Al34 Al19 2 5_556 110.32(6) ?
Al37 Al34 Al19 2 5_556 63.63(5) ?
Al20 Al34 Al19 5_556 5_556 62.89(5) ?
Al7 Al34 Al19 . 5_556 95.41(6) ?
Al9 Al34 Al19 2 5_556 93.89(6) ?
Cr4 Al34 Al18 . 5_556 128.90(6) ?
Cr9 Al34 Al18 5_556 5_556 65.05(5) ?
Al23 Al34 Al18 2 5_556 62.56(5) ?
Al37 Al34 Al18 2 5_556 92.61(6) ?
Al20 Al34 Al18 5_556 5_556 110.03(6) ?
Al7 Al34 Al18 . 5_556 152.75(7) ?
Al9 Al34 Al18 2 5_556 62.98(5) ?
Al19 Al34 Al18 5_556 5_556 59.82(5) ?
Cr4 Al34 Al7 . 2 55.56(4) ?
Cr9 Al34 Al7 5_556 2 118.37(6) ?
Al23 Al34 Al7 2 2 62.33(5) ?
Al37 Al34 Al7 2 2 109.42(6) ?
Al20 Al34 Al7 5_556 2 142.47(7) ?
Al7 Al34 Al7 . 2 104.00(6) ?
Al9 Al34 Al7 2 2 62.73(5) ?
Al19 Al34 Al7 5_556 2 153.81(7) ?
Al18 Al34 Al7 5_556 2 96.92(6) ?
Cr4 Al34 Al12 . 5_556 110.46(6) ?
Cr9 Al34 Al12 5_556 5_556 52.69(4) ?
Al23 Al34 Al12 2 5_556 59.18(4) ?
Al37 Al34 Al12 2 5_556 149.89(6) ?
Al20 Al34 Al12 5_556 5_556 59.05(4) ?
Al7 Al34 Al12 . 5_556 88.16(5) ?
Al9 Al34 Al12 2 5_556 147.05(6) ?
Al19 Al34 Al12 5_556 5_556 110.57(6) ?
Al18 Al34 Al12 5_556 5_556 110.17(6) ?
Al7 Al34 Al12 2 5_556 87.76(5) ?
Cr3 Al35 Cr8 . 3_455 161.83(7) ?
Cr3 Al35 Al27 . 5_566 116.90(6) ?
Cr8 Al35 Al27 3_455 5_566 57.54(4) ?
Cr3 Al35 Al30 . 3_455 116.19(6) ?
Cr8 Al35 Al30 3_455 3_455 56.85(4) ?
Al27 Al35 Al30 5_566 3_455 108.54(6) ?
Cr3 Al35 Al26 . . 129.35(6) ?
Cr8 Al35 Al26 3_455 . 65.73(5) ?
Al27 Al35 Al26 5_566 . 62.33(5) ?
Al30 Al35 Al26 3_455 . 110.31(6) ?
Cr3 Al35 Al45 . 2 64.14(5) ?
Cr8 Al35 Al45 3_455 2 130.16(6) ?
Al27 Al35 Al45 5_566 2 150.80(7) ?
Al30 Al35 Al45 3_455 2 94.88(6) ?
Al26 Al35 Al45 . 2 93.69(6) ?
Cr3 Al35 Al24 . 3_455 128.28(6) ?
Cr8 Al35 Al24 3_455 3_455 65.89(5) ?
Al27 Al35 Al24 5_566 3_455 110.78(6) ?
Al30 Al35 Al24 3_455 3_455 62.54(5) ?
Al26 Al35 Al24 . 3_455 60.16(5) ?
Al45 Al35 Al24 2 3_455 64.56(5) ?
Cr3 Al35 Al36 . 2 54.80(4) ?
Cr8 Al35 Al36 3_455 2 117.55(6) ?
Al27 Al35 Al36 5_566 2 143.28(7) ?
Al30 Al35 Al36 3_455 2 61.81(5) ?
Al26 Al35 Al36 . 2 153.57(7) ?
Al45 Al35 Al36 2 2 63.60(5) ?
Al24 Al35 Al36 3_455 2 96.09(6) ?
Cr3 Al35 Al44 . . 65.28(5) ?
Cr8 Al35 Al44 3_455 . 129.37(6) ?
Al27 Al35 Al44 5_566 . 92.30(6) ?
Al30 Al35 Al44 3_455 . 153.19(7) ?
Al26 Al35 Al44 . . 64.19(5) ?
Al45 Al35 Al44 2 . 60.70(5) ?
Al24 Al35 Al44 3_455 . 94.79(6) ?
Al36 Al35 Al44 2 . 110.45(6) ?
Cr3 Al35 Al36 . . 54.51(4) ?
Cr8 Al35 Al36 3_455 . 118.77(6) ?
Al27 Al35 Al36 5_566 . 62.69(5) ?
Al30 Al35 Al36 3_455 . 142.08(7) ?
Al26 Al35 Al36 . . 97.94(6) ?
Al45 Al35 Al36 2 . 108.36(6) ?
Al24 Al35 Al36 3_455 . 154.89(7) ?
Al36 Al35 Al36 2 . 101.91(6) ?
Al44 Al35 Al36 . . 62.60(5) ?
Cr3 Al35 Al1 . 5_566 109.04(6) ?
Cr8 Al35 Al1 3_455 5_566 52.80(4) ?
Al27 Al35 Al1 5_566 5_566 60.05(4) ?
Al30 Al35 Al1 3_455 5_566 59.80(4) ?
Al26 Al35 Al1 . 5_566 110.90(6) ?
Al45 Al35 Al1 2 5_566 149.12(6) ?
Al24 Al35 Al1 3_455 5_566 111.23(6) ?
Al36 Al35 Al1 2 5_566 87.51(5) ?
Al44 Al35 Al1 . 5_566 146.89(6) ?
Al36 Al35 Al1 . 5_566 87.11(5) ?
Cr6 Al36 Cr3 . . 166.10(7) ?
Cr6 Al36 Al28 . 7_556 62.91(5) ?
Cr3 Al36 Al28 . 7_556 130.95(7) ?
Cr6 Al36 Al31 . . 129.03(6) ?
Cr3 Al36 Al31 . . 64.82(5) ?
Al28 Al36 Al31 7_556 . 66.13(5) ?
Cr6 Al36 Al35 . 2 113.90(6) ?
Cr3 Al36 Al35 . 2 56.50(4) ?
Al28 Al36 Al35 7_556 2 143.98(7) ?
Al31 Al36 Al35 . 2 107.29(6) ?
Cr6 Al36 Al35 . . 112.07(6) ?
Cr3 Al36 Al35 . . 56.19(4) ?
Al28 Al36 Al35 7_556 . 148.52(7) ?
Al31 Al36 Al35 . . 110.57(6) ?
Al35 Al36 Al35 2 . 67.48(6) ?
Cr6 Al36 Al30 . 4 55.50(4) ?
Cr3 Al36 Al30 . 4 114.60(6) ?
Al28 Al36 Al30 7_556 4 105.77(6) ?
Al31 Al36 Al30 . 4 145.72(7) ?
Al35 Al36 Al30 2 4 58.51(5) ?
Al35 Al36 Al30 . 4 93.15(6) ?
Cr6 Al36 Al27 . 5_566 54.80(4) ?
Cr3 Al36 Al27 . 5_566 113.20(6) ?
Al28 Al36 Al27 7_556 5_566 108.91(6) ?
Al31 Al36 Al27 . 5_566 150.28(7) ?
Al35 Al36 Al27 2 5_566 93.15(6) ?
Al35 Al36 Al27 . 5_566 57.29(5) ?
Al30 Al36 Al27 4 5_566 63.71(5) ?
Cr6 Al36 Al17 . . 61.40(5) ?
Cr3 Al36 Al17 . . 120.75(6) ?
Al28 Al36 Al17 7_556 . 63.85(5) ?
Al31 Al36 Al17 . . 95.52(6) ?
Al35 Al36 Al17 2 . 149.65(7) ?
Al35 Al36 Al17 . . 86.10(6) ?
Al30 Al36 Al17 4 . 110.95(6) ?
Al27 Al36 Al17 5_566 . 58.81(5) ?
Cr6 Al36 Al44 . . 118.24(6) ?
Cr3 Al36 Al44 . . 63.95(4) ?
Al28 Al36 Al44 7_556 . 95.14(6) ?
Al31 Al36 Al44 . . 65.22(5) ?
Al35 Al36 Al44 2 . 114.69(6) ?
Al35 Al36 Al44 . . 58.44(5) ?
Al30 Al36 Al44 4 . 148.00(7) ?
Al27 Al36 Al44 5_566 . 86.88(6) ?
Al17 Al36 Al44 . . 57.27(5) ?
Cr6 Al36 Al16 . 7_556 61.61(5) ?
Cr3 Al36 Al16 . 7_556 123.92(6) ?
Al28 Al36 Al16 7_556 7_556 58.14(5) ?
Al31 Al36 Al16 . 7_556 92.20(6) ?
Al35 Al36 Al16 2 7_556 87.95(6) ?
Al35 Al36 Al16 . 7_556 150.20(7) ?
Al30 Al36 Al16 4 7_556 58.56(5) ?
Al27 Al36 Al16 5_566 7_556 110.28(6) ?
Al17 Al36 Al16 . 7_556 111.37(6) ?
Al44 Al36 Al16 . 7_556 151.33(7) ?
Cr6 Al36 Al45 . . 123.43(6) ?
Cr3 Al36 Al45 . . 62.20(4) ?
Al28 Al36 Al45 7_556 . 92.52(6) ?
Al31 Al36 Al45 . . 58.87(5) ?
Al35 Al36 Al45 2 . 57.97(5) ?
Al35 Al36 Al45 . . 112.92(6) ?
Al30 Al36 Al45 4 . 89.61(6) ?
Al27 Al36 Al45 5_566 . 149.10(7) ?
Al17 Al36 Al45 . . 151.66(7) ?
Al44 Al36 Al45 . . 113.79(6) ?
Al16 Al36 Al45 7_556 . 62.20(5) ?
Al15 Al37 Cr10 2 . 56.71(4) ?
Al15 Al37 Cr14 2 2 57.31(4) ?
Cr10 Al37 Cr14 . 2 58.02(4) ?
Al15 Al37 Al61 2 2 104.17(6) ?
Cr10 Al37 Al61 . 2 104.74(6) ?
Cr14 Al37 Al61 2 2 53.91(4) ?
Al15 Al37 Al34 2 2 100.10(6) ?
Cr10 Al37 Al34 . 2 117.61(6) ?
Cr14 Al37 Al34 2 2 156.47(7) ?
Al61 Al37 Al34 2 2 137.63(7) ?
Al15 Al37 Al3 2 2 102.89(6) ?
Cr10 Al37 Al3 . 2 52.97(4) ?
Cr14 Al37 Al3 2 2 103.44(6) ?
Al61 Al37 Al3 2 2 119.81(7) ?
Al34 Al37 Al3 2 2 87.08(6) ?
Al15 Al37 Al33 2 2 58.17(5) ?
Cr10 Al37 Al33 . 2 105.58(6) ?
Cr14 Al37 Al33 2 2 58.95(4) ?
Al61 Al37 Al33 2 2 61.93(5) ?
Al34 Al37 Al33 2 2 105.20(6) ?
Al3 Al37 Al33 2 2 158.53(7) ?
Al15 Al37 Cr4 2 . 55.38(4) ?
Cr10 Al37 Cr4 . . 104.79(5) ?
Cr14 Al37 Cr4 2 . 104.61(5) ?
Al61 Al37 Cr4 2 . 119.23(6) ?
Al34 Al37 Cr4 2 . 52.50(4) ?
Al3 Al37 Cr4 2 . 120.49(6) ?
Al33 Al37 Cr4 2 . 59.47(4) ?
Al15 Al37 Al9 2 . 58.98(5) ?
Cr10 Al37 Al9 . . 58.63(4) ?
Cr14 Al37 Al9 2 . 106.51(6) ?
Al61 Al37 Al9 2 . 160.42(7) ?
Al34 Al37 Al9 2 . 60.21(5) ?
Al3 Al37 Al9 2 . 60.54(5) ?
Al33 Al37 Al9 2 . 110.05(6) ?
Cr4 Al37 Al9 . . 61.55(4) ?
Al15 Al37 Al41 2 . 103.22(6) ?
Cr10 Al37 Al41 . . 57.58(4) ?
Cr14 Al37 Al41 2 . 56.82(4) ?
Al61 Al37 Al41 2 . 60.94(5) ?
Al34 Al37 Al41 2 . 143.79(7) ?
Al3 Al37 Al41 2 . 61.00(5) ?
Al33 Al37 Al41 2 . 110.57(6) ?
Cr4 Al37 Al41 . . 158.57(7) ?
Al9 Al37 Al41 . . 110.54(6) ?
Al15 Al37 Al19 2 6 149.60(7) ?
Cr10 Al37 Al19 . 6 110.81(6) ?
Cr14 Al37 Al19 2 6 144.31(6) ?
Al61 Al37 Al19 2 6 105.96(6) ?
Al34 Al37 Al19 2 6 58.85(5) ?
Al3 Al37 Al19 2 6 57.89(5) ?
Al33 Al37 Al19 2 6 143.57(7) ?
Cr4 Al37 Al19 . 6 111.08(6) ?
Al9 Al37 Al19 . 6 90.66(6) ?
Al41 Al37 Al19 . 6 88.06(6) ?
Al15 Al37 Al7 2 2 97.59(6) ?
Cr10 Al37 Al7 . 2 153.98(6) ?
Cr14 Al37 Al7 2 2 114.05(6) ?
Al61 Al37 Al7 2 2 84.19(6) ?
Al34 Al37 Al7 2 2 58.38(5) ?
Al3 Al37 Al7 2 2 142.51(7) ?
Al33 Al37 Al7 2 2 56.62(5) ?
Cr4 Al37 Al7 . 2 50.89(4) ?
Al9 Al37 Al7 . 2 106.72(6) ?
Al41 Al37 Al7 . 2 142.67(6) ?
Al19 Al37 Al7 6 2 89.36(6) ?
Cr9 Al38 Cr13 . . 57.01(4) ?
Cr9 Al38 Al53 . . 101.61(6) ?
Cr13 Al38 Al53 . . 53.10(4) ?
Cr9 Al38 Al12 . . 52.69(4) ?
Cr13 Al38 Al12 . . 101.57(5) ?
Al53 Al38 Al12 . . 114.81(6) ?
Cr9 Al38 Al61 . . 101.91(6) ?
Cr13 Al38 Al61 . . 54.43(4) ?
Al53 Al38 Al61 . . 61.03(5) ?
Al12 Al38 Al61 . . 154.20(6) ?
Cr9 Al38 Al20 . . 53.97(4) ?
Cr13 Al38 Al20 . . 101.57(6) ?
Al53 Al38 Al20 . . 154.07(7) ?
Al12 Al38 Al20 . . 60.04(5) ?
Al61 Al38 Al20 . . 111.38(6) ?
Cr9 Al38 Al32 . . 113.95(6) ?
Cr13 Al38 Al32 . . 151.56(7) ?
Al53 Al38 Al32 . . 144.44(7) ?
Al12 Al38 Al32 . . 88.59(5) ?
Al61 Al38 Al32 . . 108.73(6) ?
Al20 Al38 Al32 . . 60.58(5) ?
Cr9 Al38 Al59 . . 146.72(6) ?
Cr13 Al38 Al59 . . 110.89(6) ?
Al53 Al38 Al59 . . 57.86(5) ?
Al12 Al38 Al59 . . 108.81(6) ?
Al61 Al38 Al59 . . 90.59(6) ?
Al20 Al38 Al59 . . 147.40(7) ?
Al32 Al38 Al59 . . 90.22(6) ?
Cr9 Al38 Al40 . 2_556 111.28(6) ?
Cr13 Al38 Al40 . 2_556 147.31(6) ?
Al53 Al38 Al40 . 2_556 108.45(6) ?
Al12 Al38 Al40 . 2_556 58.65(4) ?
Al61 Al38 Al40 . 2_556 146.73(7) ?
Al20 Al38 Al40 . 2_556 90.59(6) ?
Al32 Al38 Al40 . 2_556 59.82(5) ?
Al59 Al38 Al40 . 2_556 60.25(5) ?
Cr9 Al38 Al41 . 2 151.19(6) ?
Cr13 Al38 Al41 . 2 113.95(6) ?
Al53 Al38 Al41 . 2 89.18(6) ?
Al12 Al38 Al41 . 2 144.44(6) ?
Al61 Al38 Al41 . 2 60.08(5) ?
Al20 Al38 Al41 . 2 108.81(6) ?
Al32 Al38 Al41 . 2 59.26(5) ?
Al59 Al38 Al41 . 2 60.78(5) ?
Al40 Al38 Al41 2_556 2 89.86(6) ?
Cr9 Al38 Al14 . . 59.40(4) ?
Cr13 Al38 Al14 . . 59.49(4) ?
Al53 Al38 Al14 . . 105.77(6) ?
Al12 Al38 Al14 . . 105.00(6) ?
Al61 Al38 Al14 . . 56.74(5) ?
Al20 Al38 Al14 . . 56.55(5) ?
Al32 Al38 Al14 . . 92.32(6) ?
Al59 Al38 Al14 . . 146.15(7) ?
Al40 Al38 Al14 2_556 . 145.74(7) ?
Al41 Al38 Al14 2 . 92.05(6) ?
Cr9 Al38 Al40 . . 57.27(4) ?
Cr13 Al38 Al40 . . 57.47(4) ?
Al53 Al38 Al40 . . 58.26(5) ?
Al12 Al38 Al40 . . 58.33(4) ?
Al61 Al38 Al40 . . 106.50(6) ?
Al20 Al38 Al40 . . 105.74(6) ?
Al32 Al38 Al40 . . 144.77(7) ?
Al59 Al38 Al40 . . 89.69(6) ?
Al40 Al38 Al40 2_556 . 90.12(6) ?
Al41 Al38 Al40 2 . 145.45(7) ?
Al14 Al38 Al40 . . 106.81(6) ?
Cr5 Al39 Cr6 3_455 5_566 59.29(4) ?
Cr5 Al39 Al43 3_455 8_456 149.27(7) ?
Cr6 Al39 Al43 5_566 8_456 112.25(6) ?
Cr5 Al39 Al42 3_455 7_556 149.32(7) ?
Cr6 Al39 Al42 5_566 7_556 111.67(6) ?
Al43 Al39 Al42 8_456 7_556 60.65(5) ?
Cr5 Al39 Al30 3_455 8_456 102.39(6) ?
Cr6 Al39 Al30 5_566 8_456 53.91(4) ?
Al43 Al39 Al30 8_456 8_456 58.95(5) ?
Al42 Al39 Al30 7_556 8_456 91.28(6) ?
Cr5 Al39 Al27 3_455 . 102.54(6) ?
Cr6 Al39 Al27 5_566 . 53.58(4) ?
Al43 Al39 Al27 8_456 . 91.39(6) ?
Al42 Al39 Al27 7_556 . 58.64(5) ?
Al30 Al39 Al27 8_456 . 64.85(5) ?
Cr5 Al39 Al47 3_455 2 112.07(6) ?
Cr6 Al39 Al47 5_566 2 150.19(7) ?
Al43 Al39 Al47 8_456 2 88.89(6) ?
Al42 Al39 Al47 7_556 2 59.57(5) ?
Al30 Al39 Al47 8_456 2 145.50(7) ?
Al27 Al39 Al47 . 2 107.59(6) ?
Cr5 Al39 Al46 3_455 8_456 112.08(6) ?
Cr6 Al39 Al46 5_566 8_456 151.02(6) ?
Al43 Al39 Al46 8_456 8_456 59.40(5) ?
Al42 Al39 Al46 7_556 8_456 88.96(6) ?
Al30 Al39 Al46 8_456 8_456 107.81(6) ?
Al27 Al39 Al46 . 8_456 145.33(7) ?
Al47 Al39 Al46 2 8_456 57.92(5) ?
Cr5 Al39 Al18 3_455 3_455 59.37(4) ?
Cr6 Al39 Al18 5_566 3_455 60.65(4) ?
Al43 Al39 Al18 8_456 3_455 90.31(6) ?
Al42 Al39 Al18 7_556 3_455 145.94(7) ?
Al30 Al39 Al18 8_456 3_455 56.55(5) ?
Al27 Al39 Al18 . 3_455 108.98(6) ?
Al47 Al39 Al18 2 3_455 143.43(7) ?
Al46 Al39 Al18 8_456 3_455 90.77(6) ?
Cr5 Al39 Al3 3_455 7_456 52.90(4) ?
Cr6 Al39 Al3 5_566 7_456 103.39(5) ?
Al43 Al39 Al3 8_456 7_456 108.27(6) ?
Al42 Al39 Al3 7_556 7_456 144.85(7) ?
Al30 Al39 Al3 8_456 7_456 111.88(6) ?
Al27 Al39 Al3 . 7_456 155.01(7) ?
Al47 Al39 Al3 2 7_456 88.56(6) ?
Al46 Al39 Al3 8_456 7_456 59.55(5) ?
Al18 Al39 Al3 3_455 7_456 57.18(5) ?
Cr5 Al39 Al6 3_455 . 52.68(4) ?
Cr6 Al39 Al6 5_566 . 102.65(5) ?
Al43 Al39 Al6 8_456 . 145.05(7) ?
Al42 Al39 Al6 7_556 . 108.50(6) ?
Al30 Al39 Al6 8_456 . 154.56(7) ?
Al27 Al39 Al6 . . 111.58(6) ?
Al47 Al39 Al6 2 . 59.80(5) ?
Al46 Al39 Al6 8_456 . 88.89(6) ?
Al18 Al39 Al6 3_455 . 105.55(6) ?
Al3 Al39 Al6 7_456 . 59.79(5) ?
Cr5 Al39 Al26 3_455 . 58.83(4) ?
Cr6 Al39 Al26 5_566 . 58.76(4) ?
Al43 Al39 Al26 8_456 . 146.15(7) ?
Al42 Al39 Al26 7_556 . 90.96(6) ?
Al30 Al39 Al26 8_456 . 107.82(6) ?
Al27 Al39 Al26 . . 56.23(5) ?
Al47 Al39 Al26 2 . 91.89(6) ?
Al46 Al39 Al26 8_456 . 144.37(7) ?
Al18 Al39 Al26 3_455 . 108.29(6) ?
Al3 Al39 Al26 7_456 . 105.58(6) ?
Al6 Al39 Al26 . . 57.51(5) ?
Cr9 Al40 Cr13 . . 57.01(4) ?
Cr9 Al40 Al53 . . 101.48(5) ?
Cr13 Al40 Al53 . . 53.12(4) ?
Cr9 Al40 Al12 . . 52.68(4) ?
Cr13 Al40 Al12 . . 101.70(5) ?
Al53 Al40 Al12 . . 114.82(6) ?
Cr9 Al40 Al62 . 7_556 102.40(6) ?
Cr13 Al40 Al62 . 7_556 54.84(4) ?
Al53 Al40 Al62 . 7_556 61.24(5) ?
Al12 Al40 Al62 . 7_556 154.72(6) ?
Cr9 Al40 Al23 . 6_556 54.28(4) ?
Cr13 Al40 Al23 . 6_556 101.70(6) ?
Al53 Al40 Al23 . 6_556 154.23(7) ?
Al12 Al40 Al23 . 6_556 60.12(5) ?
Al62 Al40 Al23 7_556 6_556 111.41(6) ?
Cr9 Al40 Al32 . 2_556 114.46(6) ?
Cr13 Al40 Al32 . 2_556 151.96(6) ?
Al53 Al40 Al32 . 2_556 144.06(7) ?
Al12 Al40 Al32 . 2_556 88.56(5) ?
Al62 Al40 Al32 7_556 2_556 108.45(6) ?
Al23 Al40 Al32 6_556 2_556 60.85(5) ?
Cr9 Al40 Al38 . 2_556 111.34(6) ?
Cr13 Al40 Al38 . 2_556 147.16(6) ?
Al53 Al40 Al38 . 2_556 108.08(6) ?
Al12 Al40 Al38 . 2_556 58.70(4) ?
Al62 Al40 Al38 7_556 2_556 146.17(7) ?
Al23 Al40 Al38 6_556 2_556 90.87(6) ?
Al32 Al40 Al38 2_556 2_556 59.71(5) ?
Cr9 Al40 Al16 . . 60.23(4) ?
Cr13 Al40 Al16 . . 60.06(4) ?
Al53 Al40 Al16 . . 106.14(6) ?
Al12 Al40 Al16 . . 105.44(6) ?
Al62 Al40 Al16 7_556 . 56.75(5) ?
Al23 Al40 Al16 6_556 . 56.50(5) ?
Al32 Al40 Al16 2_556 . 92.15(6) ?
Al38 Al40 Al16 2_556 . 145.77(7) ?
Cr9 Al40 Al59 . 2_556 146.22(6) ?
Cr13 Al40 Al59 . 2_556 110.80(6) ?
Al53 Al40 Al59 . 2_556 57.74(5) ?
Al12 Al40 Al59 . 2_556 108.54(6) ?
Al62 Al40 Al59 7_556 2_556 90.52(6) ?
Al23 Al40 Al59 6_556 2_556 147.35(7) ?
Al32 Al40 Al59 2_556 2_556 89.93(6) ?
Al38 Al40 Al59 2_556 2_556 59.86(5) ?
Al16 Al40 Al59 . 2_556 146.01(7) ?
Cr9 Al40 Al25 . 7_556 151.78(6) ?
Cr13 Al40 Al25 . 7_556 114.17(6) ?
Al53 Al40 Al25 . 7_556 89.16(6) ?
Al12 Al40 Al25 . 7_556 144.09(6) ?
Al62 Al40 Al25 7_556 7_556 59.93(5) ?
Al23 Al40 Al25 6_556 7_556 108.83(6) ?
Al32 Al40 Al25 2_556 7_556 59.01(5) ?
Al38 Al40 Al25 2_556 7_556 89.45(6) ?
Al16 Al40 Al25 . 7_556 91.79(6) ?
Al59 Al40 Al25 2_556 7_556 60.72(5) ?
Cr9 Al40 Al38 . . 57.15(4) ?
Cr13 Al40 Al38 . . 57.59(4) ?
Al53 Al40 Al38 . . 58.21(5) ?
Al12 Al40 Al38 . . 58.39(4) ?
Al62 Al40 Al38 7_556 . 106.93(6) ?
Al23 Al40 Al38 6_556 . 105.94(6) ?
Al32 Al40 Al38 2_556 . 144.61(7) ?
Al38 Al40 Al38 2_556 . 89.88(6) ?
Al16 Al40 Al38 . . 107.64(6) ?
Al59 Al40 Al38 2_556 . 89.33(6) ?
Al25 Al40 Al38 7_556 . 145.23(7) ?
Cr14 Al41 Cr10 2 . 58.97(4) ?
Cr14 Al41 Al57 2 8_455 52.97(4) ?
Cr10 Al41 Al57 . 8_455 103.01(6) ?
Cr14 Al41 Al32 2 2 150.11(7) ?
Cr10 Al41 Al32 . 2 112.83(6) ?
Al57 Al41 Al32 8_455 2 144.12(7) ?
Cr14 Al41 Al25 2 7 149.37(7) ?
Cr10 Al41 Al25 . 7 112.18(6) ?
Al57 Al41 Al25 8_455 7 108.43(6) ?
Al32 Al41 Al25 2 7 59.81(5) ?
Cr14 Al41 Al61 2 2 53.19(4) ?
Cr10 Al41 Al61 . 2 102.25(5) ?
Al57 Al41 Al61 8_455 2 61.17(5) ?
Al32 Al41 Al61 2 2 107.72(6) ?
Al25 Al41 Al61 7 2 145.56(6) ?
Cr14 Al41 Al10 2 2 102.03(6) ?
Cr10 Al41 Al10 . 2 52.41(4) ?
Al57 Al41 Al10 8_455 2 113.44(6) ?
Al32 Al41 Al10 2 2 90.63(6) ?
Al25 Al41 Al10 7 2 60.10(5) ?
Al61 Al41 Al10 2 2 153.80(7) ?
Cr14 Al41 Al3 2 2 102.17(5) ?
Cr10 Al41 Al3 . 2 52.03(4) ?
Al57 Al41 Al3 8_455 2 154.06(7) ?
Al32 Al41 Al3 2 2 61.08(5) ?
Al25 Al41 Al3 7 2 90.06(6) ?
Al61 Al41 Al3 2 2 112.58(6) ?
Al10 Al41 Al3 2 2 59.81(5) ?
Cr14 Al41 Al37 2 . 58.77(4) ?
Cr10 Al41 Al37 . . 58.33(4) ?
Al57 Al41 Al37 8_455 . 105.87(6) ?
Al32 Al41 Al37 2 . 91.93(6) ?
Al25 Al41 Al37 7 . 145.69(7) ?
Al61 Al41 Al37 2 . 57.00(5) ?
Al10 Al41 Al37 2 . 105.12(6) ?
Al3 Al41 Al37 2 . 57.42(5) ?
Cr14 Al41 Al38 2 2 111.02(6) ?
Cr10 Al41 Al38 . 2 149.33(6) ?
Al57 Al41 Al38 8_455 2 88.39(5) ?
Al32 Al41 Al38 2 2 59.76(5) ?
Al25 Al41 Al38 7 2 90.24(6) ?
Al61 Al41 Al38 2 2 58.34(5) ?
Al10 Al41 Al38 2 2 146.93(7) ?
Al3 Al41 Al38 2 2 110.13(6) ?
Al37 Al41 Al38 . 2 91.28(6) ?
Cr14 Al41 Al21 2 . 59.07(4) ?
Cr10 Al41 Al21 . . 60.32(4) ?
Al57 Al41 Al21 8_455 . 56.89(5) ?
Al32 Al41 Al21 2 . 146.02(6) ?
Al25 Al41 Al21 7 . 90.65(6) ?
Al61 Al41 Al21 2 . 106.24(6) ?
Al10 Al41 Al21 2 . 58.03(5) ?
Al3 Al41 Al21 2 . 106.38(6) ?
Al37 Al41 Al21 . . 107.75(6) ?
Al38 Al41 Al21 2 . 143.48(7) ?
Cr14 Al41 Al59 2 2 110.40(6) ?
Cr10 Al41 Al59 . 2 149.80(7) ?
Al57 Al41 Al59 8_455 2 57.80(5) ?
Al32 Al41 Al59 2 2 89.69(6) ?
Al25 Al41 Al59 7 2 60.97(5) ?
Al61 Al41 Al59 2 2 88.76(5) ?
Al10 Al41 Al59 2 2 110.40(6) ?
Al3 Al41 Al59 2 2 147.40(7) ?
Al37 Al41 Al59 . 2 144.43(6) ?
Al38 Al41 Al59 2 2 59.38(5) ?
Al21 Al41 Al59 . 2 89.68(6) ?
Al56 Al42 Cr8 7_556 . 120.05(6) ?
Al56 Al42 Al1 7_556 7_556 141.38(7) ?
Cr8 Al42 Al1 . 7_556 54.15(4) ?
Al56 Al42 Al27 7_556 7_556 153.40(7) ?
Cr8 Al42 Al27 . 7_556 56.56(4) ?
Al1 Al42 Al27 7_556 7_556 61.70(5) ?
Al56 Al42 Al39 7_556 7_556 119.38(7) ?
Cr8 Al42 Al39 . 7_556 117.08(6) ?
Al1 Al42 Al39 7_556 7_556 89.19(5) ?
Al27 Al42 Al39 7_556 7_556 61.25(5) ?
Al56 Al42 Al47 7_556 8_556 59.09(5) ?
Cr8 Al42 Al47 . 8_556 153.27(7) ?
Al1 Al42 Al47 7_556 8_556 145.53(6) ?
Al27 Al42 Al47 7_556 8_556 110.83(6) ?
Al39 Al42 Al47 7_556 8_556 60.95(5) ?
Al56 Al42 Al63 7_556 . 62.43(5) ?
Cr8 Al42 Al63 . . 58.07(4) ?
Al1 Al42 Al63 7_556 . 103.37(5) ?
Al27 Al42 Al63 7_556 . 105.04(6) ?
Al39 Al42 Al63 7_556 . 154.41(7) ?
Al47 Al42 Al63 8_556 . 110.92(6) ?
Al56 Al42 Al43 7_556 2_655 111.02(7) ?
Cr8 Al42 Al43 . 2_655 113.41(6) ?
Al1 Al42 Al43 7_556 2_655 59.26(4) ?
Al27 Al42 Al43 7_556 2_655 92.33(6) ?
Al39 Al42 Al43 7_556 2_655 59.63(5) ?
Al47 Al42 Al43 8_556 2_655 89.09(6) ?
Al63 Al42 Al43 . 2_655 145.79(7) ?
Al56 Al42 Al60 7_556 7_556 60.31(5) ?
Cr8 Al42 Al60 . 7_556 112.82(6) ?
Al1 Al42 Al60 7_556 7_556 85.77(6) ?
Al27 Al42 Al60 7_556 7_556 146.16(7) ?
Al39 Al42 Al60 7_556 7_556 112.77(6) ?
Al47 Al42 Al60 8_556 7_556 90.31(6) ?
Al63 Al42 Al60 . 7_556 90.61(5) ?
Al43 Al42 Al60 2_655 7_556 60.82(4) ?
Al56 Al42 Al17 7_556 7_556 96.43(6) ?
Cr8 Al42 Al17 . 7_556 61.88(4) ?
Al1 Al42 Al17 7_556 7_556 108.15(6) ?
Al27 Al42 Al17 7_556 7_556 57.79(5) ?
Al39 Al42 Al17 7_556 7_556 93.06(6) ?
Al47 Al42 Al17 8_556 7_556 91.38(6) ?
Al63 Al42 Al17 . 7_556 61.99(5) ?
Al43 Al42 Al17 2_655 7_556 148.01(7) ?
Al60 Al42 Al17 7_556 7_556 151.14(6) ?
Cr8 Al43 Al55 . . 120.15(6) ?
Cr8 Al43 Al1 . 7_556 54.14(4) ?
Al55 Al43 Al1 . 7_556 141.28(7) ?
Cr8 Al43 Al30 . . 56.22(4) ?
Al55 Al43 Al30 . . 153.54(7) ?
Al1 Al43 Al30 7_556 . 61.58(5) ?
Cr8 Al43 Al39 . 8 116.44(6) ?
Al55 Al43 Al39 . 8 119.78(7) ?
Al1 Al43 Al39 7_556 8 89.11(5) ?
Al30 Al43 Al39 . 8 60.88(5) ?
Cr8 Al43 Al46 . . 152.90(7) ?
Al55 Al43 Al46 . . 59.22(5) ?
Al1 Al43 Al46 7_556 . 145.68(6) ?
Al30 Al43 Al46 . . 110.84(6) ?
Al39 Al43 Al46 8 . 61.21(5) ?
Cr8 Al43 Al63 . . 58.19(4) ?
Al55 Al43 Al63 . . 62.36(5) ?
Al1 Al43 Al63 7_556 . 103.28(5) ?
Al30 Al43 Al63 . . 105.05(6) ?
Al39 Al43 Al63 8 . 154.16(7) ?
Al46 Al43 Al63 . . 110.87(6) ?
Cr8 Al43 Al42 . 2_655 113.15(6) ?
Al55 Al43 Al42 . 2_655 111.45(7) ?
Al1 Al43 Al42 7_556 2_655 59.02(4) ?
Al30 Al43 Al42 . 2_655 91.87(6) ?
Al39 Al43 Al42 8 2_655 59.72(5) ?
Al46 Al43 Al42 . 2_655 89.45(6) ?
Al63 Al43 Al42 . 2_655 145.88(7) ?
Cr8 Al43 Al60 . 7_556 113.19(5) ?
Al55 Al43 Al60 . 7_556 60.38(5) ?
Al1 Al43 Al60 7_556 7_556 85.72(6) ?
Al30 Al43 Al60 . 7_556 145.94(7) ?
Al39 Al43 Al60 8 7_556 112.98(6) ?
Al46 Al43 Al60 . 7_556 90.40(6) ?
Al63 Al43 Al60 . 7_556 90.77(5) ?
Al42 Al43 Al60 2_655 7_556 60.97(4) ?
Cr8 Al43 Al8 . . 61.30(4) ?
Al55 Al43 Al8 . . 96.60(6) ?
Al1 Al43 Al8 7_556 . 107.81(6) ?
Al30 Al43 Al8 . . 57.76(5) ?
Al39 Al43 Al8 8 . 92.93(6) ?
Al46 Al43 Al8 . . 91.59(6) ?
Al63 Al43 Al8 . . 61.84(5) ?
Al42 Al43 Al8 2_655 . 147.70(7) ?
Al60 Al43 Al8 7_556 . 151.26(6) ?
Al13 Al44 Cr11 . 2 56.09(4) ?
Cr18 Al44 Al17 . . 147.10(7) ?
Al13 Al44 Al17 . . 147.10(7) ?
Cr11 Al44 Al17 2 . 145.51(7) ?
Cr18 Al44 Al35 . . 99.03(6) ?
Al13 Al44 Al35 . . 99.03(6) ?
Cr11 Al44 Al35 2 . 117.01(6) ?
Al17 Al44 Al35 . . 88.48(6) ?
Cr18 Al44 Al6 . . 100.03(6) ?
Al13 Al44 Al6 . . 100.03(6) ?
Cr11 Al44 Al6 2 . 52.50(4) ?
Al17 Al44 Al6 . . 112.58(7) ?
Al35 Al44 Al6 . . 84.84(6) ?
Al13 Al44 Al45 . 2 57.19(5) ?
Cr11 Al44 Al45 2 2 59.13(4) ?
Al17 Al44 Al45 . 2 146.21(7) ?
Al35 Al44 Al45 . 2 59.31(5) ?
Al6 Al44 Al45 . 2 58.72(5) ?
Cr18 Al44 Cr3 . . 54.52(4) ?
Al13 Al44 Cr3 . . 54.52(4) ?
Cr11 Al44 Cr3 2 . 103.58(5) ?
Al17 Al44 Cr3 . . 110.59(6) ?
Al35 Al44 Cr3 . . 52.32(4) ?
Al6 Al44 Cr3 . . 116.49(6) ?
Al45 Al44 Cr3 2 . 59.28(4) ?
Al13 Al44 Al47 . 2 101.11(6) ?
Cr11 Al44 Al47 2 2 53.65(4) ?
Al17 Al44 Al47 . 2 91.88(6) ?
Al35 Al44 Al47 . 2 141.72(7) ?
Al6 Al44 Al47 . 2 59.83(5) ?
Al45 Al44 Al47 2 2 106.95(6) ?
Cr3 Al44 Al47 . 2 155.42(7) ?
Cr18 Al44 Al36 . . 95.77(6) ?
Al13 Al44 Al36 . . 95.77(6) ?
Cr11 Al44 Al36 2 . 151.62(7) ?
Al17 Al44 Al36 . . 60.87(5) ?
Al35 Al44 Al36 . . 58.96(5) ?
Al6 Al44 Al36 . . 142.38(7) ?
Al45 Al44 Al36 2 . 104.52(6) ?
Cr3 Al44 Al36 . . 50.09(4) ?
Al47 Al44 Al36 2 . 148.53(7) ?
Cr18 Al44 Al26 . . 146.14(7) ?
Al13 Al44 Al26 . . 146.14(7) ?
Cr11 Al44 Al26 2 . 109.76(6) ?
Al17 Al44 Al26 . . 63.02(5) ?
Al35 Al44 Al26 . . 57.49(5) ?
Al6 Al44 Al26 . . 57.38(5) ?
Al45 Al44 Al26 2 . 88.97(6) ?
Cr3 Al44 Al26 . . 109.73(6) ?
Al47 Al44 Al26 2 . 88.94(6) ?
Al36 Al44 Al26 . . 91.65(6) ?
Al13 Al45 Al62 2 . 104.02(6) ?
Al13 Al45 Cr11 2 . 56.43(4) ?
Al62 Al45 Cr11 . . 104.38(6) ?
Al13 Al45 Cr12 2 . 57.18(4) ?
Al62 Al45 Cr12 . . 53.76(4) ?
Cr11 Al45 Cr12 . . 57.78(4) ?
Al13 Al45 Al6 2 2 102.41(6) ?
Al62 Al45 Al6 . 2 119.86(7) ?
Cr11 Al45 Al6 . 2 52.85(4) ?
Cr12 Al45 Al6 . 2 103.23(6) ?
Al13 Al45 Al35 2 2 100.68(6) ?
Al62 Al45 Al35 . 2 138.37(7) ?
Cr11 Al45 Al35 . 2 117.18(6) ?
Cr12 Al45 Al35 . 2 157.14(7) ?
Al6 Al45 Al35 2 2 86.09(6) ?
Al13 Al45 Al31 2 . 58.22(5) ?
Al62 Al45 Al31 . . 62.02(5) ?
Cr11 Al45 Al31 . . 105.38(6) ?
Cr12 Al45 Al31 . . 59.00(4) ?
Al6 Al45 Al31 2 . 158.20(7) ?
Al35 Al45 Al31 2 . 106.23(6) ?
Al13 Al45 Cr3 2 . 55.65(4) ?
Al62 Al45 Cr3 . . 119.65(6) ?
Cr11 Al45 Cr3 . . 104.70(5) ?
Cr12 Al45 Cr3 . . 104.87(5) ?
Al6 Al45 Cr3 2 . 119.97(6) ?
Al35 Al45 Cr3 2 . 53.10(4) ?
Al31 Al45 Cr3 . . 59.77(4) ?
Al13 Al45 Al44 2 2 58.80(5) ?
Al62 Al45 Al44 . 2 160.05(7) ?
Cr11 Al45 Al44 . 2 58.62(4) ?
Cr12 Al45 Al44 . 2 106.29(6) ?
Al6 Al45 Al44 2 2 60.33(5) ?
Al35 Al45 Al44 2 2 60.00(5) ?
Al31 Al45 Al44 . 2 109.87(6) ?
Cr3 Al45 Al44 . 2 61.26(4) ?
Al13 Al45 Al25 2 . 102.79(6) ?
Al62 Al45 Al25 . . 60.78(5) ?
Cr11 Al45 Al25 . . 57.36(4) ?
Cr12 Al45 Al25 . . 56.57(4) ?
Al6 Al45 Al25 2 . 61.15(5) ?
Al35 Al45 Al25 2 . 142.96(7) ?
Al31 Al45 Al25 . . 110.44(6) ?
Cr3 Al45 Al25 . . 158.43(7) ?
Al44 Al45 Al25 2 . 110.40(6) ?
Al13 Al45 Al36 2 . 97.60(6) ?
Al62 Al45 Al36 . . 85.31(6) ?
Cr11 Al45 Al36 . . 153.59(6) ?
Cr12 Al45 Al36 . . 114.77(6) ?
Al6 Al45 Al36 2 . 141.99(7) ?
Al35 Al45 Al36 2 . 58.43(5) ?
Al31 Al45 Al36 . . 57.13(5) ?
Cr3 Al45 Al36 . . 50.38(4) ?
Al44 Al45 Al36 2 . 105.90(6) ?
Al25 Al45 Al36 . . 143.64(6) ?
Cr10 Al46 Al55 . . 123.24(6) ?
Cr10 Al46 Al47 . 7 114.76(6) ?
Al55 Al46 Al47 . 7 111.69(6) ?
Cr10 Al46 Al43 . . 147.49(7) ?
Al55 Al46 Al43 . . 57.10(5) ?
Al47 Al46 Al43 7 . 90.64(6) ?
Cr10 Al46 Al64 . . 60.50(4) ?
Al55 Al46 Al64 . . 62.75(5) ?
Al47 Al46 Al64 7 . 147.28(7) ?
Al43 Al46 Al64 . . 108.65(6) ?
Cr10 Al46 Al10 . 2 53.92(4) ?
Al55 Al46 Al10 . 2 144.62(7) ?
Al47 Al46 Al10 7 2 61.04(5) ?
Al43 Al46 Al10 . 2 147.80(7) ?
Al64 Al46 Al10 . 2 103.55(6) ?
Cr10 Al46 Al3 . 2 53.68(4) ?
Al55 Al46 Al3 . 2 152.35(7) ?
Al47 Al46 Al3 7 2 90.94(6) ?
Al43 Al46 Al3 . 2 109.17(6) ?
Al64 Al46 Al3 . 2 106.42(6) ?
Al10 Al46 Al3 2 2 60.21(5) ?
Cr10 Al46 Al39 . 8 114.25(6) ?
Al55 Al46 Al39 . 8 115.90(6) ?
Al47 Al46 Al39 7 8 60.91(5) ?
Al43 Al46 Al39 . 8 59.39(5) ?
Al64 Al46 Al39 . 8 151.79(7) ?
Al10 Al46 Al39 2 8 91.51(6) ?
Al3 Al46 Al39 2 8 60.67(5) ?
Cr10 Al46 Al58 . 8 119.32(6) ?
Al55 Al46 Al58 . 8 60.70(5) ?
Al47 Al46 Al58 7 8 61.34(5) ?
Al43 Al46 Al58 . 8 90.05(6) ?
Al64 Al46 Al58 . 8 91.66(6) ?
Al10 Al46 Al58 2 8 89.08(6) ?
Al3 Al46 Al58 2 8 146.93(7) ?
Al39 Al46 Al58 8 8 112.59(6) ?
Cr10 Al46 Al9 . . 59.47(4) ?
Al55 Al46 Al9 . . 95.09(6) ?
Al47 Al46 Al9 7 . 147.04(7) ?
Al43 Al46 Al9 . . 88.12(6) ?
Al64 Al46 Al9 . . 62.27(5) ?
Al10 Al46 Al9 2 . 107.12(6) ?
Al3 Al46 Al9 2 . 58.71(5) ?
Al39 Al46 Al9 8 . 90.68(6) ?
Al58 Al46 Al9 8 . 151.55(7) ?
Cr11 Al47 Al56 . 2 123.47(6) ?
Cr11 Al47 Al46 . 7 114.65(6) ?
Al56 Al47 Al46 2 7 111.43(6) ?
Cr11 Al47 Al65 . 2 60.60(5) ?
Al56 Al47 Al65 2 2 62.89(5) ?
Al46 Al47 Al65 7 2 146.99(7) ?
Cr11 Al47 Al42 . 8_455 147.41(7) ?
Al56 Al47 Al42 2 8_455 57.09(5) ?
Al46 Al47 Al42 7 8_455 90.81(6) ?
Al65 Al47 Al42 2 8_455 108.67(6) ?
Cr11 Al47 Al39 . 2 114.03(6) ?
Al56 Al47 Al39 2 2 115.95(6) ?
Al46 Al47 Al39 7 2 61.17(5) ?
Al65 Al47 Al39 2 2 151.82(7) ?
Al42 Al47 Al39 8_455 2 59.48(5) ?
Cr11 Al47 Al10 . 8 53.89(4) ?
Al56 Al47 Al10 2 8 144.33(7) ?
Al46 Al47 Al10 7 8 60.98(5) ?
Al65 Al47 Al10 2 8 103.39(6) ?
Al42 Al47 Al10 8_455 8 147.94(7) ?
Al39 Al47 Al10 2 8 91.62(6) ?
Cr11 Al47 Al6 . 2 53.47(4) ?
Al56 Al47 Al6 2 2 152.34(7) ?
Al46 Al47 Al6 7 2 91.28(6) ?
Al65 Al47 Al6 2 2 106.27(6) ?
Al42 Al47 Al6 8_455 2 109.15(6) ?
Al39 Al47 Al6 2 2 60.69(5) ?
Al10 Al47 Al6 8 2 60.51(5) ?
Cr11 Al47 Al58 . 2 119.47(6) ?
Al56 Al47 Al58 2 2 60.64(5) ?
Al46 Al47 Al58 7 2 61.00(5) ?
Al65 Al47 Al58 2 2 91.76(6) ?
Al42 Al47 Al58 8_455 2 90.05(6) ?
Al39 Al47 Al58 2 2 112.52(6) ?
Al10 Al47 Al58 8 2 88.86(6) ?
Al6 Al47 Al58 2 2 147.00(7) ?
Cr11 Al47 Al44 . 2 59.31(4) ?
Al56 Al47 Al44 2 2 95.59(6) ?
Al46 Al47 Al44 7 2 146.93(7) ?
Al65 Al47 Al44 2 2 62.57(5) ?
Al42 Al47 Al44 8_455 2 88.19(6) ?
Al39 Al47 Al44 2 2 90.43(6) ?
Al10 Al47 Al44 8 2 106.97(6) ?
Al6 Al47 Al44 2 2 58.18(5) ?
Al58 Al47 Al44 2 2 152.02(7) ?
Cr13 Al48 Cr1 . . 167.09(7) ?
Cr13 Al48 Al29 . . 64.38(5) ?
Cr1 Al48 Al29 . . 125.83(6) ?
Cr13 Al48 Al28 . . 64.47(5) ?
Cr1 Al48 Al28 . . 125.85(6) ?
Al29 Al48 Al28 . . 62.59(5) ?
Cr13 Al48 Al50 . 7_556 122.17(6) ?
Cr1 Al48 Al50 . 7_556 67.79(5) ?
Al29 Al48 Al50 . 7_556 93.65(6) ?
Al28 Al48 Al50 . 7_556 58.09(5) ?
Cr13 Al48 Al61 . . 57.17(4) ?
Cr1 Al48 Al61 . . 118.35(6) ?
Al29 Al48 Al61 . . 61.26(5) ?
Al28 Al48 Al61 . . 111.01(6) ?
Al50 Al48 Al61 7_556 . 153.46(7) ?
Cr13 Al48 Al51 . . 122.12(7) ?
Cr1 Al48 Al51 . . 67.66(5) ?
Al29 Al48 Al51 . . 58.19(5) ?
Al28 Al48 Al51 . . 93.92(6) ?
Al50 Al48 Al51 7_556 . 69.73(5) ?
Al61 Al48 Al51 . . 88.32(6) ?
Cr13 Al48 Al62 . 7_556 57.37(4) ?
Cr1 Al48 Al62 . 7_556 118.39(6) ?
Al29 Al48 Al62 . 7_556 110.92(6) ?
Al28 Al48 Al62 . 7_556 61.07(5) ?
Al50 Al48 Al62 7_556 7_556 88.30(6) ?
Al61 Al48 Al62 . 7_556 107.91(6) ?
Al51 Al48 Al62 . 7_556 153.53(7) ?
Cr13 Al48 Al52 . 7_556 117.07(6) ?
Cr1 Al48 Al52 . 7_556 58.17(4) ?
Al29 Al48 Al52 . 7_556 153.58(7) ?
Al28 Al48 Al52 . 7_556 93.37(6) ?
Al50 Al48 Al52 7_556 7_556 62.52(5) ?
Al61 Al48 Al52 . 7_556 143.80(7) ?
Al51 Al48 Al52 . 7_556 117.23(6) ?
Al62 Al48 Al52 7_556 7_556 60.37(5) ?
Cr13 Al48 Al49 . . 116.90(6) ?
Cr1 Al48 Al49 . . 58.14(4) ?
Al29 Al48 Al49 . . 93.43(6) ?
Al28 Al48 Al49 . . 153.65(7) ?
Al50 Al48 Al49 7_556 . 117.22(7) ?
Al61 Al48 Al49 . . 60.37(5) ?
Al51 Al48 Al49 . . 62.32(5) ?
Al62 Al48 Al49 7_556 . 143.93(7) ?
Al52 Al48 Al49 7_556 . 107.24(6) ?
Cr13 Al48 Al66 . . 112.85(6) ?
Cr1 Al48 Al66 . . 54.24(4) ?
Al29 Al48 Al66 . . 147.96(7) ?
Al28 Al48 Al66 . . 147.85(7) ?
Al50 Al48 Al66 7_556 . 111.74(6) ?
Al61 Al48 Al66 . . 89.73(6) ?
Al51 Al48 Al66 . . 111.57(6) ?
Al62 Al48 Al66 7_556 . 89.81(6) ?
Al52 Al48 Al66 7_556 . 58.10(5) ?
Al49 Al48 Al66 . . 58.13(5) ?
Cr13 Al48 Al53 . . 53.66(4) ?
Cr1 Al48 Al53 . . 113.43(6) ?
Al29 Al48 Al53 . . 109.81(6) ?
Al28 Al48 Al53 . . 109.72(6) ?
Al50 Al48 Al53 7_556 . 144.96(6) ?
Al61 Al48 Al53 . . 59.49(5) ?
Al51 Al48 Al53 . . 144.89(6) ?
Al62 Al48 Al53 7_556 . 59.53(5) ?
Al52 Al48 Al53 7_556 . 87.73(6) ?
Al49 Al48 Al53 . . 87.81(5) ?
Al66 Al48 Al53 . . 59.19(5) ?
Cr14 Al49 Al52 . . 131.90(7) ?
Cr14 Al49 Cr1 . . 168.02(7) ?
Al52 Al49 Cr1 . . 60.08(4) ?
Cr14 Al49 Al66 . . 115.18(6) ?
Al52 Al49 Al66 . . 105.89(6) ?
Cr1 Al49 Al66 . . 55.09(4) ?
Cr14 Al49 Cr15 . . 69.62(5) ?
Al52 Al49 Cr15 . . 62.29(5) ?
Cr1 Al49 Cr15 . . 122.36(6) ?
Al66 Al49 Cr15 . . 148.24(7) ?
Cr14 Al49 Al4 . . 69.62(5) ?
Al52 Al49 Al4 . . 62.29(5) ?
Cr1 Al49 Al4 . . 122.36(6) ?
Al66 Al49 Al4 . . 148.24(7) ?
Cr14 Al49 Al48 . . 114.92(6) ?
Al52 Al49 Al48 . . 105.54(6) ?
Cr1 Al49 Al48 . . 55.61(4) ?
Al66 Al49 Al48 . . 62.28(5) ?
Cr15 Al49 Al48 . . 147.04(7) ?
Al4 Al49 Al48 . . 147.04(7) ?
Cr14 Al49 Al61 . . 55.71(4) ?
Al52 Al49 Al61 . . 148.36(7) ?
Cr1 Al49 Al61 . . 114.78(6) ?
Al66 Al49 Al61 . . 91.55(6) ?
Cr15 Al49 Al61 . . 113.75(6) ?
Al4 Al49 Al61 . . 113.75(6) ?
Al48 Al49 Al61 . . 59.32(5) ?
Cr14 Al49 Al33 . . 61.87(5) ?
Al52 Al49 Al33 . . 94.26(6) ?
Cr1 Al49 Al33 . . 121.95(6) ?
Al66 Al49 Al33 . . 149.20(7) ?
Cr15 Al49 Al33 . . 62.20(5) ?
Al4 Al49 Al33 . . 62.20(5) ?
Al48 Al49 Al33 . . 90.27(6) ?
Al61 Al49 Al33 . . 60.69(5) ?
Cr14 Al49 Al57 . 7_556 55.02(4) ?
Al52 Al49 Al57 . 7_556 150.10(8) ?
Cr1 Al49 Al57 . 7_556 115.16(6) ?
Al66 Al49 Al57 . 7_556 60.24(5) ?
Al4 Al49 Al57 . 7_556 114.17(6) ?
Al48 Al49 Al57 . 7_556 91.39(6) ?
Al61 Al49 Al57 . 7_556 61.53(5) ?
Al33 Al49 Al57 . 7_556 110.42(6) ?
Cr14 Al49 Al65 . . 61.90(5) ?
Al52 Al49 Al65 . . 95.36(6) ?
Cr1 Al49 Al65 . . 121.44(6) ?
Al66 Al49 Al65 . . 90.12(6) ?
Cr15 Al49 Al65 . . 63.67(5) ?
Al4 Al49 Al65 . . 63.67(5) ?
Al48 Al49 Al65 . . 148.83(7) ?
Al61 Al49 Al65 . . 111.10(6) ?
Al33 Al49 Al65 . . 111.30(6) ?
Al57 Al49 Al65 7_556 . 60.62(5) ?
Cr14 Al49 Al51 . . 118.02(6) ?
Al52 Al49 Al51 . . 63.60(5) ?
Cr1 Al49 Al51 . . 65.04(4) ?
Al66 Al49 Al51 . . 111.76(6) ?
Cr15 Al49 Al51 . . 89.98(6) ?
Al4 Al49 Al51 . . 89.98(6) ?
Al48 Al49 Al51 . . 58.39(5) ?
Al61 Al49 Al51 . . 85.59(6) ?
Al33 Al49 Al51 . . 56.96(5) ?
Al57 Al49 Al51 7_556 . 144.57(7) ?
Al65 Al49 Al51 . . 152.56(7) ?
Al56 Al50 Al28 . 7_556 124.71(7) ?
Al56 Al50 Al31 . . 125.05(7) ?
Al28 Al50 Al31 7_556 . 66.47(5) ?
Al56 Al50 Al63 . 7_556 62.59(5) ?
Al28 Al50 Al63 7_556 7_556 69.31(6) ?
Al31 Al50 Al63 . 7_556 125.93(7) ?
Al56 Al50 Al65 . . 63.55(5) ?
Al28 Al50 Al65 7_556 . 124.69(7) ?
Al31 Al50 Al65 . . 68.35(5) ?
Al63 Al50 Al65 7_556 . 117.92(7) ?
Al56 Al50 Al48 . 7_556 141.59(7) ?
Al28 Al50 Al48 7_556 7_556 60.86(5) ?
Al31 Al50 Al48 . 7_556 92.85(6) ?
Al63 Al50 Al48 7_556 7_556 91.61(6) ?
Al65 Al50 Al48 . 7_556 150.34(7) ?
Al56 Al50 Al66 . . 58.31(5) ?
Al28 Al50 Al66 7_556 . 142.89(7) ?
Al31 Al50 Al66 . . 147.24(7) ?
Al63 Al50 Al66 7_556 . 85.83(6) ?
Al65 Al50 Al66 . . 90.94(6) ?
Al48 Al50 Al66 7_556 . 94.12(6) ?
Al56 Al50 Al52 . . 141.80(7) ?
Al28 Al50 Al52 7_556 . 92.96(6) ?
Al31 Al50 Al52 . . 60.42(5) ?
Al63 Al50 Al52 7_556 . 150.74(7) ?
Al65 Al50 Al52 . . 91.25(6) ?
Al48 Al50 Al52 7_556 . 59.14(5) ?
Al66 Al50 Al52 . . 96.60(6) ?
Al56 Al50 Al49 . . 88.77(6) ?
Al28 Al50 Al49 7_556 . 145.84(7) ?
Al31 Al50 Al49 . . 89.79(6) ?
Al63 Al50 Al49 7_556 . 142.47(7) ?
Al65 Al50 Al49 . . 60.47(5) ?
Al48 Al50 Al49 7_556 . 98.32(6) ?
Al66 Al50 Al49 . . 57.54(5) ?
Al52 Al50 Al49 . . 53.13(5) ?
Al55 Al51 Al29 . . 124.58(7) ?
Al55 Al51 Al33 . . 125.26(7) ?
Al29 Al51 Al33 . . 66.93(5) ?
Al55 Al51 Al64 . . 63.63(5) ?
Al29 Al51 Al64 . . 125.14(7) ?
Al33 Al51 Al64 . . 68.44(5) ?
Al55 Al51 Al63 . . 62.50(5) ?
Al29 Al51 Al63 . . 68.98(6) ?
Al33 Al51 Al63 . . 125.98(7) ?
Al64 Al51 Al63 . . 117.86(7) ?
Al55 Al51 Al48 . . 141.43(7) ?
Al29 Al51 Al48 . . 60.58(5) ?
Al33 Al51 Al48 . . 92.79(6) ?
Al64 Al51 Al48 . . 150.43(7) ?
Al63 Al51 Al48 . . 91.58(6) ?
Al55 Al51 Al66 . 7_556 58.29(5) ?
Al29 Al51 Al66 . 7_556 142.46(7) ?
Al33 Al51 Al66 . 7_556 147.13(7) ?
Al64 Al51 Al66 . 7_556 90.89(6) ?
Al63 Al51 Al66 . 7_556 85.91(6) ?
Al48 Al51 Al66 . 7_556 94.11(6) ?
Al55 Al51 Al49 . . 141.92(7) ?
Al29 Al51 Al49 . . 93.01(6) ?
Al33 Al51 Al49 . . 60.08(5) ?
Al64 Al51 Al49 . . 91.18(6) ?
Al63 Al51 Al49 . . 150.85(7) ?
Al48 Al51 Al49 . . 59.29(5) ?
Al66 Al51 Al49 7_556 . 96.74(6) ?
Al55 Al51 Al52 . . 88.79(6) ?
Al29 Al51 Al52 . . 146.04(7) ?
Al33 Al51 Al52 . . 89.67(6) ?
Al64 Al51 Al52 . . 60.40(5) ?
Al63 Al51 Al52 . . 142.53(7) ?
Al48 Al51 Al52 . . 98.42(6) ?
Al66 Al51 Al52 7_556 . 57.54(5) ?
Al49 Al51 Al52 . . 53.22(5) ?
Cr12 Al52 Al49 . . 131.46(7) ?
Cr12 Al52 Cr1 . . 168.39(7) ?
Al49 Al52 Cr1 . . 60.15(4) ?
Cr12 Al52 Al66 . 7_556 115.50(6) ?
Al49 Al52 Al66 . 7_556 106.00(6) ?
Cr1 Al52 Al66 . 7_556 55.16(4) ?
Cr12 Al52 Cr15 . . 69.22(5) ?
Al49 Al52 Cr15 . . 62.24(5) ?
Cr1 Al52 Cr15 . . 122.39(6) ?
Al66 Al52 Cr15 7_556 . 148.46(7) ?
Cr12 Al52 Al4 . . 69.22(5) ?
Al49 Al52 Al4 . . 62.24(5) ?
Cr1 Al52 Al4 . . 122.39(6) ?
Al66 Al52 Al4 7_556 . 148.46(7) ?
Cr12 Al52 Al48 . 7_556 115.04(6) ?
Al49 Al52 Al48 . 7_556 105.66(6) ?
Cr1 Al52 Al48 . 7_556 55.71(4) ?
Al66 Al52 Al48 7_556 7_556 62.41(5) ?
Al4 Al52 Al48 . 7_556 146.76(7) ?
Cr12 Al52 Al62 . . 55.62(4) ?
Al49 Al52 Al62 . . 148.32(7) ?
Cr1 Al52 Al62 . . 115.09(6) ?
Al66 Al52 Al62 7_556 . 91.84(6) ?
Cr15 Al52 Al62 . . 113.25(6) ?
Al4 Al52 Al62 . . 113.25(6) ?
Al48 Al52 Al62 7_556 . 59.53(5) ?
Cr12 Al52 Al54 . . 55.25(4) ?
Al49 Al52 Al54 . . 150.11(8) ?
Cr1 Al52 Al54 . . 115.33(6) ?
Al66 Al52 Al54 7_556 . 60.34(5) ?
Cr15 Al52 Al54 . . 114.12(6) ?
Al4 Al52 Al54 . . 114.12(6) ?
Al48 Al52 Al54 7_556 . 91.51(6) ?
Al62 Al52 Al54 . . 61.57(5) ?
Cr12 Al52 Al31 . . 61.64(5) ?
Al49 Al52 Al31 . . 94.21(6) ?
Cr1 Al52 Al31 . . 121.90(6) ?
Al66 Al52 Al31 7_556 . 149.18(7) ?
Cr15 Al52 Al31 . . 62.00(5) ?
Al4 Al52 Al31 . . 62.00(5) ?
Al48 Al52 Al31 7_556 . 90.13(6) ?
Al62 Al52 Al31 . . 60.42(5) ?
Al54 Al52 Al31 . . 110.34(6) ?
Cr12 Al52 Al64 . . 61.84(5) ?
Al49 Al52 Al64 . . 95.30(6) ?
Cr1 Al52 Al64 . . 121.54(6) ?
Al66 Al52 Al64 7_556 . 90.19(6) ?
Cr15 Al52 Al64 . . 63.77(5) ?
Al4 Al52 Al64 . . 63.77(5) ?
Al48 Al52 Al64 7_556 . 148.97(7) ?
Al62 Al52 Al64 . . 110.92(6) ?
Al54 Al52 Al64 . . 60.58(5) ?
Al31 Al52 Al64 . . 111.23(6) ?
Cr12 Al52 Al50 . . 117.75(6) ?
Al49 Al52 Al50 . . 63.69(5) ?
Cr1 Al52 Al50 . . 65.07(4) ?
Al66 Al52 Al50 7_556 . 111.83(6) ?
Cr15 Al52 Al50 . . 89.81(6) ?
Al4 Al52 Al50 . . 89.81(6) ?
Al48 Al52 Al50 7_556 . 58.33(5) ?
Al62 Al52 Al50 . . 85.56(6) ?
Al54 Al52 Al50 . . 144.57(7) ?
Al31 Al52 Al50 . . 56.87(5) ?
Al64 Al52 Al50 . . 152.50(7) ?
Cr13 Al53 Cr2 . 7_556 167.98(7) ?
Cr13 Al53 Al59 . . 125.55(6) ?
Cr2 Al53 Al59 7_556 . 63.89(5) ?
Cr13 Al53 Al59 . 2_556 125.69(6) ?
Cr2 Al53 Al59 7_556 2_556 63.90(5) ?
Al59 Al53 Al59 . 2_556 63.09(6) ?
Cr13 Al53 Al38 . . 62.38(5) ?
Cr2 Al53 Al38 7_556 . 126.93(6) ?
Al59 Al53 Al38 . . 63.27(5) ?
Al59 Al53 Al38 2_556 . 95.83(6) ?
Cr13 Al53 Al40 . . 62.26(5) ?
Cr2 Al53 Al40 7_556 . 127.19(6) ?
Al59 Al53 Al40 . . 95.98(6) ?
Al59 Al53 Al40 2_556 . 63.51(5) ?
Al38 Al53 Al40 . . 63.53(5) ?
Cr13 Al53 Al54 . 7_556 118.65(6) ?
Cr2 Al53 Al54 7_556 7_556 57.48(4) ?
Al59 Al53 Al54 . 7_556 110.86(6) ?
Al59 Al53 Al54 2_556 7_556 60.50(5) ?
Al38 Al53 Al54 . 7_556 152.77(7) ?
Al40 Al53 Al54 . 7_556 92.10(6) ?
Cr13 Al53 Al57 . 7_556 118.49(6) ?
Cr2 Al53 Al57 7_556 7_556 57.39(4) ?
Al59 Al53 Al57 . 7_556 60.57(5) ?
Al59 Al53 Al57 2_556 7_556 110.85(6) ?
Al38 Al53 Al57 . 7_556 92.08(6) ?
Al40 Al53 Al57 . 7_556 152.92(7) ?
Al54 Al53 Al57 7_556 7_556 108.27(6) ?
Cr13 Al53 Al61 . . 56.63(4) ?
Cr2 Al53 Al61 7_556 . 118.98(6) ?
Al59 Al53 Al61 . . 93.24(6) ?
Al59 Al53 Al61 2_556 . 153.10(7) ?
Al38 Al53 Al61 . . 60.19(5) ?
Al40 Al53 Al61 . . 109.93(6) ?
Al54 Al53 Al61 7_556 . 145.64(7) ?
Al57 Al53 Al61 7_556 . 62.07(5) ?
Cr13 Al53 Al62 . 7_556 56.85(4) ?
Cr2 Al53 Al62 7_556 7_556 119.04(6) ?
Al59 Al53 Al62 . 7_556 152.91(7) ?
Al59 Al53 Al62 2_556 7_556 93.09(6) ?
Al38 Al53 Al62 . 7_556 110.03(6) ?
Al40 Al53 Al62 . 7_556 59.90(5) ?
Al54 Al53 Al62 7_556 7_556 62.03(5) ?
Al57 Al53 Al62 7_556 7_556 145.76(7) ?
Al61 Al53 Al62 . 7_556 106.04(6) ?
Cr13 Al53 Al66 . . 113.83(6) ?
Cr2 Al53 Al66 7_556 . 54.15(4) ?
Al59 Al53 Al66 . . 109.53(6) ?
Al59 Al53 Al66 2_556 . 109.48(6) ?
Al38 Al53 Al66 . . 147.08(7) ?
Al40 Al53 Al66 . . 147.00(7) ?
Al54 Al53 Al66 7_556 . 59.83(5) ?
Al57 Al53 Al66 7_556 . 59.80(5) ?
Al61 Al53 Al66 . . 89.70(6) ?
Al62 Al53 Al66 7_556 . 89.80(6) ?
Cr13 Al53 Al48 . . 53.55(4) ?
Cr2 Al53 Al48 7_556 . 114.42(6) ?
Al59 Al53 Al48 . . 147.88(6) ?
Al59 Al53 Al48 2_556 . 147.78(6) ?
Al38 Al53 Al48 . . 107.41(6) ?
Al40 Al53 Al48 . . 107.13(6) ?
Al54 Al53 Al48 7_556 . 90.66(6) ?
Al57 Al53 Al48 7_556 . 90.70(6) ?
Al61 Al53 Al48 . . 58.32(5) ?
Al62 Al53 Al48 7_556 . 58.40(5) ?
Al66 Al53 Al48 . . 60.28(5) ?
Cr12 Al54 Cr2 . . 166.17(7) ?
Cr12 Al54 Al58 . 8 130.27(6) ?
Cr2 Al54 Al58 . 8 63.39(5) ?
Cr12 Al54 Al22 . . 64.01(5) ?
Cr2 Al54 Al22 . . 129.59(6) ?
Al58 Al54 Al22 8 . 66.26(5) ?
Cr12 Al54 Al55 . . 121.95(6) ?
Cr2 Al54 Al55 . . 59.51(4) ?
Al58 Al54 Al55 8 . 61.68(5) ?
Al22 Al54 Al55 . . 94.46(6) ?
Cr12 Al54 Al53 . 7_556 114.31(6) ?
Cr2 Al54 Al53 . 7_556 55.81(4) ?
Al58 Al54 Al53 8 7_556 108.90(6) ?
Al22 Al54 Al53 . 7_556 150.98(7) ?
Al55 Al54 Al53 . 7_556 108.46(6) ?
Cr12 Al54 Al59 . 8 122.78(6) ?
Cr2 Al54 Al59 . 8 62.71(5) ?
Al58 Al54 Al59 8 8 62.84(5) ?
Al22 Al54 Al59 . 8 96.31(6) ?
Al55 Al54 Al59 . 8 112.20(6) ?
Al53 Al54 Al59 7_556 8 59.03(5) ?
Cr12 Al54 Al66 . 7_556 113.36(6) ?
Cr2 Al54 Al66 . 7_556 54.41(4) ?
Al58 Al54 Al66 8 7_556 108.00(6) ?
Al22 Al54 Al66 . 7_556 147.25(7) ?
Al55 Al54 Al66 . 7_556 57.90(5) ?
Al53 Al54 Al66 7_556 7_556 61.63(5) ?
Al59 Al54 Al66 8 7_556 109.75(6) ?
Cr12 Al54 Al52 . . 54.49(4) ?
Cr2 Al54 Al52 . . 113.23(6) ?
Al58 Al54 Al52 8 . 148.81(7) ?
Al22 Al54 Al52 . . 108.19(6) ?
Al55 Al54 Al52 . . 89.28(6) ?
Al53 Al54 Al52 7_556 . 90.09(6) ?
Al59 Al54 Al52 8 . 146.16(7) ?
Al66 Al54 Al52 7_556 . 58.95(5) ?
Cr12 Al54 Al25 . . 60.20(4) ?
Cr2 Al54 Al25 . . 125.36(6) ?
Al58 Al54 Al25 8 . 96.96(6) ?
Al22 Al54 Al25 . . 62.91(5) ?
Al55 Al54 Al25 . . 154.76(7) ?
Al53 Al54 Al25 7_556 . 90.50(6) ?
Al59 Al54 Al25 8 . 63.05(5) ?
Al66 Al54 Al25 7_556 . 147.11(7) ?
Al52 Al54 Al25 . . 107.68(6) ?
Cr12 Al54 Al64 . . 61.43(5) ?
Cr2 Al54 Al64 . . 120.42(6) ?
Al58 Al54 Al64 8 . 93.63(6) ?
Al22 Al54 Al64 . . 60.18(5) ?
Al55 Al54 Al64 . . 61.22(5) ?
Al53 Al54 Al64 7_556 . 147.13(7) ?
Al59 Al54 Al64 8 . 153.04(7) ?
Al66 Al54 Al64 7_556 . 89.17(6) ?
Al52 Al54 Al64 . . 60.19(5) ?
Al25 Al54 Al64 . . 110.71(6) ?
Cr12 Al54 Al62 . . 54.46(4) ?
Cr2 Al54 Al62 . . 115.32(6) ?
Al58 Al54 Al62 8 . 151.91(7) ?
Al22 Al54 Al62 . . 109.93(6) ?
Al55 Al54 Al62 . . 144.45(7) ?
Al53 Al54 Al62 7_556 . 59.94(5) ?
Al59 Al54 Al62 8 . 90.99(6) ?
Al66 Al54 Al62 7_556 . 89.64(5) ?
Al52 Al54 Al62 . . 59.19(5) ?
Al25 Al54 Al62 . . 59.73(5) ?
Al64 Al54 Al62 . . 108.68(6) ?
Al43 Al55 Cr2 . . 124.55(6) ?
Al43 Al55 Al46 . . 63.68(5) ?
Cr2 Al55 Al46 . . 123.52(6) ?
Al43 Al55 Al51 . . 107.14(7) ?
Cr2 Al55 Al51 . . 118.66(6) ?
Al46 Al55 Al51 . . 106.85(6) ?
Al43 Al55 Al66 . 7_556 146.17(7) ?
Cr2 Al55 Al66 . 7_556 54.92(4) ?
Al46 Al55 Al66 . 7_556 149.11(7) ?
Al51 Al55 Al66 . 7_556 63.80(5) ?
Al43 Al55 Al54 . . 150.52(7) ?
Cr2 Al55 Al54 . . 56.27(4) ?
Al46 Al55 Al54 . . 90.87(6) ?
Al51 Al55 Al54 . . 93.85(6) ?
Al66 Al55 Al54 7_556 . 62.05(5) ?
Al43 Al55 Al60 . 7_556 64.83(6) ?
Cr2 Al55 Al60 . 7_556 59.82(5) ?
Al46 Al55 Al60 . 7_556 95.38(5) ?
Al51 Al55 Al60 . 7_556 150.00(7) ?
Al66 Al55 Al60 7_556 7_556 105.73(6) ?
Al54 Al55 Al60 . 7_556 105.93(7) ?
Al43 Al55 Al58 . 8 94.95(6) ?
Cr2 Al55 Al58 . 8 60.99(4) ?
Al46 Al55 Al58 . 8 62.66(5) ?
Al51 Al55 Al58 . 8 148.20(7) ?
Al66 Al55 Al58 7_556 8 108.63(6) ?
Al54 Al55 Al58 . 8 58.31(5) ?
Al60 Al55 Al58 7_556 8 60.64(5) ?
Al43 Al55 Al63 . . 62.06(5) ?
Cr2 Al55 Al63 . . 116.77(6) ?
Al46 Al55 Al63 . . 114.20(6) ?
Al51 Al55 Al63 . . 59.78(5) ?
Al66 Al55 Al63 7_556 . 87.36(6) ?
Al54 Al55 Al63 . . 147.17(7) ?
Al60 Al55 Al63 7_556 . 93.02(6) ?
Al58 Al55 Al63 8 . 151.68(7) ?
Al43 Al55 Al56 . 7_556 91.96(6) ?
Cr2 Al55 Al56 . 7_556 57.35(4) ?
Al46 Al55 Al56 . 7_556 151.62(7) ?
Al51 Al55 Al56 . 7_556 93.66(6) ?
Al66 Al55 Al56 7_556 7_556 58.13(5) ?
Al54 Al55 Al56 . 7_556 107.44(6) ?
Al60 Al55 Al56 7_556 7_556 59.27(4) ?
Al58 Al55 Al56 8 7_556 108.45(6) ?
Al63 Al55 Al56 . 7_556 59.71(5) ?
Al43 Al55 Al64 . . 112.27(6) ?
Cr2 Al55 Al64 . . 117.14(6) ?
Al46 Al55 Al64 . . 60.76(5) ?
Al51 Al55 Al64 . . 59.17(5) ?
Al66 Al55 Al64 7_556 . 91.46(6) ?
Al54 Al55 Al64 . . 61.16(5) ?
Al60 Al55 Al64 7_556 . 150.66(6) ?
Al58 Al55 Al64 8 . 91.63(6) ?
Al63 Al55 Al64 . . 111.70(6) ?
Al56 Al55 Al64 7_556 . 147.28(7) ?
Al42 Al56 Cr2 7_556 7_556 124.61(6) ?
Al42 Al56 Al47 7_556 2 63.82(5) ?
Cr2 Al56 Al47 7_556 2 123.60(6) ?
Al42 Al56 Al50 7_556 . 106.99(7) ?
Cr2 Al56 Al50 7_556 . 118.62(6) ?
Al47 Al56 Al50 2 . 106.81(6) ?
Al42 Al56 Al66 7_556 . 146.08(7) ?
Cr2 Al56 Al66 7_556 . 54.87(4) ?
Al47 Al56 Al66 2 . 149.04(7) ?
Al50 Al56 Al66 . . 63.82(5) ?
Al42 Al56 Al57 7_556 7_556 150.62(7) ?
Cr2 Al56 Al57 7_556 7_556 56.19(4) ?
Al47 Al56 Al57 2 7_556 90.86(6) ?
Al50 Al56 Al57 . 7_556 93.99(6) ?
Al66 Al56 Al57 . 7_556 62.03(5) ?
Al42 Al56 Al60 7_556 . 64.92(6) ?
Cr2 Al56 Al60 7_556 . 59.80(5) ?
Al47 Al56 Al60 2 . 95.53(5) ?
Al50 Al56 Al60 . . 149.89(7) ?
Al66 Al56 Al60 . . 105.67(6) ?
Al57 Al56 Al60 7_556 . 105.83(7) ?
Al42 Al56 Al58 7_556 . 95.21(6) ?
Cr2 Al56 Al58 7_556 . 60.85(4) ?
Al47 Al56 Al58 2 . 62.89(5) ?
Al50 Al56 Al58 . . 148.28(7) ?
Al66 Al56 Al58 . . 108.44(6) ?
Al57 Al56 Al58 7_556 . 58.16(5) ?
Al60 Al56 Al58 . . 60.62(5) ?
Al42 Al56 Al63 7_556 7_556 62.07(5) ?
Cr2 Al56 Al63 7_556 7_556 116.50(6) ?
Al47 Al56 Al63 2 7_556 114.42(6) ?
Al50 Al56 Al63 . 7_556 59.75(5) ?
Al66 Al56 Al63 . 7_556 87.20(6) ?
Al57 Al56 Al63 7_556 7_556 147.09(7) ?
Al60 Al56 Al63 . 7_556 92.91(6) ?
Al58 Al56 Al63 . 7_556 151.69(7) ?
Al42 Al56 Al55 7_556 7_556 91.99(6) ?
Cr2 Al56 Al55 7_556 7_556 57.26(4) ?
Al47 Al56 Al55 2 7_556 151.79(7) ?
Al50 Al56 Al55 . 7_556 93.56(6) ?
Al66 Al56 Al55 . 7_556 58.04(5) ?
Al57 Al56 Al55 7_556 7_556 107.30(6) ?
Al60 Al56 Al55 . 7_556 59.28(4) ?
Al58 Al56 Al55 . 7_556 108.31(6) ?
Al63 Al56 Al55 7_556 7_556 59.53(5) ?
Al42 Al56 Al65 7_556 . 112.14(6) ?
Cr2 Al56 Al65 7_556 . 117.28(6) ?
Al47 Al56 Al65 2 . 60.56(5) ?
Al50 Al56 Al65 . . 59.26(5) ?
Al66 Al56 Al65 . . 91.60(6) ?
Al57 Al56 Al65 7_556 . 61.37(5) ?
Al60 Al56 Al65 . . 150.67(6) ?
Al58 Al56 Al65 . . 91.72(6) ?
Al63 Al56 Al65 7_556 . 111.80(6) ?
Al55 Al56 Al65 7_556 . 147.31(7) ?
Cr14 Al57 Cr2 7_556 . 166.10(7) ?
Cr14 Al57 Al58 7_556 7_556 130.33(6) ?
Cr2 Al57 Al58 . 7_556 63.40(5) ?
Cr14 Al57 Al21 7_556 8_556 63.96(5) ?
Cr2 Al57 Al21 . 8_556 129.71(6) ?
Al58 Al57 Al21 7_556 8_556 66.37(5) ?
Cr14 Al57 Al56 7_556 7_556 121.89(6) ?
Cr2 Al57 Al56 . 7_556 59.59(4) ?
Al58 Al57 Al56 7_556 7_556 61.78(5) ?
Al21 Al57 Al56 8_556 7_556 94.58(6) ?
Cr14 Al57 Al53 7_556 7_556 114.27(6) ?
Cr2 Al57 Al53 . 7_556 55.78(4) ?
Al58 Al57 Al53 7_556 7_556 108.86(6) ?
Al21 Al57 Al53 8_556 7_556 150.90(7) ?
Al56 Al57 Al53 7_556 7_556 108.50(6) ?
Cr14 Al57 Al59 7_556 7_556 122.83(6) ?
Cr2 Al57 Al59 . 7_556 62.64(5) ?
Al58 Al57 Al59 7_556 7_556 62.85(5) ?
Al21 Al57 Al59 8_556 7_556 96.40(6) ?
Al56 Al57 Al59 7_556 7_556 112.27(6) ?
Al53 Al57 Al59 7_556 7_556 58.91(5) ?
Cr14 Al57 Al66 7_556 7_556 113.30(6) ?
Cr2 Al57 Al66 . 7_556 54.41(4) ?
Al58 Al57 Al66 7_556 7_556 108.07(6) ?
Al21 Al57 Al66 8_556 7_556 147.40(7) ?
Al56 Al57 Al66 7_556 7_556 57.96(5) ?
Al53 Al57 Al66 7_556 7_556 61.58(5) ?
Al59 Al57 Al66 7_556 7_556 109.63(6) ?
Cr14 Al57 Al41 7_556 8_556 60.43(5) ?
Cr2 Al57 Al41 . 8_556 125.12(6) ?
Al58 Al57 Al41 7_556 8_556 96.81(6) ?
Al21 Al57 Al41 8_556 8_556 62.90(5) ?
Al56 Al57 Al41 7_556 8_556 154.78(7) ?
Al53 Al57 Al41 7_556 8_556 90.35(6) ?
Al59 Al57 Al41 7_556 8_556 62.87(5) ?
Al66 Al57 Al41 7_556 8_556 147.00(7) ?
Cr14 Al57 Al49 7_556 7_556 54.41(4) ?
Cr2 Al57 Al49 . 7_556 113.26(6) ?
Al58 Al57 Al49 7_556 7_556 148.90(7) ?
Al21 Al57 Al49 8_556 7_556 108.13(6) ?
Al56 Al57 Al49 7_556 7_556 89.27(6) ?
Al53 Al57 Al49 7_556 7_556 90.10(6) ?
Al59 Al57 Al49 7_556 7_556 146.05(7) ?
Al66 Al57 Al49 7_556 7_556 58.98(5) ?
Al41 Al57 Al49 8_556 7_556 107.79(6) ?
Cr14 Al57 Al65 7_556 7_556 61.52(5) ?
Cr2 Al57 Al65 . 7_556 120.36(6) ?
Al58 Al57 Al65 7_556 7_556 93.66(6) ?
Al21 Al57 Al65 8_556 7_556 60.28(5) ?
Al56 Al57 Al65 7_556 7_556 61.09(5) ?
Al53 Al57 Al65 7_556 7_556 147.10(7) ?
Al59 Al57 Al65 7_556 7_556 153.16(7) ?
Al66 Al57 Al65 7_556 7_556 89.16(6) ?
Al41 Al57 Al65 8_556 7_556 110.99(6) ?
Al49 Al57 Al65 7_556 7_556 60.20(5) ?
Cr14 Al57 Al61 7_556 7_556 54.57(4) ?
Cr2 Al57 Al61 . 7_556 115.12(6) ?
Al58 Al57 Al61 7_556 7_556 151.90(7) ?
Al21 Al57 Al61 8_556 7_556 109.99(6) ?
Al56 Al57 Al61 7_556 7_556 144.30(7) ?
Al53 Al57 Al61 7_556 7_556 59.78(5) ?
Al59 Al57 Al61 7_556 7_556 90.91(6) ?
Al66 Al57 Al61 7_556 7_556 89.41(6) ?
Al41 Al57 Al61 8_556 7_556 59.92(5) ?
Al49 Al57 Al61 7_556 7_556 59.12(5) ?
Al65 Al57 Al61 7_556 7_556 108.81(6) ?
Al57 Al58 Al54 7_556 8_456 117.02(7) ?
Al57 Al58 Cr2 7_556 7_556 55.50(4) ?
Al54 Al58 Cr2 8_456 7_556 104.35(6) ?
Al57 Al58 Cr2 7_556 8_456 104.47(6) ?
Al54 Al58 Cr2 8_456 8_456 55.44(4) ?
Cr2 Al58 Cr2 7_556 8_456 57.15(4) ?
Al57 Al58 Al55 7_556 8_456 159.93(7) ?
Al54 Al58 Al55 8_456 8_456 60.01(5) ?
Cr2 Al58 Al55 7_556 8_456 104.87(6) ?
Cr2 Al58 Al55 8_456 8_456 56.58(4) ?
Al57 Al58 Al56 7_556 . 60.06(5) ?
Al54 Al58 Al56 8_456 . 159.88(7) ?
Cr2 Al58 Al56 7_556 . 56.66(4) ?
Cr2 Al58 Al56 8_456 . 104.87(6) ?
Al55 Al58 Al56 8_456 . 115.03(6) ?
Al57 Al58 Al60 7_556 . 106.39(6) ?
Al54 Al58 Al60 8_456 . 106.35(6) ?
Cr2 Al58 Al60 7_556 . 58.06(4) ?
Cr2 Al58 Al60 8_456 . 58.02(4) ?
Al55 Al58 Al60 8_456 . 59.48(4) ?
Al56 Al58 Al60 . . 59.45(4) ?
Al57 Al58 Al46 7_556 8_456 142.26(7) ?
Al54 Al58 Al46 8_456 8_456 88.31(6) ?
Cr2 Al58 Al46 7_556 8_456 148.61(7) ?
Cr2 Al58 Al46 8_456 8_456 113.11(6) ?
Al55 Al58 Al46 8_456 8_456 56.64(5) ?
Al56 Al58 Al46 . 8_456 105.17(6) ?
Al60 Al58 Al46 . 8_456 90.98(6) ?
Al57 Al58 Al59 7_556 . 59.85(5) ?
Al54 Al58 Al59 8_456 . 59.69(5) ?
Cr2 Al58 Al59 7_556 . 59.13(4) ?
Cr2 Al58 Al59 8_456 . 59.12(4) ?
Al55 Al58 Al59 8_456 . 108.38(6) ?
Al56 Al58 Al59 . . 108.53(6) ?
Al60 Al58 Al59 . . 107.18(6) ?
Al46 Al58 Al59 8_456 . 146.27(7) ?
Al57 Al58 Al47 7_556 2 88.19(6) ?
Al54 Al58 Al47 8_456 2 142.46(7) ?
Cr2 Al58 Al47 7_556 2 113.02(6) ?
Cr2 Al58 Al47 8_456 2 148.48(7) ?
Al55 Al58 Al47 8_456 2 105.25(6) ?
Al56 Al58 Al47 . 2 56.47(5) ?
Al60 Al58 Al47 . 2 90.88(6) ?
Al46 Al58 Al47 8_456 2 57.66(5) ?
Al59 Al58 Al47 . 2 146.35(7) ?
Al53 Al59 Al53 . 2_556 115.19(6) ?
Al53 Al59 Al54 . 8_456 155.70(7) ?
Al53 Al59 Al54 2_556 8_456 60.47(5) ?
Al53 Al59 Cr2 . 7_556 53.96(4) ?
Al53 Al59 Cr2 2_556 7_556 102.45(6) ?
Al54 Al59 Cr2 8_456 7_556 102.30(6) ?
Al53 Al59 Cr2 . 8_456 102.45(6) ?
Al53 Al59 Cr2 2_556 8_456 53.93(4) ?
Al54 Al59 Cr2 8_456 8_456 54.63(4) ?
Cr2 Al59 Cr2 7_556 8_456 56.88(4) ?
Al53 Al59 Al57 . 7_556 60.52(5) ?
Al53 Al59 Al57 2_556 7_556 155.61(7) ?
Al54 Al59 Al57 8_456 7_556 112.45(6) ?
Cr2 Al59 Al57 7_556 7_556 54.55(4) ?
Cr2 Al59 Al57 8_456 7_556 102.22(6) ?
Al53 Al59 Al59 . 2_556 58.48(6) ?
Al53 Al59 Al59 2_556 2_556 58.44(6) ?
Al54 Al59 Al59 8_456 2_556 107.17(7) ?
Cr2 Al59 Al59 7_556 2_556 59.01(4) ?
Cr2 Al59 Al59 8_456 2_556 58.97(4) ?
Al57 Al59 Al59 7_556 2_556 107.18(7) ?
Al53 Al59 Al58 . . 105.75(6) ?
Al53 Al59 Al58 2_556 . 105.81(6) ?
Al54 Al59 Al58 8_456 . 57.47(5) ?
Cr2 Al59 Al58 7_556 . 58.68(4) ?
Cr2 Al59 Al58 8_456 . 58.74(4) ?
Al57 Al59 Al58 7_556 . 57.29(5) ?
Al59 Al59 Al58 2_556 . 107.94(4) ?
Al53 Al59 Al38 . . 58.87(5) ?
Al53 Al59 Al38 2_556 . 108.95(6) ?
Al54 Al59 Al38 8_456 . 145.03(7) ?
Cr2 Al59 Al38 7_556 . 112.66(6) ?
Cr2 Al59 Al38 8_456 . 149.29(6) ?
Al57 Al59 Al38 7_556 . 89.56(6) ?
Al59 Al59 Al38 2_556 . 90.53(5) ?
Al58 Al59 Al38 . . 145.25(7) ?
Al53 Al59 Al40 . 2_556 108.99(6) ?
Al53 Al59 Al40 2_556 2_556 58.75(5) ?
Al54 Al59 Al40 8_456 2_556 89.37(6) ?
Cr2 Al59 Al40 7_556 2_556 149.26(6) ?
Cr2 Al59 Al40 8_456 2_556 112.52(6) ?
Al57 Al59 Al40 7_556 2_556 145.25(7) ?
Al59 Al59 Al40 2_556 2_556 90.45(5) ?
Al58 Al59 Al40 . 2_556 145.26(7) ?
Al38 Al59 Al40 . 2_556 59.89(5) ?
Al53 Al59 Al41 . 2 89.21(6) ?
Al53 Al59 Al41 2_556 2 143.89(7) ?
Al54 Al59 Al41 8_456 2 107.35(6) ?
Cr2 Al59 Al41 7_556 2 113.57(6) ?
Cr2 Al59 Al41 8_456 2 149.71(6) ?
Al57 Al59 Al41 7_556 2 59.32(5) ?
Al59 Al59 Al41 2_556 2 145.47(8) ?
Al58 Al59 Al41 . 2 91.30(6) ?
Al38 Al59 Al41 . 2 59.85(5) ?
Al40 Al59 Al41 2_556 2 89.13(6) ?
Al53 Al59 Al25 . 8_456 143.84(7) ?
Al53 Al59 Al25 2_556 8_456 89.17(6) ?
Al54 Al59 Al25 8_456 8_456 59.32(5) ?
Cr2 Al59 Al25 7_556 8_456 149.80(6) ?
Cr2 Al59 Al25 8_456 8_456 113.63(6) ?
Al57 Al59 Al25 7_556 8_456 107.44(6) ?
Al59 Al59 Al25 2_556 8_456 145.37(8) ?
Al58 Al59 Al25 . 8_456 91.46(6) ?
Al38 Al59 Al25 . 8_456 88.93(6) ?
Al40 Al59 Al25 2_556 8_456 59.77(5) ?
Al41 Al59 Al25 2 8_456 58.25(5) ?
Cr2 Al60 Cr2 8_456 7_556 58.35(5) ?
Cr2 Al60 Al56 8_456 . 106.71(7) ?
Cr2 Al60 Al56 7_556 . 57.36(4) ?
Cr2 Al60 Al56 8_456 2_556 57.36(4) ?
Cr2 Al60 Al56 7_556 2_556 106.70(7) ?
Al56 Al60 Al56 . 2_556 163.41(10) ?
Cr2 Al60 Al55 8_456 8_456 57.30(4) ?
Cr2 Al60 Al55 7_556 8_456 106.56(7) ?
Al56 Al60 Al55 . 8_456 115.83(4) ?
Al56 Al60 Al55 2_556 8_456 61.45(4) ?
Cr2 Al60 Al55 8_456 7_556 106.56(7) ?
Cr2 Al60 Al55 7_556 7_556 57.30(4) ?
Al56 Al60 Al55 . 7_556 61.45(4) ?
Al56 Al60 Al55 2_556 7_556 115.83(4) ?
Al55 Al60 Al55 8_456 7_556 163.19(10) ?
Cr2 Al60 Al58 8_456 2_556 59.81(5) ?
Cr2 Al60 Al58 7_556 2_556 59.90(5) ?
Al56 Al60 Al58 . 2_556 109.59(6) ?
Al56 Al60 Al58 2_556 2_556 59.92(4) ?
Al55 Al60 Al58 8_456 2_556 109.49(6) ?
Al55 Al60 Al58 7_556 2_556 59.88(4) ?
Cr2 Al60 Al58 8_456 . 59.89(5) ?
Cr2 Al60 Al58 7_556 . 59.81(5) ?
Al56 Al60 Al58 . . 59.92(4) ?
Al56 Al60 Al58 2_556 . 109.58(6) ?
Al55 Al60 Al58 8_456 . 59.88(4) ?
Al55 Al60 Al58 7_556 . 109.49(6) ?
Al58 Al60 Al58 2_556 . 109.78(9) ?
Cr2 Al60 Al43 8_456 7_556 147.98(4) ?
Cr2 Al60 Al43 7_556 7_556 112.00(3) ?
Al56 Al60 Al43 . 7_556 87.50(5) ?
Al56 Al60 Al43 2_556 7_556 104.22(5) ?
Al55 Al60 Al43 8_456 7_556 141.38(8) ?
Al55 Al60 Al43 7_556 7_556 54.79(4) ?
Al58 Al60 Al43 2_556 7_556 88.56(4) ?
Al58 Al60 Al43 . 7_556 146.15(4) ?
Cr2 Al60 Al43 8_456 8_456 112.00(3) ?
Cr2 Al60 Al43 7_556 8_456 147.98(4) ?
Al56 Al60 Al43 . 8_456 104.22(5) ?
Al56 Al60 Al43 2_556 8_456 87.50(5) ?
Al55 Al60 Al43 8_456 8_456 54.79(4) ?
Al55 Al60 Al43 7_556 8_456 141.38(8) ?
Al58 Al60 Al43 2_556 8_456 146.15(4) ?
Al58 Al60 Al43 . 8_456 88.56(4) ?
Al43 Al60 Al43 7_556 8_456 91.13(8) ?
Cr2 Al60 Al42 8_456 8_456 112.04(3) ?
Cr2 Al60 Al42 7_556 8_456 148.27(4) ?
Al56 Al60 Al42 . 8_456 141.21(8) ?
Al56 Al60 Al42 2_556 8_456 54.77(4) ?
Al55 Al60 Al42 8_456 8_456 87.47(5) ?
Al55 Al60 Al42 7_556 8_456 104.44(5) ?
Al58 Al60 Al42 2_556 8_456 88.76(4) ?
Al58 Al60 Al42 . 8_456 146.01(4) ?
Al43 Al60 Al42 7_556 8_456 58.21(5) ?
Al43 Al60 Al42 8_456 8_456 62.87(5) ?
Cr2 Al60 Al42 8_456 7_556 148.27(4) ?
Cr2 Al60 Al42 7_556 7_556 112.04(3) ?
Al56 Al60 Al42 . 7_556 54.77(4) ?
Al56 Al60 Al42 2_556 7_556 141.21(8) ?
Al55 Al60 Al42 8_456 7_556 104.44(5) ?
Al55 Al60 Al42 7_556 7_556 87.47(5) ?
Al58 Al60 Al42 2_556 7_556 146.01(4) ?
Al58 Al60 Al42 . 7_556 88.76(4) ?
Al43 Al60 Al42 7_556 7_556 62.87(5) ?
Al43 Al60 Al42 8_456 7_556 58.21(5) ?
Al42 Al60 Al42 8_456 7_556 90.84(8) ?
Cr14 Al61 Cr13 . . 164.18(7) ?
Cr14 Al61 Al14 . . 131.43(6) ?
Cr13 Al61 Al14 . . 64.25(5) ?
Cr14 Al61 Al37 . 2 62.98(5) ?
Cr13 Al61 Al37 . 2 132.68(7) ?
Al14 Al61 Al37 . 2 68.46(5) ?
Cr14 Al61 Al48 . . 114.50(6) ?
Cr13 Al61 Al48 . . 54.46(4) ?
Al14 Al61 Al48 . . 106.86(6) ?
Al37 Al61 Al48 2 . 148.42(7) ?
Cr14 Al61 Al38 . . 120.71(6) ?
Cr13 Al61 Al38 . . 60.93(4) ?
Al14 Al61 Al38 . . 63.37(5) ?
Al37 Al61 Al38 2 . 96.47(6) ?
Al48 Al61 Al38 . . 109.40(6) ?
Cr14 Al61 Al49 . . 54.30(4) ?
Cr13 Al61 Al49 . . 114.16(6) ?
Al14 Al61 Al49 . . 149.92(7) ?
Al37 Al61 Al49 2 . 107.30(6) ?
Al48 Al61 Al49 . . 60.31(5) ?
Al38 Al61 Al49 . . 144.72(7) ?
Cr14 Al61 Al53 . . 111.87(6) ?
Cr13 Al61 Al53 . . 54.08(4) ?
Al14 Al61 Al53 . . 109.23(6) ?
Al37 Al61 Al53 2 . 149.39(7) ?
Al48 Al61 Al53 . . 62.19(5) ?
Al38 Al61 Al53 . . 58.78(5) ?
Al49 Al61 Al53 . . 89.26(6) ?
Cr14 Al61 Al29 . . 124.25(6) ?
Cr13 Al61 Al29 . . 62.52(4) ?
Al14 Al61 Al29 . . 59.70(5) ?
Al37 Al61 Al29 2 . 95.04(6) ?
Al48 Al61 Al29 . . 59.09(5) ?
Al38 Al61 Al29 . . 111.77(6) ?
Al49 Al61 Al29 . . 92.09(6) ?
Al53 Al61 Al29 . . 110.25(6) ?
Cr14 Al61 Al33 . . 61.02(4) ?
Cr13 Al61 Al33 . . 125.44(6) ?
Al14 Al61 Al33 . . 95.57(6) ?
Al37 Al61 Al33 2 . 60.19(5) ?
Al48 Al61 Al33 . . 90.29(6) ?
Al38 Al61 Al33 . . 154.18(7) ?
Al49 Al61 Al33 . . 59.74(5) ?
Al53 Al61 Al33 . . 146.91(7) ?
Al29 Al61 Al33 . . 63.65(5) ?
Cr14 Al61 Al41 . 2 59.75(4) ?
Cr13 Al61 Al41 . 2 121.85(6) ?
Al14 Al61 Al41 . 2 97.03(6) ?
Al37 Al61 Al41 2 2 62.06(5) ?
Al48 Al61 Al41 . 2 146.97(7) ?
Al38 Al61 Al41 . 2 61.58(5) ?
Al49 Al61 Al41 . 2 107.16(6) ?
Al53 Al61 Al41 . 2 88.78(6) ?
Al29 Al61 Al41 . 2 153.32(7) ?
Al33 Al61 Al41 . 2 110.09(6) ?
Cr14 Al61 Al57 . 7_556 53.80(4) ?
Cr13 Al61 Al57 . 7_556 112.05(6) ?
Al14 Al61 Al57 . 7_556 150.69(7) ?
Al37 Al61 Al57 2 7_556 108.06(6) ?
Al48 Al61 Al57 . 7_556 90.68(6) ?
Al38 Al61 Al57 . 7_556 88.94(6) ?
Al49 Al61 Al57 . 7_556 59.35(5) ?
Al53 Al61 Al57 . 7_556 58.15(5) ?
Al29 Al61 Al57 . 7_556 147.19(7) ?
Al33 Al61 Al57 . 7_556 107.91(6) ?
Al41 Al61 Al57 2 7_556 58.91(5) ?
Cr12 Al62 Cr13 . 7_556 164.00(7) ?
Cr12 Al62 Al16 . 7_556 131.20(6) ?
Cr13 Al62 Al16 7_556 7_556 64.69(5) ?
Cr12 Al62 Al45 . . 63.35(5) ?
Cr13 Al62 Al45 7_556 . 132.52(7) ?
Al16 Al62 Al45 7_556 . 67.85(5) ?
Cr12 Al62 Al40 . 7_556 121.05(6) ?
Cr13 Al62 Al40 7_556 7_556 60.86(5) ?
Al16 Al62 Al40 7_556 7_556 63.40(5) ?
Al45 Al62 Al40 . 7_556 96.43(6) ?
Cr12 Al62 Al48 . 7_556 114.40(6) ?
Cr13 Al62 Al48 7_556 7_556 54.28(4) ?
Al16 Al62 Al48 7_556 7_556 107.03(6) ?
Al45 Al62 Al48 . 7_556 148.32(7) ?
Al40 Al62 Al48 7_556 7_556 109.26(6) ?
Cr12 Al62 Al52 . . 54.40(4) ?
Cr13 Al62 Al52 7_556 . 113.76(6) ?
Al16 Al62 Al52 7_556 . 149.88(7) ?
Al45 Al62 Al52 . . 107.78(6) ?
Al40 Al62 Al52 7_556 . 144.66(7) ?
Al48 Al62 Al52 7_556 . 60.10(5) ?
Cr12 Al62 Al53 . 7_556 111.95(6) ?
Cr13 Al62 Al53 7_556 7_556 53.93(4) ?
Al16 Al62 Al53 7_556 7_556 109.52(6) ?
Al45 Al62 Al53 . 7_556 149.60(7) ?
Al40 Al62 Al53 7_556 7_556 58.86(5) ?
Al48 Al62 Al53 7_556 7_556 62.07(5) ?
Al52 Al62 Al53 . 7_556 88.99(6) ?
Cr12 Al62 Al28 . 7_556 124.07(6) ?
Cr13 Al62 Al28 7_556 7_556 62.64(4) ?
Al16 Al62 Al28 7_556 7_556 59.63(5) ?
Al45 Al62 Al28 . 7_556 94.61(6) ?
Al40 Al62 Al28 7_556 7_556 111.58(6) ?
Al48 Al62 Al28 7_556 7_556 59.24(5) ?
Al52 Al62 Al28 . 7_556 92.11(6) ?
Al53 Al62 Al28 7_556 7_556 110.30(6) ?
Cr12 Al62 Al25 . . 59.75(4) ?
Cr13 Al62 Al25 7_556 . 122.05(6) ?
Al16 Al62 Al25 7_556 . 97.03(6) ?
Al45 Al62 Al25 . . 62.23(5) ?
Al40 Al62 Al25 7_556 . 61.90(5) ?
Al48 Al62 Al25 7_556 . 146.96(7) ?
Al52 Al62 Al25 . . 107.16(6) ?
Al53 Al62 Al25 7_556 . 88.95(6) ?
Al28 Al62 Al25 7_556 . 153.21(7) ?
Cr12 Al62 Al31 . . 61.18(4) ?
Cr13 Al62 Al31 7_556 . 125.22(6) ?
Al16 Al62 Al31 7_556 . 95.02(6) ?
Al45 Al62 Al31 . . 60.11(5) ?
Al40 Al62 Al31 7_556 . 153.92(7) ?
Al48 Al62 Al31 7_556 . 90.34(6) ?
Al52 Al62 Al31 . . 60.22(5) ?
Al53 Al62 Al31 7_556 . 147.03(7) ?
Al28 Al62 Al31 7_556 . 63.32(5) ?
Al25 Al62 Al31 . . 110.09(6) ?
Cr12 Al62 Al54 . . 54.01(4) ?
Cr13 Al62 Al54 7_556 . 111.76(6) ?
Al16 Al62 Al54 7_556 . 150.84(7) ?
Al45 Al62 Al54 . . 108.61(6) ?
Al40 Al62 Al54 7_556 . 89.12(6) ?
Al48 Al62 Al54 7_556 . 90.48(6) ?
Al52 Al62 Al54 . . 59.24(5) ?
Al53 Al62 Al54 7_556 . 58.03(5) ?
Al28 Al62 Al54 7_556 . 147.15(7) ?
Al25 Al62 Al54 . . 59.04(5) ?
Al31 Al62 Al54 . . 108.30(6) ?
Cr8 Al63 Al2 . . 56.81(4) ?
Cr8 Al63 Al51 . . 143.97(7) ?
Al2 Al63 Al51 . . 111.79(7) ?
Cr8 Al63 Al50 . 7_556 144.01(7) ?
Al2 Al63 Al50 . 7_556 111.37(7) ?
Al51 Al63 Al50 . 7_556 71.05(6) ?
Cr8 Al63 Al43 . . 57.27(4) ?
Al2 Al63 Al43 . . 104.42(6) ?
Al51 Al63 Al43 . . 100.54(6) ?
Al50 Al63 Al43 7_556 . 143.85(7) ?
Cr8 Al63 Al42 . . 57.41(4) ?
Al2 Al63 Al42 . . 104.01(6) ?
Al51 Al63 Al42 . . 143.92(7) ?
Al50 Al63 Al42 7_556 . 100.31(6) ?
Al43 Al63 Al42 . . 65.29(5) ?
Cr8 Al63 Al55 . . 112.50(6) ?
Al2 Al63 Al55 . . 149.29(7) ?
Al51 Al63 Al55 . . 57.72(5) ?
Al50 Al63 Al55 7_556 . 93.05(6) ?
Al43 Al63 Al55 . . 55.58(5) ?
Al42 Al63 Al55 . . 88.89(6) ?
Cr8 Al63 Al56 . 7_556 112.55(6) ?
Al2 Al63 Al56 . 7_556 148.58(7) ?
Al51 Al63 Al56 . 7_556 93.06(6) ?
Al50 Al63 Al56 7_556 7_556 57.66(5) ?
Al43 Al63 Al56 . 7_556 88.81(6) ?
Al42 Al63 Al56 . 7_556 55.51(5) ?
Al55 Al63 Al56 . 7_556 60.76(5) ?
Cr8 Al63 Al8 . . 60.60(4) ?
Al2 Al63 Al8 . . 57.55(5) ?
Al51 Al63 Al8 . . 84.15(6) ?
Al50 Al63 Al8 7_556 . 146.85(7) ?
Al43 Al63 Al8 . . 60.76(5) ?
Al42 Al63 Al8 . . 112.56(6) ?
Al55 Al63 Al8 . . 91.81(6) ?
Al56 Al63 Al8 7_556 . 148.10(7) ?
Cr8 Al63 Al17 . 7_556 61.19(4) ?
Al2 Al63 Al17 . 7_556 57.16(5) ?
Al51 Al63 Al17 . 7_556 146.41(7) ?
Al50 Al63 Al17 7_556 7_556 83.60(6) ?
Al43 Al63 Al17 . 7_556 112.82(6) ?
Al42 Al63 Al17 . 7_556 60.73(5) ?
Al55 Al63 Al17 . 7_556 148.00(7) ?
Al56 Al63 Al17 7_556 7_556 91.48(6) ?
Al8 Al63 Al17 . 7_556 108.29(6) ?
Cr17 Al64 Cr10 . . 56.88(4) ?
Al11 Al64 Cr10 . . 56.88(4) ?
Al11 Al64 Al15 . 2 55.96(5) ?
Cr10 Al64 Al15 . 2 55.86(4) ?
Cr17 Al64 Cr12 . . 55.51(4) ?
Al11 Al64 Cr12 . . 55.51(4) ?
Cr10 Al64 Cr12 . . 105.23(5) ?
Al15 Al64 Cr12 2 . 104.28(6) ?
Cr17 Al64 Al51 . . 151.50(7) ?
Al11 Al64 Al51 . . 151.50(7) ?
Cr10 Al64 Al51 . . 140.64(7) ?
Al15 Al64 Al51 2 . 110.39(6) ?
Cr12 Al64 Al51 . . 114.10(6) ?
Cr17 Al64 Al22 . . 57.91(5) ?
Al11 Al64 Al22 . . 57.91(5) ?
Cr10 Al64 Al22 . . 60.11(4) ?
Al15 Al64 Al22 2 . 104.54(6) ?
Cr12 Al64 Al22 . . 59.71(4) ?
Al51 Al64 Al22 . . 144.76(7) ?
Cr17 Al64 Al46 . . 105.54(6) ?
Al11 Al64 Al46 . . 105.54(6) ?
Cr10 Al64 Al46 . . 54.99(4) ?
Al15 Al64 Al46 2 . 102.85(6) ?
Cr12 Al64 Al46 . . 122.62(6) ?
Al51 Al64 Al46 . . 101.91(6) ?
Al22 Al64 Al46 . . 64.96(5) ?
Cr17 Al64 Al52 . . 99.08(6) ?
Al11 Al64 Al52 . . 99.08(6) ?
Cr10 Al64 Al52 . . 155.59(6) ?
Al15 Al64 Al52 2 . 116.69(6) ?
Cr12 Al64 Al52 . . 51.73(4) ?
Al51 Al64 Al52 . . 62.78(5) ?
Al22 Al64 Al52 . . 105.35(6) ?
Al46 Al64 Al52 . . 140.35(7) ?
Cr17 Al64 Al54 . . 98.84(6) ?
Al11 Al64 Al54 . . 98.84(6) ?
Cr10 Al64 Al54 . . 116.02(6) ?
Al15 Al64 Al54 2 . 154.56(7) ?
Cr12 Al64 Al54 . . 52.12(4) ?
Al51 Al64 Al54 . . 90.38(6) ?
Al22 Al64 Al54 . . 57.57(5) ?
Al46 Al64 Al54 . . 86.29(6) ?
Al52 Al64 Al54 . . 59.23(5) ?
Cr17 Al64 Al55 . . 148.44(7) ?
Al11 Al64 Al55 . . 148.44(7) ?
Cr10 Al64 Al55 . . 111.47(6) ?
Al15 Al64 Al55 2 . 146.45(7) ?
Cr12 Al64 Al55 . . 109.20(6) ?
Al51 Al64 Al55 . . 57.20(5) ?
Al22 Al64 Al55 . . 90.58(6) ?
Al46 Al64 Al55 . . 56.49(5) ?
Al52 Al64 Al55 . . 86.70(6) ?
Al54 Al64 Al55 . . 57.62(5) ?
Cr17 Al64 Al9 . . 102.91(6) ?
Al11 Al64 Al9 . . 102.91(6) ?
Cr10 Al64 Al9 . . 57.22(4) ?
Al15 Al64 Al9 2 . 56.35(5) ?
Cr12 Al64 Al9 . . 158.36(6) ?
Al51 Al64 Al9 . . 84.06(6) ?
Al22 Al64 Al9 . . 112.44(6) ?
Al46 Al64 Al9 . . 60.36(5) ?
Al52 Al64 Al9 . . 142.12(6) ?
Al54 Al64 Al9 . . 143.92(7) ?
Al55 Al64 Al9 . . 90.28(6) ?
Al11 Al65 Cr11 2 2 56.83(4) ?
Al11 Al65 Al13 2 . 56.12(5) ?
Cr11 Al65 Al13 2 . 55.70(4) ?
Cr11 Al65 Cr18 2 . 55.70(4) ?
Al11 Al65 Al50 2 . 151.51(7) ?
Cr11 Al65 Al50 2 . 140.80(7) ?
Al13 Al65 Al50 . . 110.48(6) ?
Cr18 Al65 Al50 . . 110.48(6) ?
Al11 Al65 Cr14 2 . 55.63(4) ?
Cr11 Al65 Cr14 2 . 105.32(5) ?
Al13 Al65 Cr14 . . 104.60(6) ?
Cr18 Al65 Cr14 . . 104.60(6) ?
Al50 Al65 Cr14 . . 113.86(6) ?
Al11 Al65 Al47 2 2 105.52(6) ?
Cr11 Al65 Al47 2 2 55.11(4) ?
Al13 Al65 Al47 . 2 102.81(6) ?
Al50 Al65 Al47 . 2 101.99(6) ?
Cr14 Al65 Al47 . 2 122.43(6) ?
Al11 Al65 Al21 2 2 57.85(5) ?
Cr11 Al65 Al21 2 2 60.43(4) ?
Al13 Al65 Al21 . 2 104.71(6) ?
Al50 Al65 Al21 . 2 144.53(7) ?
Cr14 Al65 Al21 . 2 59.39(4) ?
Al47 Al65 Al21 2 2 65.12(5) ?
Al11 Al65 Al49 2 . 98.92(6) ?
Cr11 Al65 Al49 2 . 155.41(7) ?
Al13 Al65 Al49 . . 116.74(6) ?
Cr18 Al65 Al49 . . 116.74(6) ?
Al50 Al65 Al49 . . 62.77(5) ?
Cr14 Al65 Al49 . . 51.53(4) ?
Al47 Al65 Al49 2 . 140.35(7) ?
Al21 Al65 Al49 2 . 104.96(6) ?
Al11 Al65 Al56 2 . 148.30(7) ?
Cr11 Al65 Al56 2 . 111.65(6) ?
Al13 Al65 Al56 . . 146.50(7) ?
Cr18 Al65 Al56 . . 146.50(7) ?
Al50 Al65 Al56 . . 57.19(5) ?
Cr14 Al65 Al56 . . 108.82(6) ?
Al47 Al65 Al56 2 . 56.56(5) ?
Al21 Al65 Al56 2 . 90.50(6) ?
Al49 Al65 Al56 . . 86.68(5) ?
Al11 Al65 Al57 2 7_556 98.70(6) ?
Cr11 Al65 Al57 2 7_556 116.10(6) ?
Al13 Al65 Al57 . 7_556 154.58(7) ?
Al50 Al65 Al57 . 7_556 90.28(6) ?
Cr14 Al65 Al57 . 7_556 51.83(4) ?
Al47 Al65 Al57 2 7_556 86.27(6) ?
Al21 Al65 Al57 2 7_556 57.33(5) ?
Al49 Al65 Al57 . 7_556 59.18(5) ?
Al56 Al65 Al57 . 7_556 57.54(5) ?
Cr2 Al66 Cr1 7_556 . 171.58(7) ?
Cr2 Al66 Al55 7_556 7_556 61.35(5) ?
Cr1 Al66 Al55 . 7_556 125.23(6) ?
Cr2 Al66 Al56 7_556 . 61.38(5) ?
Cr1 Al66 Al56 . . 125.21(6) ?
Al55 Al66 Al56 7_556 . 63.82(5) ?
Cr2 Al66 Al52 7_556 7_556 117.88(6) ?
Cr1 Al66 Al52 . 7_556 59.21(4) ?
Al55 Al66 Al52 7_556 7_556 91.61(6) ?
Al56 Al66 Al52 . 7_556 153.13(7) ?
Cr2 Al66 Al49 7_556 . 117.90(6) ?
Cr1 Al66 Al49 . . 59.20(4) ?
Al55 Al66 Al49 7_556 . 153.09(7) ?
Al56 Al66 Al49 . . 91.57(6) ?
Al52 Al66 Al49 7_556 . 109.64(6) ?
Cr2 Al66 Al54 7_556 7_556 57.31(4) ?
Cr1 Al66 Al54 . 7_556 119.74(6) ?
Al55 Al66 Al54 7_556 7_556 60.05(5) ?
Al56 Al66 Al54 . 7_556 110.30(6) ?
Al52 Al66 Al54 7_556 7_556 60.72(5) ?
Al49 Al66 Al54 . 7_556 145.01(7) ?
Cr2 Al66 Al57 7_556 7_556 57.25(4) ?
Cr1 Al66 Al57 . 7_556 119.81(6) ?
Al55 Al66 Al57 7_556 7_556 110.22(6) ?
Al56 Al66 Al57 . 7_556 60.02(5) ?
Al52 Al66 Al57 7_556 7_556 144.99(7) ?
Al49 Al66 Al57 . 7_556 60.79(5) ?
Al54 Al66 Al57 7_556 7_556 106.26(6) ?
Cr2 Al66 Al51 7_556 7_556 119.19(6) ?
Cr1 Al66 Al51 . 7_556 67.38(5) ?
Al55 Al66 Al51 7_556 7_556 57.91(5) ?
Al56 Al66 Al51 . 7_556 93.55(6) ?
Al52 Al66 Al51 7_556 7_556 62.51(5) ?
Al49 Al66 Al51 . 7_556 117.08(6) ?
Al54 Al66 Al51 7_556 7_556 89.35(6) ?
Al57 Al66 Al51 7_556 7_556 152.46(7) ?
Cr2 Al66 Al50 7_556 . 119.18(6) ?
Cr1 Al66 Al50 . . 67.41(5) ?
Al55 Al66 Al50 7_556 . 93.46(6) ?
Al56 Al66 Al50 . . 57.87(5) ?
Al52 Al66 Al50 7_556 . 117.08(6) ?
Al49 Al66 Al50 . . 62.56(5) ?
Al54 Al66 Al50 7_556 . 152.38(7) ?
Al57 Al66 Al50 7_556 . 89.43(6) ?
Al51 Al66 Al50 7_556 . 68.20(5) ?
Cr2 Al66 Al53 7_556 . 55.37(4) ?
Cr1 Al66 Al53 . . 116.21(6) ?
Al55 Al66 Al53 7_556 . 107.68(6) ?
Al56 Al66 Al53 . . 107.74(6) ?
Al52 Al66 Al53 7_556 . 89.32(6) ?
Al49 Al66 Al53 . . 89.43(6) ?
Al54 Al66 Al53 7_556 . 58.53(5) ?
Al57 Al66 Al53 7_556 . 58.61(5) ?
Al51 Al66 Al53 7_556 . 145.79(7) ?
Al50 Al66 Al53 . . 145.96(7) ?
Cr2 Al66 Al48 7_556 . 115.91(6) ?
Cr1 Al66 Al48 . . 55.67(4) ?
Al55 Al66 Al48 7_556 . 147.07(7) ?
Al56 Al66 Al48 . . 147.13(7) ?
Al52 Al66 Al48 7_556 . 59.49(5) ?
Al49 Al66 Al48 . . 59.59(5) ?
Al54 Al66 Al48 7_556 . 90.06(6) ?
Al57 Al66 Al48 7_556 . 90.16(6) ?
Al51 Al66 Al48 7_556 . 112.84(6) ?
Al50 Al66 Al48 . . 112.95(6) ?
Al53 Al66 Al48 . . 60.53(5) ?

loop_
_geom_bond_atom_site_label_1
_geom_bond_atom_site_label_2
_geom_bond_site_symmetry_2
_geom_bond_distance
_geom_bond_publ_flag
Cr1 Al66 . 2.5245(14) ?
Cr1 Al66 7_556 2.5246(14) ?
Cr1 Al48 7_556 2.5692(14) ?
Cr1 Al48 . 2.5692(14) ?
Cr1 Al52 7_556 2.6422(14) ?
Cr1 Al52 . 2.6422(14) ?
Cr1 Al49 . 2.6443(14) ?
Cr1 Al49 7_556 2.6444(14) ?
Cr2 Al66 7_556 2.4874(16) ?
Cr2 Al53 7_556 2.5254(16) ?
Cr2 Al57 . 2.5726(16) ?
Cr2 Al54 . 2.5743(16) ?
Cr2 Al55 . 2.6673(16) ?
Cr2 Al56 7_556 2.6700(16) ?
Cr2 Cr2 2_655 2.6719(14) ?
Cr2 Al60 7_556 2.740(2) ?
Cr2 Al58 7_556 2.7914(16) ?
Cr2 Al58 8 2.7949(16) ?
Cr2 Al59 7_556 2.8046(16) ?
Cr2 Al59 8 2.8058(16) ?
Cr3 Al36 2 2.4783(15) ?
Cr3 Al36 . 2.4783(15) ?
Cr3 Al35 2 2.5289(16) ?
Cr3 Al35 . 2.5289(16) ?
Cr3 Al13 2 2.5778(16) ?
Cr3 Al13 . 2.5779(16) ?
Cr3 Cr18 . 2.5779(16) ?
Cr3 Al31 2 2.8277(15) ?
Cr3 Al31 . 2.8277(15) ?
Cr3 Al45 2 2.8457(14) ?
Cr3 Al45 . 2.8458(14) ?
Cr3 Al44 . 2.9026(15) ?
Cr4 Al34 . 2.4919(16) ?
Cr4 Al34 2 2.4919(16) ?
Cr4 Al7 2 2.5045(15) ?
Cr4 Al7 . 2.5045(15) ?
Cr4 Al15 2 2.5630(16) ?
Cr4 Al15 . 2.5630(16) ?
Cr4 Cr19 . 2.5630(16) ?
Cr4 Al33 2 2.8159(15) ?
Cr4 Al33 . 2.8160(16) ?
Cr4 Al37 2 2.8417(14) ?
Cr4 Al37 . 2.8418(14) ?
Cr4 Al9 . 2.9141(15) ?
Cr5 Al6 3_545 2.4835(16) ?
Cr5 Al3 5_556 2.4927(16) ?
Cr5 Al5 . 2.5599(16) ?
Cr5 Cr16 . 2.5599(16) ?
Cr5 Al2 . 2.6051(16) ?
Cr5 Cr7 5_556 2.6161(10) ?
Cr5 Cr6 7_556 2.6525(10) ?
Cr5 Al39 3_545 2.6670(15) ?
Cr5 Al32 5_556 2.6704(15) ?
Cr5 Al24 . 2.7469(16) ?
Cr5 Al26 3_545 2.7500(16) ?
Cr5 Al19 . 2.7626(16) ?
Cr6 Al36 . 2.4614(16) ?
Cr6 Al27 5_566 2.5103(16) ?
Cr6 Al30 4 2.5175(15) ?
Cr6 Al2 7_556 2.6122(15) ?
Cr6 Al5 7_556 2.6235(15) ?
Cr6 Al39 5_566 2.6950(16) ?
Cr6 Al28 7_556 2.7324(16) ?
Cr6 Al26 5_566 2.7591(16) ?
Cr6 Al17 . 2.7773(16) ?
Cr6 Al16 7_556 2.8134(16) ?
Cr6 Al18 7_556 2.8298(16) ?
Cr7 Al23 5_556 2.4899(15) ?
Cr7 Al7 5_556 2.4933(16) ?
Cr7 Al20 . 2.4959(16) ?
Cr7 Al2 5_556 2.6012(15) ?
Cr7 Al5 5_556 2.6191(15) ?
Cr7 Al32 . 2.7351(16) ?
Cr7 Al29 5_556 2.7541(16) ?
Cr7 Al24 5_556 2.7554(16) ?
Cr7 Al8 5_556 2.8019(16) ?
Cr7 Al14 5_556 2.8253(16) ?
Cr7 Al19 5_556 2.8365(16) ?
Cr8 Al1 7_556 2.4777(7) ?
Cr8 Al2 . 2.5654(15) ?
Cr8 Al30 . 2.5671(15) ?
Cr8 Al27 7_556 2.5820(16) ?
Cr8 Al35 3_545 2.5890(16) ?
Cr8 Al43 . 2.6460(16) ?
Cr8 Al42 . 2.6539(16) ?
Cr8 Al63 . 2.6730(16) ?
Cr8 Al8 . 2.8597(16) ?
Cr8 Al17 7_556 2.8915(16) ?
Cr8 Al26 3_545 2.9333(16) ?
Cr8 Al24 . 2.9467(16) ?
Cr9 Al12 . 2.4493(7) ?
Cr9 Al34 5_556 2.5095(16) ?
Cr9 Al20 . 2.5300(15) ?
Cr9 Al23 6_556 2.5403(15) ?
Cr9 Al5 . 2.5701(15) ?
Cr9 Cr16 . 2.5701(15) ?
Cr9 Cr13 . 2.6024(10) ?
Cr9 Al38 . 2.7125(16) ?
Cr9 Al40 . 2.7163(16) ?
Cr9 Al14 . 2.8006(15) ?
Cr9 Al16 . 2.8329(16) ?
Cr9 Al18 . 2.8853(16) ?
Cr10 Al3 2 2.4760(16) ?
Cr10 Al10 2 2.4859(16) ?
Cr10 Al15 2 2.5764(16) ?
Cr10 Al46 . 2.5764(16) ?
Cr10 Cr17 . 2.5809(16) ?
Cr10 Al11 . 2.5809(16) ?
Cr10 Cr14 2 2.6781(10) ?
Cr10 Al41 . 2.7358(16) ?
Cr10 Al64 . 2.7379(16) ?
Cr10 Al9 . 2.7487(16) ?
Cr10 Al37 . 2.7585(16) ?
Cr10 Al22 . 2.7922(16) ?
Cr11 Al6 2 2.4712(16) ?
Cr11 Al10 8 2.4852(16) ?
Cr11 Al13 2 2.5693(15) ?
Cr11 Al47 . 2.5759(16) ?
Cr11 Cr17 . 2.5784(16) ?
Cr11 Al11 . 2.5784(16) ?
Cr11 Cr12 . 2.6768(10) ?
Cr11 Al25 . 2.7299(16) ?
Cr11 Al65 2 2.7359(16) ?
Cr11 Al44 2 2.7504(16) ?
Cr11 Al45 . 2.7653(16) ?
Cr11 Al21 . 2.8088(16) ?
Cr12 Al52 . 2.4670(16) ?
Cr12 Al54 . 2.4899(16) ?
Cr12 Al62 . 2.5041(16) ?
Cr12 Cr17 . 2.5398(16) ?
Cr12 Al11 . 2.5398(16) ?
Cr12 Al13 2 2.6054(15) ?
Cr12 Al25 . 2.6994(16) ?
Cr12 Al31 . 2.7599(16) ?
Cr12 Al64 . 2.7704(16) ?
Cr12 Al45 . 2.7749(16) ?
Cr12 Al22 . 2.7908(16) ?
Cr13 Al48 . 2.4695(16) ?
Cr13 Al53 . 2.4730(16) ?
Cr13 Al61 . 2.5501(15) ?
Cr13 Al62 7_556 2.5615(15) ?
Cr13 Cr16 . 2.5698(16) ?
Cr13 Al5 . 2.5698(16) ?
Cr13 Al40 . 2.7364(16) ?
Cr13 Al38 . 2.7401(16) ?
Cr13 Al14 . 2.8164(16) ?
Cr13 Al29 . 2.8238(16) ?
Cr13 Al28 . 2.8331(16) ?
Cr14 Al49 . 2.4645(16) ?
Cr14 Al57 7_556 2.4833(16) ?
Cr14 Al61 . 2.5073(16) ?
Cr14 Al11 2 2.5480(16) ?
Cr14 Cr19 . 2.6039(15) ?
Cr14 Al15 . 2.6039(15) ?
Cr14 Al41 2 2.7054(16) ?
Cr14 Al33 . 2.7557(16) ?
Cr14 Al37 2 2.7641(16) ?
Cr14 Al65 . 2.7765(16) ?
Cr14 Al21 2 2.7841(16) ?
Al1 Al42 7_556 2.784(2) ?
Al1 Al42 8_456 2.784(2) ?
Al1 Al43 8_456 2.791(2) ?
Al1 Al43 7_556 2.791(2) ?
Al1 Al27 2_556 2.8583(15) ?
Al1 Al27 . 2.8583(15) ?
Al1 Al30 7_556 2.8592(15) ?
Al1 Al30 8_456 2.8592(15) ?
Al1 Al35 6_566 2.938(2) ?
Al1 Al35 5_566 2.938(2) ?
Al2 Al5 . 2.6145(19) ?
Al2 Cr16 . 2.6145(19) ?
Al2 Al26 3_545 2.663(2) ?
Al2 Al24 . 2.693(2) ?
Al2 Al63 . 2.719(2) ?
Al2 Al17 7_556 2.7382(19) ?
Al2 Al8 . 2.748(2) ?
Al2 Al28 . 2.809(2) ?
Al3 Al18 5_556 2.779(2) ?
Al3 Al19 5_556 2.791(2) ?
Al3 Al37 2 2.793(2) ?
Al3 Al9 2 2.847(2) ?
Al3 Al46 2 2.876(2) ?
Al3 Al10 . 2.884(2) ?
Al3 Al41 2 2.899(2) ?
Al3 Al6 7_456 2.899(2) ?
Al3 Al39 7_456 2.908(2) ?
Al3 Al32 . 2.935(2) ?
Al4 Al49 . 2.8291(19) ?
Al4 Al52 . 2.830(2) ?
Al4 Al4 2 2.843(3) ?
Al4 Al15 2 2.8928(19) ?
Al4 Al13 . 2.8981(19) ?
Al4 Al33 . 2.937(2) ?
Al4 Al31 . 2.939(2) ?
Al4 Al15 . 2.9509(19) ?
Al4 Al13 2 2.9521(19) ?
Al4 Al11 . 2.9536(19) ?
Al4 Al11 2 2.9588(19) ?
Cr15 Al49 . 2.8291(19) ?
Cr15 Al52 . 2.830(2) ?
Cr15 Cr18 . 2.8981(19) ?
Cr15 Al33 . 2.937(2) ?
Cr15 Al31 . 2.939(2) ?
Cr15 Cr19 . 2.9509(19) ?
Cr15 Cr17 . 2.9536(19) ?
Al5 Al18 . 2.652(2) ?
Al5 Al14 . 2.6804(19) ?
Al5 Al16 . 2.6809(19) ?
Al5 Al19 . 2.684(2) ?
Al5 Al28 . 2.712(2) ?
Al5 Al29 . 2.719(2) ?
Cr16 Al18 . 2.652(2) ?
Cr16 Al14 . 2.6804(19) ?
Cr16 Al16 . 2.6809(19) ?
Cr16 Al19 . 2.684(2) ?
Cr16 Al28 . 2.712(2) ?
Cr16 Al29 . 2.719(2) ?
Al6 Al45 2 2.788(2) ?
Al6 Al26 . 2.802(2) ?
Al6 Al24 3_455 2.812(2) ?
Al6 Al44 . 2.834(2) ?
Al6 Al47 2 2.884(2) ?
Al6 Al10 7_456 2.902(2) ?
Al6 Al25 2 2.903(2) ?
Al6 Al39 . 2.909(2) ?
Al6 Al32 7_456 2.929(2) ?
Al7 Al29 . 2.7196(19) ?
Al7 Al33 . 2.761(2) ?
Al7 Al34 . 2.819(2) ?
Al7 Al34 2 2.841(2) ?
Al7 Al20 5_556 2.874(2) ?
Al7 Al23 . 2.910(2) ?
Al7 Al8 . 2.919(2) ?
Al7 Al9 . 2.952(2) ?
Al7 Al14 . 2.964(2) ?
Al7 Al37 2 2.980(2) ?
Al8 Al30 . 2.773(2) ?
Al8 Al9 . 2.816(2) ?
Al8 Al23 . 2.868(2) ?
Al8 Al24 . 2.885(2) ?
Al8 Al43 . 2.941(2) ?
Al8 Al63 . 2.972(2) ?
Al8 Al18 6 2.997(2) ?
Al9 Al15 2 2.721(2) ?
Al9 Al34 2 2.831(2) ?
Al9 Al37 . 2.853(2) ?
Al9 Al46 . 2.931(2) ?
Al9 Al18 6 2.959(2) ?
Al9 Al64 . 2.985(2) ?
Al10 Al22 8_456 2.813(2) ?
Al10 Al21 2 2.820(2) ?
Al10 Al21 8_456 2.850(2) ?
Al10 Al22 2 2.858(2) ?
Al10 Al46 2 2.875(2) ?
Al10 Al47 8_456 2.877(2) ?
Al10 Al41 2 2.885(2) ?
Al10 Al25 8_456 2.886(2) ?
Al11 Al15 2 2.5550(19) ?
Al11 Al13 2 2.562(2) ?
Al11 Al22 . 2.674(2) ?
Al11 Al21 . 2.675(2) ?
Al11 Al64 . 2.681(2) ?
Al11 Al65 2 2.681(2) ?
Cr17 Al22 . 2.674(2) ?
Cr17 Al21 . 2.675(2) ?
Cr17 Al64 . 2.681(2) ?
Cr17 Al65 2 2.681(2) ?
Al12 Al40 2_556 2.802(2) ?
Al12 Al40 . 2.802(2) ?
Al12 Al38 . 2.803(2) ?
Al12 Al38 2_556 2.803(2) ?
Al12 Al23 5_556 2.8295(15) ?
Al12 Al23 6_556 2.8295(15) ?
Al12 Al20 2_556 2.8317(15) ?
Al12 Al20 . 2.8317(15) ?
Al12 Al34 6_556 2.941(2) ?
Al12 Al34 5_556 2.941(2) ?
Al13 Al13 2 2.587(3) ?
Al13 Al45 2 2.666(2) ?
Al13 Al31 2 2.6772(19) ?
Al13 Al44 . 2.713(2) ?
Al13 Al31 . 2.7436(19) ?
Al13 Al65 . 2.7639(19) ?
Cr18 Al45 2 2.666(2) ?
Cr18 Al31 2 2.6772(19) ?
Cr18 Al44 . 2.713(2) ?
Cr18 Al31 . 2.7436(19) ?
Cr18 Al65 . 2.7639(19) ?
Al14 Al61 . 2.738(2) ?
Al14 Al20 . 2.740(2) ?
Al14 Al29 . 2.792(2) ?
Al14 Al19 . 2.834(2) ?
Al14 Al20 5_556 2.861(2) ?
Al14 Al38 . 2.927(2) ?
Al15 Al15 2 2.587(3) ?
Al15 Al37 2 2.663(2) ?
Al15 Al33 . 2.6770(19) ?
Al15 Al33 2 2.7429(19) ?
Al15 Al64 2 2.7626(19) ?
Cr19 Al37 2 2.663(2) ?
Cr19 Al33 . 2.6770(19) ?
Cr19 Al33 2 2.7429(19) ?
Cr19 Al64 2 2.7626(19) ?
Al16 Al23 6_556 2.730(2) ?
Al16 Al62 7_556 2.731(2) ?
Al16 Al28 . 2.785(2) ?
Al16 Al18 . 2.810(2) ?
Al16 Al30 6_556 2.863(2) ?
Al16 Al40 . 2.919(2) ?
Al16 Al36 7_556 2.966(2) ?
Al17 Al27 . 2.776(2) ?
Al17 Al44 . 2.815(2) ?
Al17 Al26 5_566 2.856(2) ?
Al17 Al27 5_566 2.869(2) ?
Al17 Al36 . 2.923(2) ?
Al17 Al42 7_556 2.948(2) ?
Al17 Al63 7_556 2.984(2) ?
Al18 Al30 6_556 2.724(2) ?
Al18 Al19 . 2.824(2) ?
Al18 Al34 5_556 2.833(2) ?
Al18 Al39 3_545 2.899(2) ?
Al18 Al23 6_556 2.916(2) ?
Al19 Al20 5_556 2.7516(19) ?
Al19 Al34 5_556 2.832(2) ?
Al19 Al32 5_556 2.913(2) ?
Al19 Al20 . 2.938(2) ?
Al20 Al34 5_556 2.800(2) ?
Al20 Al38 . 2.856(2) ?
Al20 Al32 . 2.899(2) ?
Al20 Al23 5_556 2.987(2) ?
Al21 Al57 8_455 2.755(2) ?
Al21 Al22 . 2.793(2) ?
Al21 Al65 2 2.842(2) ?
Al21 Al22 7 2.923(2) ?
Al21 Al41 . 2.928(2) ?
Al22 Al54 . 2.758(2) ?
Al22 Al64 . 2.835(2) ?
Al22 Al25 . 2.930(2) ?
Al23 Al24 . 2.739(2) ?
Al23 Al34 2 2.783(2) ?
Al23 Al40 6 2.846(2) ?
Al23 Al32 5_556 2.908(2) ?
Al24 Al35 3_545 2.818(2) ?
Al24 Al26 3_545 2.819(2) ?
Al24 Al30 . 2.912(2) ?
Al24 Al32 5_556 2.917(2) ?
Al25 Al54 . 2.856(2) ?
Al25 Al32 8 2.870(2) ?
Al25 Al62 . 2.876(2) ?
Al25 Al41 7 2.878(2) ?
Al25 Al45 . 2.916(2) ?
Al25 Al40 7_556 2.932(2) ?
Al25 Al59 8 2.960(2) ?
Al26 Al27 . 2.7243(19) ?
Al26 Al35 . 2.806(2) ?
Al26 Al27 5_566 2.884(2) ?
Al26 Al39 . 2.915(2) ?
Al26 Al44 . 2.995(2) ?
Al27 Al35 5_566 2.766(2) ?
Al27 Al42 7_556 2.790(2) ?
Al27 Al39 . 2.865(2) ?
Al27 Al36 5_566 2.921(2) ?
Al28 Al50 7_556 2.735(2) ?
Al28 Al36 7_556 2.7532(19) ?
Al28 Al48 . 2.814(2) ?
Al28 Al62 7_556 2.866(2) ?
Al28 Al29 . 2.919(2) ?
Al29 Al51 . 2.736(2) ?
Al29 Al48 . 2.805(2) ?
Al29 Al61 . 2.866(2) ?
Al30 Al35 3_545 2.792(2) ?
Al30 Al43 . 2.795(2) ?
Al30 Al39 8 2.850(2) ?
Al30 Al36 4_545 2.885(2) ?
Al31 Al50 . 2.769(2) ?
Al31 Al36 . 2.776(2) ?
Al31 Al45 . 2.829(2) ?
Al31 Al52 . 2.876(2) ?
Al31 Al62 . 2.882(2) ?
Al32 Al41 2 2.877(2) ?
Al32 Al38 . 2.892(2) ?
Al32 Al40 2_556 2.895(2) ?
Al33 Al51 . 2.762(2) ?
Al33 Al37 2 2.835(2) ?
Al33 Al49 . 2.856(2) ?
Al33 Al61 . 2.883(2) ?
Al34 Al37 2 2.791(2) ?
Al35 Al45 2 2.812(2) ?
Al35 Al36 2 2.826(2) ?
Al35 Al44 . 2.832(2) ?
Al35 Al36 . 2.847(2) ?
Al36 Al44 . 2.950(2) ?
Al36 Al45 . 2.971(2) ?
Al37 Al61 2 2.767(2) ?
Al37 Al41 . 2.915(2) ?
Al38 Al53 . 2.792(2) ?
Al38 Al61 . 2.833(2) ?
Al38 Al59 . 2.913(2) ?
Al38 Al40 2_556 2.9138(19) ?
Al38 Al41 2 2.927(2) ?
Al38 Al40 . 2.940(2) ?
Al39 Al43 8_456 2.830(2) ?
Al39 Al42 7_556 2.833(2) ?
Al39 Al47 2 2.875(2) ?
Al39 Al46 8_456 2.882(2) ?
Al40 Al53 . 2.793(2) ?
Al40 Al62 7_556 2.823(2) ?
Al40 Al59 2_556 2.924(2) ?
Al41 Al57 8_455 2.855(2) ?
Al41 Al61 2 2.884(2) ?
Al41 Al59 2 2.954(2) ?
Al42 Al56 7_556 2.653(2) ?
Al42 Al47 8_556 2.836(2) ?
Al42 Al63 . 2.843(2) ?
Al42 Al43 2_655 2.860(2) ?
Al42 Al60 7_556 2.942(2) ?
Al43 Al55 . 2.652(2) ?
Al43 Al46 . 2.831(2) ?
Al43 Al63 . 2.840(2) ?
Al43 Al60 7_556 2.937(2) ?
Al44 Al45 2 2.851(2) ?
Al44 Al47 2 2.945(2) ?
Al45 Al62 . 2.764(2) ?
Al46 Al55 . 2.713(2) ?
Al46 Al47 7 2.788(2) ?
Al46 Al64 . 2.839(2) ?
Al46 Al58 8 2.886(2) ?
Al47 Al56 2 2.711(2) ?
Al47 Al65 2 2.830(2) ?
Al47 Al58 2 2.895(2) ?
Al48 Al50 7_556 2.819(2) ?
Al48 Al61 . 2.821(2) ?
Al48 Al51 . 2.822(2) ?
Al48 Al62 7_556 2.827(2) ?
Al48 Al52 7_556 2.844(2) ?
Al48 Al49 . 2.849(2) ?
Al48 Al66 . 2.925(2) ?
Al48 Al53 . 2.9324(19) ?
Al49 Al52 . 2.634(2) ?
Al49 Al66 . 2.806(2) ?
Al49 Al61 . 2.851(2) ?
Al49 Al57 7_556 2.858(2) ?
Al49 Al65 . 2.888(2) ?
Al49 Al51 . 2.935(2) ?
Al50 Al56 . 2.715(2) ?
Al50 Al63 7_556 2.776(2) ?
Al50 Al65 . 2.776(2) ?
Al50 Al66 . 2.877(2) ?
Al50 Al52 . 2.939(2) ?
Al51 Al55 . 2.714(2) ?
Al51 Al64 . 2.773(2) ?
Al51 Al63 . 2.774(2) ?
Al51 Al66 7_556 2.875(2) ?
Al51 Al52 . 2.946(2) ?
Al52 Al66 7_556 2.802(2) ?
Al52 Al62 . 2.851(2) ?
Al52 Al54 . 2.853(2) ?
Al52 Al64 . 2.880(2) ?
Al53 Al59 . 2.762(2) ?
Al53 Al59 2_556 2.763(2) ?
Al53 Al54 7_556 2.804(2) ?
Al53 Al57 7_556 2.808(2) ?
Al53 Al61 . 2.8561(19) ?
Al53 Al62 7_556 2.8608(19) ?
Al53 Al66 . 2.893(2) ?
Al54 Al58 8 2.739(2) ?
Al54 Al55 . 2.788(2) ?
Al54 Al59 8 2.805(2) ?
Al54 Al66 7_556 2.842(2) ?
Al54 Al64 . 2.892(2) ?
Al54 Al62 . 2.919(2) ?
Al55 Al66 7_556 2.725(2) ?
Al55 Al60 7_556 2.8214(14) ?
Al55 Al58 8 2.833(2) ?
Al55 Al63 . 2.848(2) ?
Al55 Al56 7_556 2.883(2) ?
Al55 Al64 . 2.893(2) ?
Al56 Al66 . 2.7282(19) ?
Al56 Al57 7_556 2.788(2) ?
Al56 Al60 . 2.8213(14) ?
Al56 Al58 . 2.835(2) ?
Al56 Al63 7_556 2.853(2) ?
Al56 Al65 . 2.892(2) ?
Al57 Al58 7_556 2.733(2) ?
Al57 Al59 7_556 2.809(2) ?
Al57 Al66 7_556 2.843(2) ?
Al57 Al65 7_556 2.900(2) ?
Al57 Al61 7_556 2.920(2) ?
Al58 Al60 . 2.8546(19) ?
Al58 Al59 . 2.890(2) ?
Al59 Al59 2_556 2.890(3) ?

_cod_database_fobs_code 1559417
